data_1567802
loop_
_publ_author_name
'Li, Qinzhen'
'Yang, Sha'
'Chai, Jinsong'
'Zhang, Hui'
'Zhu, Manzhou'

_publ_section_title
;
 Insights into mechanisms of diphosphine-mediated controlled surface
 construction on Au nanoclusters
;
_journal_name_full Nanoscale
_journal_paper_doi 10.1039/D2NR05291A
_journal_year 2022
_chemical_formula_moiety 'C111 H180 Au22 P2 S14, C H2 Cl2'
_chemical_formula_sum 'C112 H182 Au22 Cl2 P2 S14'
_chemical_formula_weight 6443.51
_space_group_crystal_system orthorhombic
_space_group_IT_number 29
_space_group_name_Hall 'P 2c -2ac'
_space_group_name_H-M_alt 'P c a 21'
_atom_sites_solution_hydrogens geom
_audit_creation_date 2022-04-01
_audit_creation_method
;
Olex2 1.2
(compiled 2018.05.29 svn.r3508 for OlexSys, GUI svn.r5506)
;
_audit_update_record
;
2022-04-01 deposited with the CCDC.	2022-10-12 downloaded from the CCDC.
;
_cell_angle_alpha 90
_cell_angle_beta 90
_cell_angle_gamma 90
_cell_formula_units_Z 8
_cell_length_a 33.411
_cell_length_b 16.475
_cell_length_c 54.849
_cell_measurement_reflns_used 24329
_cell_measurement_temperature 120
_cell_measurement_theta_max 67.58
_cell_measurement_theta_min 3.85
_cell_volume 30191.425
_computing_molecular_graphics 'Olex2 (Dolomanov et al., 2009)'
_computing_publication_material 'Olex2 (Dolomanov et al., 2009)'
_computing_structure_refinement 'ShelXL (Sheldrick, 2015)'
_computing_structure_solution 'SHELXT 2018/2 (Sheldrick, 2018)'
_diffrn_ambient_temperature 120
_diffrn_measured_fraction_theta_full 0.982
_diffrn_measured_fraction_theta_max 0.982
_diffrn_measurement_device_type 'STOE STADIVARI'
_diffrn_radiation_type CuK\a
_diffrn_radiation_wavelength 1.54186
_diffrn_reflns_av_R_equivalents 0.0799
_diffrn_reflns_av_unetI/netI 0.0750
_diffrn_reflns_Laue_measured_fraction_full 0.982
_diffrn_reflns_Laue_measured_fraction_max 0.982
_diffrn_reflns_limit_h_max 37
_diffrn_reflns_limit_h_min -15
_diffrn_reflns_limit_k_max 15
_diffrn_reflns_limit_k_min -18
_diffrn_reflns_limit_l_max 61
_diffrn_reflns_limit_l_min -31
_diffrn_reflns_number 54187
_diffrn_reflns_point_group_measured_fraction_full 0.641
_diffrn_reflns_point_group_measured_fraction_max 0.641
_diffrn_reflns_theta_full 59.995
_diffrn_reflns_theta_max 59.995
_diffrn_reflns_theta_min 3.854
_exptl_absorpt_coefficient_mu 41.649
_exptl_crystal_density_diffrn 2.835
_exptl_crystal_description block
_exptl_crystal_F_000 23040
_refine_diff_density_max 5.672
_refine_diff_density_min -3.096
_refine_diff_density_rms 0.467
_refine_ls_abs_structure_details
;
 Classical Flack method preferred over Parsons because s.u. lower.
;
_refine_ls_abs_structure_Flack 0.11(4)
_refine_ls_extinction_coef 0.000060(4)
_refine_ls_extinction_expression Fc^*^=kFc[1+0.001xFc^2^\l^3^/sin(2\q)]^-1/4^
_refine_ls_extinction_method 'SHELXL-2016/4 (Sheldrick 2016)'
_refine_ls_goodness_of_fit_ref 1.047
_refine_ls_hydrogen_treatment constr
_refine_ls_matrix_type full
_refine_ls_number_parameters 2642
_refine_ls_number_reflns 28723
_refine_ls_number_restraints 2873
_refine_ls_restrained_S_all 1.007
_refine_ls_R_factor_all 0.1443
_refine_ls_R_factor_gt 0.1146
_refine_ls_shift/su_max 0.001
_refine_ls_shift/su_mean 0.000
_refine_ls_structure_factor_coef Fsqd
_refine_ls_weighting_details 'w=1/[\s^2^(Fo^2^)+(0.2000P)^2^] where P=(Fo^2^+2Fc^2^)/3'
_refine_ls_weighting_scheme calc
_refine_ls_wR_factor_gt 0.2797
_refine_ls_wR_factor_ref 0.3253
_reflns_Friedel_coverage 0.290
_reflns_Friedel_fraction_full 0.291
_reflns_Friedel_fraction_max 0.291
_reflns_number_gt 16295
_reflns_number_total 28723
_reflns_threshold_expression 'I > 2\s(I)'
_cod_data_source_file d2nr05291a2.cif
_cod_data_source_block 1_sq_s_CCDC1
_cod_original_cell_volume 30191.6
_cod_database_code 1567802
_shelx_shelxl_version_number 2016/4
_shelx_space_group_comment
;
The symmetry employed for this shelxl refinement is uniquely defined
by the following loop, which should always be used as a source of
symmetry information in preference to the above space-group names.
They are only intended as comments.
;
_olex2_refinement_description
;
1. Fixed Uiso
 At 1.2 times of:
  All C(H) groups, All C(H,H) groups
2. Restrained distances
 S019-C320
 1.8 with sigma of 0.01
 C183-C110
 1.55 with sigma of 0.01
 C250-C195
 1.55 with sigma of 0.01
 C318-C113 = C7AA-C318
 1.55 with sigma of 0.01
 C73-C113
 1.55 with sigma of 0.01
 C88-C184
 1.55 with sigma of 0.01
 C88-C7AA
 1.55 with sigma of 0.01
 C113-C88
 2.9 with sigma of 0.01
 C73-C7AA
 2.9 with sigma of 0.01
 C318-C184
 2.9 with sigma of 0.01
 C184-C113
 2.5 with sigma of 0.01
 C385-C144
 1.55 with sigma of 0.01
 C385-C225
 1.55 with sigma of 0.01
 S021-C3AA
 1.85 with sigma of 0.01
 C9CA-C33
 1.55 with sigma of 0.01
 C9CA-C4AA
 1.55 with sigma of 0.01
 C8BA-C4AA
 1.55 with sigma of 0.01
 C8BA-C279
 1.55 with sigma of 0.01
 C3AA-C279
 1.55 with sigma of 0.01
 C8BA-C9CA
 2.5 with sigma of 0.01
 C8BA-C3AA
 2.5 with sigma of 0.01
 C4AA-C33
 2.5 with sigma of 0.01
 C279-C33
 2.5 with sigma of 0.01
 S023-C30
 1.8 with sigma of 0.01
 S01O-C139
 1.8 with sigma of 0.01
 C227-C139
 1.55 with sigma of 0.01
 C8AA-C227
 1.55 with sigma of 0.01
 C8AA-C139
 2.5 with sigma of 0.01
 C360-C358
 1.55 with sigma of 0.01
 C189-C139
 1.55 with sigma of 0.01
 C360-C189
 1.55 with sigma of 0.01
 C189-C227
 2.5 with sigma of 0.01
 C358-C189
 2.5 with sigma of 0.01
 C189-C8AA
 2.9 with sigma of 0.01
 C360-C8AA
 2.5 with sigma of 0.01
 C3BA-C152
 1.55 with sigma of 0.01
 C3BA-C151
 2.5 with sigma of 0.01
 C120-C3BA
 2.5 with sigma of 0.01
 C3BA-C96
 2.9 with sigma of 0.01
 C151-C152
 2.9 with sigma of 0.01
 S01S-C152
 1.8 with sigma of 0.01
 C152-C120
 1.55 with sigma of 0.01
 C96-C120
 1.55 with sigma of 0.01
 C96-C151
 1.55 with sigma of 0.01
 C9BA-C4BA = C9BA-C295 = C295-C229 = C229-C223 = C223-C1CA = C4BA-C1CA
 1.55 with sigma of 0.01
 C250-C183
 2.5 with sigma of 0.01
 C320-C110 = C320-C195 = C250-C195 = C250-C196 = C196-C183 = C183-C110
 1.55 with sigma of 0.01
 C250-C320
 2.5 with sigma of 0.01
 C183-C320
 2.5 with sigma of 0.01
 C3AA-C33
 1.55 with sigma of 0.01
 C9CA-C279
 2.9 with sigma of 0.01
 C8BA-C33
 2.9 with sigma of 0.01
 C4AA-C3AA
 2.9 with sigma of 0.01
 C9CA-C3AA
 2.5 with sigma of 0.01
 C9AA-C4CA = C9AA-C234
 1.55 with sigma of 0.01
 C234-C4CA
 2.5 with sigma of 0.01
 C4CA-C239 = C5CA-C239 = C5CA-C109 = C234-C109
 1.55 with sigma of 0.01
 C5CA-C234
 2.5 with sigma of 0.01
 C259-C0DA
 1.55 with sigma of 0.01
 C259-C1DA = C226-C1DA
 1.55 with sigma of 0.01
 C269-C226
 1.55 with sigma of 0.01
 C506-C0DA = C506-C269
 1.55 with sigma of 0.01
 C506-C259
 2.5 with sigma of 0.01
 C1DA-C269
 2.5 with sigma of 0.01
 C1DA-C0DA
 2.5 with sigma of 0.01
 C506-C226
 2.5 with sigma of 0.01
 C226-C259
 2.5 with sigma of 0.01
 C0DA-C226
 2.9 with sigma of 0.01
 C506-C1DA
 2.9 with sigma of 0.01
 C269-C259
 2.9 with sigma of 0.01
 C223-C9BA
 2.9 with sigma of 0.01
 C4BA-C223
 2.5 with sigma of 0.01
 C295-C223
 2.5 with sigma of 0.01
 C288-C0EA = C270-C0EA = C415-C1EA = C415-C172 = C288-C172 = C270-C1EA
 1.55 with sigma of 0.01
 C288-C270
 2.5 with sigma of 0.01
 C415-C270
 2.5 with sigma of 0.01
 C415-C288
 2.5 with sigma of 0.01
 C172-C270
 2.9 with sigma of 0.01
 C30-C132 = C30-C296
 1.55 with sigma of 0.01
 C296-C132
 2.5 with sigma of 0.01
 C342-C296 = C342-C281 = C281-C148 = C148-C132
 1.55 with sigma of 0.01
 C342-C148
 2.5 with sigma of 0.01
 C342-C30
 2.5 with sigma of 0.01
 C491-C3BA = C491-C151
 1.55 with sigma of 0.01
 C678-C157
 1.55 with sigma of 0.01
 C566-C157
 1.55 with sigma of 0.01
 C566-C678
 2.5 with sigma of 0.01
 C754-C566 = C754-C149 = C430-C149 = C678-C430
 1.55 with sigma of 0.01
 C754-C678
 2.9 with sigma of 0.01
 C566-C430
 2.9 with sigma of 0.01
 C157-C149
 2.9 with sigma of 0.01
 S01V-C157
 1.8 with sigma of 0.01
 C418-C2EA
 2.5 with sigma of 0.01
 C38-C2EA = C418-C38
 1.55 with sigma of 0.01
 C707-C418 = C2EA-C150 = C249-C150 = C707-C249
 1.55 with sigma of 0.01
 C418-C150
 2.9 with sigma of 0.01
 S3-C38
 1.8 with sigma of 0.01
 S01Y-C3EA
 1.8 with sigma of 0.01
 C77-C3EA = C3EA-C373
 1.55 with sigma of 0.01
 C373-C77
 2.5 with sigma of 0.01
 C77-C752 = C621-C373
 1.55 with sigma of 0.01
 C752-C621
 2.5 with sigma of 0.01
 C621-C77
 2.9 with sigma of 0.01
 C752-C373
 2.9 with sigma of 0.01
 C752-C3EA
 2.5 with sigma of 0.01
 C621-C3EA
 2.5 with sigma of 0.01
 C752-C315 = C621-C315
 1.55 with sigma of 0.01
 C315-C3EA
 2.9 with sigma of 0.01
 C77-C315
 2.5 with sigma of 0.01
 C315-C373
 2.5 with sigma of 0.01
 S01Z-C144
 1.8 with sigma of 0.01
 S01V-C566
 2.7 with sigma of 0.01
 C678-S01V
 2.7 with sigma of 0.01
 C157-C754
 2.5 with sigma of 0.01
 C430-C754
 2.5 with sigma of 0.01
 C157-C430
 2.5 with sigma of 0.01
 C367-C125 = C367-C2BA = C2BA-C158 = C158-C114 = C125-C104 = C114-C104
 1.55 with sigma of 0.01
 C367-C158
 2.5 with sigma of 0.01
 C125-C114
 2.5 with sigma of 0.01
 S01J-C107
 1.8 with sigma of 0.01
 C218-C107 = C283-C107
 1.55 with sigma of 0.01
 C218-C283
 2.5 with sigma of 0.01
 C283-S01J
 2.7 with sigma of 0.01
 C218-S01J
 2.7 with sigma of 0.01
 C884-C193 = C218-C193 = C884-C253 = C283-C253
 1.55 with sigma of 0.01
 C218-C884
 2.5 with sigma of 0.01
 C283-C884
 2.5 with sigma of 0.01
 C193-C253
 2.5 with sigma of 0.01
 C884-C283
 2.5 with sigma of 0.01
 C884-C218
 2.5 with sigma of 0.01
 C253-C218
 2.9 with sigma of 0.01
 C283-C193
 2.9 with sigma of 0.01
 C884-C107
 2.9 with sigma of 0.01
 C655-C4EA = C94-C4EA = C94-C5EA = C5EA-C238 = C473-C238 = C655-C473
 1.55 with sigma of 0.01
 C473-C4EA
 2.5 with sigma of 0.01
 C238-C655
 2.5 with sigma of 0.01
 C473-C5EA
 2.5 with sigma of 0.01
 C238-C94
 2.5 with sigma of 0.01
 C5EA-C4EA
 2.5 with sigma of 0.01
 C94-C655
 2.5 with sigma of 0.01
 C4EA-C238
 2.9 with sigma of 0.01
 C655-C5EA
 2.9 with sigma of 0.01
 C473-C94
 2.9 with sigma of 0.01
 C7EA-C6EA = C6EA-C590 = C590-C202 = C659-C202 = C7EA-C357 = C659-C357
 1.55 with sigma of 0.01
 C590-C7EA
 2.5 with sigma of 0.01
 C6EA-C357
 2.5 with sigma of 0.01
 C7EA-C659
 2.5 with sigma of 0.01
 C357-C202
 2.5 with sigma of 0.01
 C659-C590
 2.5 with sigma of 0.01
 C202-C6EA
 2.5 with sigma of 0.01
 C6EA-C659
 2.9 with sigma of 0.01
 C7EA-C202
 2.9 with sigma of 0.01
 C357-C590
 2.9 with sigma of 0.01
 S01M-C141
 1.8 with sigma of 0.01
 C8EA-C141 = C235-C141 = C9EA-C235 = C9EA-C359 = C359-C0FA = C8EA-C0FA
 1.55 with sigma of 0.01
 C8EA-C235
 2.5 with sigma of 0.01
 C141-C0FA
 2.5 with sigma of 0.01
 C8EA-C359
 2.5 with sigma of 0.01
 C0FA-C9EA
 2.5 with sigma of 0.01
 C359-C235
 2.5 with sigma of 0.01
 C9EA-C141
 2.5 with sigma of 0.01
 C235-C8EA
 2.5 with sigma of 0.01
 C141-C359
 2.9 with sigma of 0.01
 C0FA-C235
 2.9 with sigma of 0.01
 C9EA-C8EA
 2.9 with sigma of 0.01
 S01H-C2CA
 1.8 with sigma of 0.01
 C394-C2CA = C2CA-C298 = C298-C123 = C3CA-C123 = C3CA-C356 = C394-C356
 1.55 with sigma of 0.01
 C2CA-C356
 2.5 with sigma of 0.01
 C394-C3CA
 2.5 with sigma of 0.01
 C356-C123
 2.5 with sigma of 0.01
 C3CA-C298
 2.5 with sigma of 0.01
 C123-C2CA
 2.5 with sigma of 0.01
 C298-C394
 2.5 with sigma of 0.01
 C2CA-C3CA
 2.9 with sigma of 0.01
 C394-C123
 2.9 with sigma of 0.01
 C356-C298
 2.9 with sigma of 0.01
 S45-C192
 1.8 with sigma of 0.01
 C408-C192 = C261-C192 = C408-C169 = C1FA-C169 = C276-C1FA
 1.55 with sigma of 0.01
 C276-C261
 1.55 with sigma of 0.01
 C192-C169
 2.5 with sigma of 0.01
 C408-C1FA
 2.5 with sigma of 0.01
 C169-C276
 2.5 with sigma of 0.01
 C1FA-C261
 2.5 with sigma of 0.01
 C276-C192
 2.5 with sigma of 0.01
 C261-C408
 2.5 with sigma of 0.01
 C192-C1FA
 2.9 with sigma of 0.01
 C408-C276
 2.9 with sigma of 0.01
 C169-C261
 2.9 with sigma of 0.01
 C272-C106 = C2FA-C106 = C800-C2FA = C564-C420 = C420-C272
 1.55 with sigma of 0.01
 C564-C800
 1.55 with sigma of 0.01
 C106-C420
 2.5 with sigma of 0.01
 C272-C564
 2.5 with sigma of 0.01
 C420-C800
 2.5 with sigma of 0.01
 C564-C2FA
 2.5 with sigma of 0.01
 C800-C106
 2.5 with sigma of 0.01
 C2FA-C272
 2.5 with sigma of 0.01
 C106-C564
 2.9 with sigma of 0.01
 C272-C800
 2.9 with sigma of 0.01
 C2FA-C420
 2.9 with sigma of 0.01
 S01W-C106
 1.8 with sigma of 0.01
 S01E-C115
 1.8 with sigma of 0.01
 C5FA-C115 = C341-C115 = C341-C215 = C748-C215 = C748-C4FA = C5FA-C4FA
 1.55 with sigma of 0.01
 C115-C215
 2.5 with sigma of 0.01
 C341-C748
 2.5 with sigma of 0.01
 C215-C4FA
 2.5 with sigma of 0.01
 C748-C5FA
 2.5 with sigma of 0.01
 C4FA-C115
 2.5 with sigma of 0.01
 C5FA-C341
 2.5 with sigma of 0.01
 C115-C748
 2.9 with sigma of 0.01
 C341-C4FA
 2.9 with sigma of 0.01
 C215-C5FA
 2.9 with sigma of 0.01
 S01P-C58
 1.8 with sigma of 0.01
 C58-C211 = C58-C0CA = C211-C124 = C209-C0CA = C209-C136 = C136-C124
 1.55 with sigma of 0.01
 C58-C124
 2.5 with sigma of 0.01
 C211-C136
 2.5 with sigma of 0.01
 C124-C209
 2.5 with sigma of 0.01
 C136-C0CA
 2.5 with sigma of 0.01
 C209-C58
 2.5 with sigma of 0.01
 C0CA-C211
 2.5 with sigma of 0.01
 C58-C136
 2.9 with sigma of 0.01
 C211-C209
 2.9 with sigma of 0.01
 C124-C0CA
 2.9 with sigma of 0.01
 C418-C38 = C38-C2EA = C2EA-C150 = C707-C249 = C707-C418 = C249-C150
 1.55 with sigma of 0.01
 C38-C150
 2.5 with sigma of 0.01
 C2EA-C249
 2.5 with sigma of 0.01
 C150-C707
 2.5 with sigma of 0.01
 C249-C418
 2.5 with sigma of 0.01
 C707-C38
 2.5 with sigma of 0.01
 C2EA-C418
 2.5 with sigma of 0.01
 C38-C249
 2.9 with sigma of 0.01
 C2EA-C707
 2.9 with sigma of 0.01
 C150-C418
 2.9 with sigma of 0.01
 S01R-C175
 1.8 with sigma of 0.01
 C385-C144 = C170-C144 = C256-C170 = C256-C201 = C225-C201 = C385-C225
 1.55 with sigma of 0.01
 C385-C170
 2.5 with sigma of 0.01
 C144-C256
 2.5 with sigma of 0.01
 C170-C201
 2.5 with sigma of 0.01
 C256-C225
 2.5 with sigma of 0.01
 C201-C385
 2.5 with sigma of 0.01
 C225-C144
 2.5 with sigma of 0.01
 C144-C201
 2.9 with sigma of 0.01
 C170-C225
 2.9 with sigma of 0.01
 C385-C256
 2.9 with sigma of 0.01
 C56-C175 = C82-C175 = C82-C306 = C405-C306 = C539-C405 = C56-C539
 1.55 with sigma of 0.01
 C175-C539
 2.5 with sigma of 0.01
 C56-C405
 2.5 with sigma of 0.01
 C539-C306
 2.5 with sigma of 0.01
 C405-C82
 2.5 with sigma of 0.01
 C306-C175
 2.5 with sigma of 0.01
 C82-C56
 2.5 with sigma of 0.01
 C175-C405
 2.9 with sigma of 0.01
 C56-C306
 2.9 with sigma of 0.01
 C539-C82
 2.9 with sigma of 0.01
 C39-S01F
 1.8 with sigma of 0.01
 C8CA-C39 = C6FA-C39 = C7FA-C6FA = C7FA-C154 = C732-C154 = C8CA-C732
 1.55 with sigma of 0.01
 C39-C732
 2.5 with sigma of 0.01
 C8CA-C154
 2.5 with sigma of 0.01
 C732-C7FA
 2.5 with sigma of 0.01
 C154-C6FA
 2.5 with sigma of 0.01
 C7FA-C39
 2.5 with sigma of 0.01
 C6FA-C8CA
 2.5 with sigma of 0.01
 C39-C154
 2.9 with sigma of 0.01
 C8CA-C7FA
 2.9 with sigma of 0.01
 C732-C6FA
 2.9 with sigma of 0.01
 C30-C281
 2.9 with sigma of 0.01
 S022-C36
 1.8 with sigma of 0.01
 C36-C860
 2.5 with sigma of 0.01
 C3FA-C575
 2.5 with sigma of 0.01
 C575-C495
 2.5 with sigma of 0.01
 C495-C3FA
 2.5 with sigma of 0.01
 C36-C575
 2.9 with sigma of 0.01
 C860-C495
 2.9 with sigma of 0.01
 S022-C3FA
 2.8 with sigma of 0.01
 C1EA-C0EA
 2.5 with sigma of 0.01
 H27H-H28E
 2 with sigma of 0.01
 C7CA-C165 = C329-C165 = C329-C2DA = C2DA-C188 = C258-C188 = C7CA-C258
 1.55 with sigma of 0.01
 H57A_$1-H9CA
 2.2 with sigma of 0.01
 C3FA-C36 = C495-C36 = C955-C495 = C955-C575 = C860-C575 = C860-C3FA
 1.55 with sigma of 0.01
 C860-C955
 2.5 with sigma of 0.01
 C955-C36
 2.5 with sigma of 0.01
 C3FA-C955
 2.9 with sigma of 0.01
 C955-C3FA
 2.9 with sigma of 0.01
 C495-C860
 2.9 with sigma of 0.01
 C955-C495 = C495-C36
 1.55 with sigma of 0.01
 C73-C184
 1.55 with sigma of 0.01
 C229-C9BA
 2.5 with sigma of 0.01
 C6DA-C5BA \\sim C5BA-C156
 with sigma of 0.02
 P01B-C156 \\sim P01N-C6DA
 with sigma of 0.02
 C179-C164 \\sim C164-C118
 with sigma of 0.02
 P01Q-C179 \\sim P01U-C118
 with sigma of 0.02
 S01S-C120 \\sim S01S-C3BA
 with sigma of 0.02
 P01Q-C381 \\sim P01Q-C0BA
 with sigma of 0.02
 P01Q-C117 \\sim P01Q-C389
 with sigma of 0.02
 S022-C495 \\sim S022-C3FA
 with sigma of 0.02
 Cl16-C6CA \\sim Cl6-C6CA
 with sigma of 0.02
3. Restrained planarity
 P01Q, C381, C185, C395
 with sigma of 0.1
 P01Q, C0BA, C1BA, C609
 with sigma of 0.1
4. Uiso/Uaniso restraints and constraints
C165 \\sim C329 \\sim C2DA \\sim C188 \\sim C258 \\sim C7CA: within 1.7A with
sigma of 0.004 and sigma for terminal atoms of 0.008
C375 \\sim C200 \\sim C387 \\sim C219 \\sim C5AA \\sim C274: within 1.7A with
sigma of 0.004 and sigma for terminal atoms of 0.008
C397 \\sim C166 \\sim C171 \\sim C159 \\sim C199 \\sim C490: within 1.7A with
sigma of 0.004 and sigma for terminal atoms of 0.008
C2CA \\sim C394 \\sim C298 \\sim C123 \\sim C3CA \\sim C356: within 1.7A with
sigma of 0.004 and sigma for terminal atoms of 0.008
C6AA \\sim C493 \\sim C285 \\sim C339 \\sim C143 \\sim C7BA: within 1.7A with
sigma of 0.004 and sigma for terminal atoms of 0.008
Uanis(C0AA) \\sim Ueq, Uanis(C3DA) \\sim Ueq, Uanis(C198) \\sim Ueq,
Uanis(C7DA) \\sim Ueq, Uanis(C8DA) \\sim Ueq, Uanis(C1AA) \\sim Ueq, Uanis(C99)
\\sim Ueq, Uanis(C2AA) \\sim Ueq, Uanis(C4DA) \\sim Ueq, Uanis(C5DA) \\sim Ueq,
Uanis(C268) \\sim Ueq, Uanis(C224) \\sim Ueq, Uanis(C156) \\sim Ueq,
Uanis(C5BA) \\sim Ueq, Uanis(C6DA) \\sim Ueq, Uanis(C200) \\sim Ueq,
Uanis(C387) \\sim Ueq, Uanis(C219) \\sim Ueq, Uanis(C5AA) \\sim Ueq,
Uanis(C274) \\sim Ueq, Uanis(C375) \\sim Ueq, Uanis(C6AA) \\sim Ueq,
Uanis(C143) \\sim Ueq, Uanis(C339) \\sim Ueq, Uanis(C285) \\sim Ueq,
Uanis(C7BA) \\sim Ueq, Uanis(C493) \\sim Ueq: with sigma of 0.01 and sigma for
terminal atoms of 0.02
Uanis(C165) \\sim Ueq, Uanis(C329) \\sim Ueq, Uanis(C2DA) \\sim Ueq,
Uanis(C188) \\sim Ueq, Uanis(C258) \\sim Ueq, Uanis(C7CA) \\sim Ueq: with sigma
of 0.01 and sigma for terminal atoms of 0.02
Uanis(C88) \\sim Ueq, Uanis(C184) \\sim Ueq, Uanis(C73) \\sim Ueq, Uanis(C113)
\\sim Ueq, Uanis(C318) \\sim Ueq, Uanis(C7AA) \\sim Ueq: with sigma of 0.01 and
sigma for terminal atoms of 0.02
Uanis(C193) \\sim Ueq, Uanis(C218) \\sim Ueq, Uanis(C107) \\sim Ueq,
Uanis(C283) \\sim Ueq, Uanis(C253) \\sim Ueq, Uanis(C884) \\sim Ueq: with sigma
of 0.01 and sigma for terminal atoms of 0.02
Uanis(C0EA) \\sim Ueq, Uanis(C172) \\sim Ueq, Uanis(C288) \\sim Ueq,
Uanis(C270) \\sim Ueq, Uanis(C1EA) \\sim Ueq, Uanis(C415) \\sim Ueq: with sigma
of 0.01 and sigma for terminal atoms of 0.02
Uanis(C3AA) \\sim Ueq, Uanis(C33) \\sim Ueq, Uanis(C9CA) \\sim Ueq, Uanis(C4AA)
\\sim Ueq, Uanis(C8BA) \\sim Ueq, Uanis(C279) \\sim Ueq: with sigma of 0.01 and
sigma for terminal atoms of 0.02
Uanis(C261) \\sim Ueq, Uanis(C192) \\sim Ueq, Uanis(C408) \\sim Ueq,
Uanis(C169) \\sim Ueq, Uanis(C1FA) \\sim Ueq, Uanis(C276) \\sim Ueq: with sigma
of 0.01 and sigma for terminal atoms of 0.02
Uanis(C6CA) \\sim Ueq, Uanis(C181) \\sim Ueq: with sigma of 0.01 and sigma for
terminal atoms of 0.02
Uanis(C118) \\sim Ueq, Uanis(C164) \\sim Ueq, Uanis(C166) \\sim Ueq,
Uanis(C397) \\sim Ueq, Uanis(C490) \\sim Ueq, Uanis(C199) \\sim Ueq,
Uanis(C159) \\sim Ueq, Uanis(C171) \\sim Ueq, Uanis(C179) \\sim Ueq,
Uanis(C232) \\sim Ueq, Uanis(C9DA) \\sim Ueq, Uanis(C395) \\sim Ueq,
Uanis(C335) \\sim Ueq, Uanis(C381) \\sim Ueq, Uanis(C0BA) \\sim Ueq,
Uanis(C1BA) \\sim Ueq, Uanis(C389) \\sim Ueq, Uanis(C185) \\sim Ueq,
Uanis(C117) \\sim Ueq, Uanis(C609) \\sim Ueq, Uanis(C291) \\sim Ueq,
Uanis(C275) \\sim Ueq, Uanis(C162) \\sim Ueq, Uanis(C216) \\sim Ueq,
Uanis(C6BA) \\sim Ueq, Uanis(C246) \\sim Ueq, Uanis(C177) \\sim Ueq: with sigma
of 0.01 and sigma for terminal atoms of 0.02
Uanis(C3EA) \\sim Ueq, Uanis(C373) \\sim Ueq, Uanis(C77) \\sim Ueq, Uanis(C621)
\\sim Ueq, Uanis(C752) \\sim Ueq, Uanis(C315) \\sim Ueq: with sigma of 0.01 and
sigma for terminal atoms of 0.02
Uanis(C6EA) \\sim Ueq, Uanis(C590) \\sim Ueq, Uanis(C202) \\sim Ueq,
Uanis(C659) \\sim Ueq, Uanis(C357) \\sim Ueq, Uanis(C7EA) \\sim Ueq: with sigma
of 0.01 and sigma for terminal atoms of 0.02
Uanis(C38) \\sim Ueq, Uanis(C418) \\sim Ueq, Uanis(C707) \\sim Ueq, Uanis(C249)
\\sim Ueq, Uanis(C150) \\sim Ueq, Uanis(C2EA) \\sim Ueq: with sigma of 0.01 and
sigma for terminal atoms of 0.02
Uanis(C9BA) \\sim Ueq, Uanis(C295) \\sim Ueq, Uanis(C229) \\sim Ueq,
Uanis(C223) \\sim Ueq, Uanis(C1CA) \\sim Ueq, Uanis(C4BA) \\sim Ueq: with sigma
of 0.01 and sigma for terminal atoms of 0.02
Uanis(C30) \\sim Ueq, Uanis(C296) \\sim Ueq, Uanis(C342) \\sim Ueq, Uanis(C281)
\\sim Ueq, Uanis(C148) \\sim Ueq, Uanis(C132) \\sim Ueq: with sigma of 0.01 and
sigma for terminal atoms of 0.02
Uanis(C157) \\sim Ueq, Uanis(C678) \\sim Ueq, Uanis(C566) \\sim Ueq,
Uanis(C754) \\sim Ueq, Uanis(C149) \\sim Ueq, Uanis(C430) \\sim Ueq: with sigma
of 0.01 and sigma for terminal atoms of 0.02
Uanis(C141) \\sim Ueq, Uanis(C235) \\sim Ueq, Uanis(C9EA) \\sim Ueq,
Uanis(C359) \\sim Ueq, Uanis(C0FA) \\sim Ueq, Uanis(C8EA) \\sim Ueq: with sigma
of 0.01 and sigma for terminal atoms of 0.02
Uanis(C36) \\sim Ueq, Uanis(C495) \\sim Ueq, Uanis(C955) \\sim Ueq, Uanis(C575)
\\sim Ueq, Uanis(C860) \\sim Ueq, Uanis(C3FA) \\sim Ueq: with sigma of 0.01 and
sigma for terminal atoms of 0.02
5. Rigid body (RIGU) restrains
 S01J, C107, C283, C253, C218, C193, C884
 with sigma for 1-2 distances of 0.001 and sigma for 1-3 distances of 0.002
 C30, C342, C281, C148, C132, C296, S023
 with sigma for 1-2 distances of 0.001 and sigma for 1-3 distances of 0.002
 S01Z, C144, C385, C225, C201, C256, C170
 with sigma for 1-2 distances of 0.001 and sigma for 1-3 distances of 0.002
 C0EA, C270, C1EA, C415, C172, C288, S01X
 with sigma for 1-2 distances of 0.001 and sigma for 1-3 distances of 0.002
 S01W, C106, C272, C420, C564, C800, C2FA
 with sigma for 1-2 distances of 0.001 and sigma for 1-3 distances of 0.002
 S021, C3AA, C33, C279, C8BA, C4AA, C9CA
 with sigma for 1-2 distances of 0.001 and sigma for 1-3 distances of 0.002
 S01H, C2CA, C394, C356, C3CA, C123, C298
 with sigma for 1-2 distances of 0.001 and sigma for 1-3 distances of 0.002
 S45, C192, C408, C169, C1FA, C276, C261
 with sigma for 1-2 distances of 0.001 and sigma for 1-3 distances of 0.002
 S01O, C139, C227, C8AA, C358, C360, C189
 with sigma for 1-2 distances of 0.001 and sigma for 1-3 distances of 0.002
 S019, C320, C110, C183, C196, C195, C250
 with sigma for 1-2 distances of 0.001 and sigma for 1-3 distances of 0.002
 S01S, C152, C120, C96, C151, C491, C3BA
 with sigma for 1-2 distances of 0.001 and sigma for 1-3 distances of 0.002
 P01Q, C381, C232, C185, C9DA, C395, C335
 with sigma for 1-2 distances of 0.001 and sigma for 1-3 distances of 0.002
 P01Q, C0BA, C389, C1BA, C291, C609, C117
 with sigma for 1-2 distances of 0.001 and sigma for 1-3 distances of 0.002
 S01F, C39, C6FA, C7FA, C154, C732, C8CA
 with sigma for 1-2 distances of 0.001 and sigma for 1-3 distances of 0.002
 S01Y, C3EA, C373, C621, C315, C752, C77
 with sigma for 1-2 distances of 0.001 and sigma for 1-3 distances of 0.002
 S01V, C157, C678, C430, C149, C754, C566
 with sigma for 1-2 distances of 0.001 and sigma for 1-3 distances of 0.002
 S01T, C88, C184, C73, C113, C318, C7AA
 with sigma for 1-2 distances of 0.001 and sigma for 1-3 distances of 0.002
 S01D, C6EA, C7EA, C357, C659, C202, C590
 with sigma for 1-2 distances of 0.001 and sigma for 1-3 distances of 0.002
 S01E, C115, C5FA, C4FA, C748, C215, C341
 with sigma for 1-2 distances of 0.001 and sigma for 1-3 distances of 0.002
 S01K, C0DA, C259, C1DA, C226, C269, C506
 with sigma for 1-2 distances of 0.001 and sigma for 1-3 distances of 0.002
 S01L, C9AA, C234, C109, C5CA, C239, C4CA
 with sigma for 1-2 distances of 0.001 and sigma for 1-3 distances of 0.002
 S01I, C4EA, C655, C473, C238, C5EA, C94
 with sigma for 1-2 distances of 0.001 and sigma for 1-3 distances of 0.002
 S3, C38, C418, C707, C249, C150, C2EA
 with sigma for 1-2 distances of 0.001 and sigma for 1-3 distances of 0.002
 S01M, C141, C8EA, C0FA, C359, C9EA, C235
 with sigma for 1-2 distances of 0.001 and sigma for 1-3 distances of 0.002
 S020, C9BA, C4BA, C1CA, C223, C229, C295
 with sigma for 1-2 distances of 0.001 and sigma for 1-3 distances of 0.002
 S01P, C58, C211, C124, C136, C209, C0CA
 with sigma for 1-2 distances of 0.001 and sigma for 1-3 distances of 0.002
 S01G, C104, C114, C158, C2BA, C367, C125
 with sigma for 1-2 distances of 0.001 and sigma for 1-3 distances of 0.002
 S01R, C175, C56, C539, C405, C306, C82
 with sigma for 1-2 distances of 0.001 and sigma for 1-3 distances of 0.002
 P01U, C275, C162, C216, C6BA, C246, C177
 with sigma for 1-2 distances of 0.001 and sigma for 1-3 distances of 0.002
 P01N, C99, C2AA, C4DA, C5DA, C268, C224
 with sigma for 1-2 distances of 0.001 and sigma for 1-3 distances of 0.002
 P01N, C0AA, C1AA, C8DA, C7DA, C198, C3DA
 with sigma for 1-2 distances of 0.001 and sigma for 1-3 distances of 0.002
 S022, C36, C495, C955, C575, C860, C3FA
 with sigma for 1-2 distances of 0.001 and sigma for 1-3 distances of 0.002
6.a Ternary CH refined with riding coordinates:
 C88(H88), C104(H104), C115(H115), C144(H144), C152(H152), C157(H157),
 C9BA(H9BA), C165(H165), C320(H320), C3AA(H3AA), C38(H38), C30(H30), C139(H139),
  C9AA(H9AA), C0DA(H0DA), C0EA(H0EA), C3EA(H3EA), C107(H107), C4EA(H4EA),
 C6EA(H6EA), C141(H141), C2CA(H2CA), C192(H192), C106(H106), C36(H36), C58(H58),
  C175(H175), C39(H39)
6.b Secondary CH2 refined with riding coordinates:
 C73(H73C,H73D), C96(H96A,H96B), C110(H11E,H11F), C113(H11G,H11H), C114(H11A,
 H11B), C118(H11C,H11D), C120(H12E,H12F), C125(H12A,H12B), C151(H15G,H15H),
 C164(H16A,H16B), C170(H17C,H17D), C179(H17A,H17B), C181(H18I,H18J), C183(H18A,
 H18B), C184(H18C,H18D), C195(H19A,H19B), C7AA(H7AA,H7AB), C196(H19C,H19D),
 C158(H15A,H15B), C2BA(H2BA,H2BB), C8BA(H8BA,H8BB), C250(H25C,H25D), C279(H27A,
 H27B), C229(H22A,H22B), C201(H20E,H20F), C225(H22G,H22H), C256(H25E,H25F),
 C6CA(H6CA,H6CB), C7CA(H7CA,H7CB), C258(H25G,H25H), C188(H18E,H18F), C2DA(H2DA,
 H2DB), C329(H32A,H32B), C156(H15I,H15J), C5BA(H5BA,H5BB), C6DA(H6DA,H6DB),
 C318(H31C,H31D), C385(H38A,H38B), C33(H33A,H33B), C4AA(H4AA,H4AB), C9CA(H9CA,
 H9CB), C8AA(H8AA,H8AB), C227(H22I,H22J), C358(H35E,H35F), C360(H36C,H36D),
 C189(H18G,H18H), C3BA(H3BA,H3BB), C295(H29A,H29B), C1CA(H1CA,H1CB), C223(H22C,
 H22D), C4BA(H4BA,H4BB), C4CA(H4CA,H4CB), C234(H23A,H23B), C109(H10A,H10B),
 C5CA(H5CA,H5CB), C239(H23C,H23D), C259(H25A,H25B), C226(H22E,H22F), C1DA(H1DA,
 H1DB), C269(H26A,H26B), C506(H50A,H50B), C172(H17E,H17F), C1EA(H1EA,H1EB),
 C270(H27C,H27D), C288(H28A,H28B), C415(H41C,H41D), C132(H13C,H13D), C148(H14C,
 H14D), C281(H28C,H28D), C296(H29C,H29D), C342(H34C,H34D), C491(H49A,H49B),
 C678(H67A,H67B), C149(H14A,H14B), C754(H75A,H75B), C430(H43A,H43B), C566(H56A,
 H56B), C2EA(H2EA,H2EB), C418(H41A,H41B), C150(H15C,H15D), C249(H24A,H24B),
 C707(H70A,H70B), C77(H77A,H77B), C373(H37A,H37B), C621(H62A,H62B), C752(H75C,
 H75D), C315(H31A,H31B), C367(H36A,H36B), C218(H21E,H21F), C283(H28E,H28F),
 C193(H19E,H19F), C884(H88A,H88B), C253(H25I,H25J), C94(H94A,H94B), C5EA(H5EA,
 H5EB), C238(H23E,H23F), C473(H47A,H47B), C655(H65A,H65B), C7EA(H7EA,H7EB),
 C202(H20A,H20B), C357(H35A,H35B), C590(H59A,H59B), C659(H65C,H65D), C9EA(H9EA,
 H9EB), C0FA(H0FA,H0FB), C235(H23G,H23H), C8EA(H8EA,H8EB), C359(H35C,H35D),
 C3CA(H3CA,H3CB), C298(H29E,H29F), C356(H35G,H35H), C394(H39A,H39B), C123(H12G,
 H12H), C169(H16C,H16D), C1FA(H1FA,H1FB), C261(H26C,H26D), C276(H27E,H27F),
 C408(H40C,H40D), C2FA(H2FA,H2FB), C272(H27G,H27H), C420(H42A,H42B), C564(H56E,
 H56F), C800(H80A,H80B), C3FA(H3FA,H3FB), C495(H49C,H49D), C575(H57A,H57B),
 C860(H86A,H86B), C955(H95A,H95B), C215(H21A,H21B), C5FA(H5FA,H5FB), C341(H34A,
 H34B), C4FA(H4FA,H4FB), C748(H74A,H74B), C124(H12C,H12D), C136(H13A,H13B),
 C0CA(H0CA,H0CB), C209(H20C,H20D), C211(H21C,H21D), C306(H30A,H30B), C405(H40A,
 H40B), C539(H53A,H53B), C56(H56C,H56D), C82(H82A,H82B), C154(H15E,H15F),
 C7FA(H7FA,H7FB), C8CA(H8CA,H8CB), C6FA(H6FA,H6FB), C732(H73A,H73B)
6.c Aromatic/amide H refined with riding coordinates:
 C397(H397), C490(H490), C199(H199), C159(H159), C171(H171), C3DA(H3DA),
 C198(H198), C7DA(H7DA), C8DA(H8DA), C1AA(H1AA), C2AA(H2AA), C4DA(H4DA),
 C5DA(H5DA), C268(H268), C224(H224), C232(H232), C185(H185), C9DA(H9DA),
 C395(H395), C335(H335), C162(H162), C216(H216), C6BA(H6BA), C246(H246),
 C177(H177), C387(H387), C219(H219), C5AA(H5AA), C274(H274), C375(H375),
 C143(H143), C339(H339), C285(H285), C7BA(H7BA), C493(H493), C117(H117),
 C609(H609), C291(H291), C1BA(H1BA), C389(H389)
6.d Fitted hexagon refined as free rotating group:
 C166(C397,C490,C199,C159,C171), C0AA(C3DA,C198,C7DA,C8DA,C1AA), C99(C2AA,C4DA,
 C5DA,C268,C224), C232(C185,C9DA,C395,C335,C381), C275(C162,C216,C6BA,C246,
 C177), C200(C387,C219,C5AA,C274,C375), C6AA(C143,C339,C285,C7BA,C493),
 C0BA(C117,C609,C291,C1BA,C389)
;
_olex2_submission_special_instructions 'No special instructions were received'

loop_
_space_group_symop_operation_xyz
'x, y, z'
'-x, -y, z+1/2'
'x+1/2, -y, z'
'-x+1/2, y, z+1/2'

loop_
_atom_site_label
_atom_site_type_symbol
_atom_site_fract_x
_atom_site_fract_y
_atom_site_fract_z
_atom_site_U_iso_or_equiv
_atom_site_adp_type
_atom_site_occupancy
_atom_site_site_symmetry_order
_atom_site_calc_flag
_atom_site_refinement_flags_posn
_atom_site_refinement_flags_adp
_atom_site_refinement_flags_occupancy
_atom_site_disorder_assembly
_atom_site_disorder_group
Au01 Au 0.52100(12) 0.7558(2) 0.38539(9) 0.1063(9) Uani 1 1 d . . . . .
Au02 Au 0.42057(11) 0.9178(2) 0.38361(9) 0.1073(9) Uani 1 1 d . . . . .
Au03 Au 0.67787(12) 0.3382(2) 0.60241(9) 0.1070(9) Uani 1 1 d . . . . .
Au04 Au 0.43364(11) 0.7564(2) 0.37702(9) 0.1068(9) Uani 1 1 d . . . . .
Au05 Au 0.55262(11) 0.8387(2) 0.43253(9) 0.1057(9) Uani 1 1 d . . . . .
Au06 Au 0.45711(11) 0.8297(2) 0.41828(9) 0.1068(9) Uani 1 1 d . . . . .
Au07 Au 0.61274(11) 0.2498(2) 0.64005(9) 0.1069(9) Uani 1 1 d . . . . .
Au08 Au 0.57281(11) 0.8510(2) 0.36008(9) 0.1059(9) Uani 1 1 d . . . . .
Au09 Au 0.51382(11) 0.9198(2) 0.38802(9) 0.1052(9) Uani 1 1 d . . . . .
Au0A Au 0.77355(11) 0.3233(2) 0.61655(9) 0.1064(9) Uani 1 1 d . . . . .
Au0B Au 0.70879(12) 0.2488(2) 0.64959(9) 0.1066(9) Uani 1 1 d . . . . .
Au0C Au 0.61855(12) 0.7460(2) 0.39496(10) 0.1077(9) Uani 1 1 d . . . . .
Au0D Au 0.47378(11) 0.6565(2) 0.41377(9) 0.1073(9) Uani 1 1 d . . . . .
Au0E Au 0.52114(12) 0.5928(2) 0.37765(9) 0.1082(9) Uani 1 1 d . . . . .
Au0F Au 0.55594(11) 0.6566(2) 0.41869(9) 0.1080(9) Uani 1 1 d . . . . .
Au0G Au 0.75489(11) 0.1499(2) 0.61980(10) 0.1092(9) Uani 1 1 d . . . . .
Au0H Au 0.81024(12) 0.4054(2) 0.65202(10) 0.1107(9) Uani 1 1 d . . . . .
Au0I Au 0.71866(12) 0.4109(2) 0.64806(10) 0.1114(10) Uani 1 1 d . . . . .
Au0J Au 0.79641(12) 0.2446(2) 0.65682(9) 0.1087(10) Uani 1 1 d . . . . .
Au0K Au 0.65884(11) 0.3451(2) 0.67613(9) 0.1093(10) Uani 1 1 d . . . . .
Au0L Au 0.84968(11) 0.2035(2) 0.61387(9) 0.1106(9) Uani 1 1 d . . . . .
Au0M Au 0.62683(12) 0.5884(2) 0.38809(10) 0.1117(10) Uani 1 1 d . . . . .
Au0N Au 0.38130(11) 0.7095(2) 0.42054(10) 0.1107(10) Uani 1 1 d . . . . .
Au0O Au 0.67304(12) 0.1567(2) 0.61458(10) 0.1123(10) Uani 1 1 d . . . . .
Au0P Au 0.58658(12) 0.6763(2) 0.35503(9) 0.1084(9) Uani 1 1 d . . . . .
Au0Q Au 0.36972(12) 0.9047(2) 0.42879(10) 0.1122(10) Uani 1 1 d . . . . .
Au0R Au 0.44930(11) 1.0263(2) 0.42194(10) 0.1111(10) Uani 1 1 d . . . . .
Au0S Au 0.86181(12) 0.3958(2) 0.60706(10) 0.1135(10) Uani 1 1 d . . . . .
Au0T Au 0.48945(13) 0.6648(2) 0.33310(10) 0.1124(10) Uani 1 1 d . . . . .
Au0U Au 0.73881(12) 0.3262(3) 0.68991(9) 0.1108(10) Uani 1 1 d . . . . .
Au0V Au 0.49232(12) 0.8410(2) 0.34578(10) 0.1109(10) Uani 1 1 d . . . . .
Au0W Au 0.78234(12) 0.5181(2) 0.61440(10) 0.1154(10) Uani 1 1 d . . . . .
Au0X Au 0.64204(13) 0.1703(2) 0.67907(10) 0.1145(10) Uani 1 1 d . . . . .
Au0Y Au 0.66258(12) 0.7600(2) 0.34387(10) 0.1159(11) Uani 1 1 d . . . . .
Au0Z Au 0.57928(13) 0.4412(2) 0.37837(10) 0.1156(11) Uani 1 1 d . . . . .
Au10 Au 0.73998(13) 0.1515(3) 0.69959(10) 0.1188(11) Uani 1 1 d . . . . .
Au11 Au 0.65323(12) 0.6390(2) 0.43739(11) 0.1174(11) Uani 1 1 d . . . . .
Au12 Au 0.70825(12) 0.6617(2) 0.38734(11) 0.1191(11) Uani 1 1 d . . . . .
Au13 Au 0.70625(13) 0.0838(2) 0.65506(10) 0.1169(11) Uani 1 1 d . . . . .
Au14 Au 0.56821(13) 0.2671(3) 0.69019(10) 0.1186(11) Uani 1 1 d . . . . .
Au15 Au 0.60240(13) 0.0904(2) 0.64355(10) 0.1177(11) Uani 1 1 d . . . . .
Au16 Au 0.57629(13) 0.1448(3) 0.59443(11) 0.1202(11) Uani 1 1 d . . . . .
Au17 Au 0.52323(13) 0.1722(3) 0.64422(11) 0.1232(12) Uani 1 1 d . . . . .
Au18 Au 0.64767(14) -0.0615(3) 0.65333(11) 0.1253(12) Uani 1 1 d . . . . .
S019 S 0.7355(6) 0.3078(13) 0.5792(3) 0.101(5) Uani 1 1 d D U . . .
S01A S 0.6776(8) 0.1540(14) 0.7160(4) 0.120(6) Uani 1 1 d . . . . .
P01B P 0.8483(7) 0.4955(14) 0.6740(4) 0.108(6) Uani 1 1 d D . . . .
S01D S 0.5525(7) 0.6819(15) 0.3172(4) 0.117(6) Uani 1 1 d . U . . .
S01E S 0.4964(7) 0.8124(12) 0.4560(4) 0.111(6) Uani 1 1 d D U . . .
S01F S 0.4231(6) 0.6687(11) 0.3443(5) 0.105(5) Uani 1 1 d D U . . .
S01G S 0.4975(7) 1.0624(11) 0.3942(4) 0.103(5) Uani 1 1 d . U . . .
S01H S 0.6021(7) 0.3847(16) 0.6999(4) 0.116(6) Uani 1 1 d D U . . .
S01I S 0.4010(7) 1.0023(16) 0.4526(6) 0.126(7) Uani 1 1 d . U . . .
S01J S 0.5854(8) -0.0514(13) 0.6367(6) 0.145(8) Uani 1 1 d D U . . .
S01K S 0.4192(7) 0.6055(15) 0.4365(4) 0.115(6) Uani 1 1 d . U . . .
S01L S 0.3339(8) 0.8040(14) 0.4079(5) 0.124(6) Uani 1 1 d . U . . .
S01M S 0.7175(7) 0.6782(14) 0.4290(6) 0.125(7) Uani 1 1 d D U . . .
P01N P 0.7634(7) 0.3641(16) 0.7278(5) 0.113(5) Uani 1 1 d D U . . .
S01O S 0.8105(8) 0.1010(16) 0.5991(5) 0.128(7) Uani 1 1 d D U . . .
S01P S 0.6141(7) 0.8741(13) 0.4166(4) 0.112(5) Uani 1 1 d D U . . .
P01Q P 0.4690(7) 0.8884(15) 0.3089(4) 0.116(5) Uani 1 1 d D U . . .
S01R S 0.6313(5) 0.8827(15) 0.3368(4) 0.109(6) Uani 1 1 d D U . . .
S01S S 0.6161(7) 0.3751(15) 0.6197(5) 0.120(6) Uani 1 1 d D U . . .
S01T S 0.8965(7) 0.2964(14) 0.6280(5) 0.121(6) Uani 1 1 d . U . . .
P01U P 0.3833(8) 1.0129(15) 0.3627(5) 0.120(6) Uani 1 1 d D U . . .
S01V S 0.6436(7) 0.4459(13) 0.3925(5) 0.122(6) Uani 1 1 d D U . . .
S01W S 0.5124(8) 0.1866(13) 0.6038(6) 0.131(8) Uani 1 1 d D U . . .
S01X S 0.7316(7) 0.5510(13) 0.6424(5) 0.115(5) Uani 1 1 d . U . . .
S01Y S 0.6993(9) 0.6402(16) 0.3485(8) 0.162(11) Uani 1 1 d D U . . .
S01Z S 0.8281(8) 0.4928(14) 0.5840(7) 0.137(9) Uani 1 1 d D U . . .
S020 S 0.5923(9) 0.5923(16) 0.4519(6) 0.136(7) Uani 1 1 d . U . . .
S021 S 0.5289(7) 0.1528(18) 0.6864(5) 0.130(7) Uani 1 1 d D U . . .
S022 S 0.8088(10) 0.1562(19) 0.6917(5) 0.149(9) Uani 1 1 d D U . . .
S023 S 0.7147(9) -0.0542(16) 0.6671(5) 0.132(7) Uani 1 1 d D U . . .
S45 S 0.6367(8) 0.100(2) 0.5832(7) 0.151(9) Uani 1 1 d D U . . .
S3 S 0.5152(7) 0.4495(12) 0.3687(4) 0.117(6) Uani 1 1 d D U . . .
Cl13 Cl 0.5789(12) 0.356(2) 0.4717(10) 0.207(18) Uani 1 1 d . . . . .
Cl31 Cl 0.6646(8) 0.373(3) 0.4674(10) 0.22(2) Uani 1 1 d . . . . .
C73 C 0.9754(19) 0.247(4) 0.5721(14) 0.124(11) Uani 1 1 d D U . . .
H73C H 0.971158 0.228292 0.555180 0.149 Uiso 1 1 calc R . . . .
H73D H 0.988493 0.203201 0.581441 0.149 Uiso 1 1 calc R . . . .
C88 C 0.9477(19) 0.277(5) 0.6110(11) 0.123(10) Uani 1 1 d D U . . .
H88 H 0.961634 0.227154 0.616976 0.147 Uiso 1 1 calc R . . . .
C96 C 0.5661(15) 0.405(4) 0.5520(7) 0.106(13) Uani 1 1 d D U . . .
H96A H 0.575347 0.433347 0.537106 0.128 Uiso 1 1 calc R . . . .
H96B H 0.563598 0.346572 0.547863 0.128 Uiso 1 1 calc R . . . .
C104 C 0.5355(14) 1.114(4) 0.4131(10) 0.101(13) Uani 1 1 d D U . . .
H104 H 0.524187 1.169431 0.416630 0.121 Uiso 1 1 calc R . . . .
C110 C 0.775(3) 0.365(4) 0.5402(16) 0.14(2) Uani 1 1 d D U . . .
H11E H 0.800110 0.357670 0.549642 0.165 Uiso 1 1 calc R . . . .
H11F H 0.768939 0.313651 0.531672 0.165 Uiso 1 1 calc R . . . .
C113 C 1.0021(18) 0.324(5) 0.5722(11) 0.124(11) Uani 1 1 d D U . . .
H11G H 1.026677 0.316145 0.562451 0.149 Uiso 1 1 calc R . . . .
H11H H 0.987396 0.372055 0.565940 0.149 Uiso 1 1 calc R . . . .
C114 C 0.546(2) 1.077(4) 0.4384(9) 0.116(16) Uani 1 1 d D U . . .
H11A H 0.559295 1.024672 0.436224 0.139 Uiso 1 1 calc R . . . .
H11B H 0.520574 1.067966 0.447656 0.139 Uiso 1 1 calc R . . . .
C115 C 0.4843(17) 0.898(2) 0.4753(8) 0.118(13) Uani 1 1 d D U . . .
H115 H 0.471451 0.942552 0.465860 0.142 Uiso 1 1 calc R . . . .
C118 C 0.412(2) 1.081(4) 0.3422(15) 0.11(2) Uani 1 1 d D U . . .
H11C H 0.394490 1.100875 0.329178 0.131 Uiso 1 1 calc R . . . .
H11D H 0.421561 1.128365 0.351735 0.131 Uiso 1 1 calc R . . . .
C120 C 0.5986(12) 0.414(5) 0.5719(7) 0.124(17) Uani 1 1 d D U . . .
H12E H 0.623041 0.383640 0.567354 0.148 Uiso 1 1 calc R . . . .
H12F H 0.605705 0.471935 0.574177 0.148 Uiso 1 1 calc R . . . .
C125 C 0.5757(17) 1.130(4) 0.3998(10) 0.101(12) Uani 1 1 d D U . . .
H12A H 0.569950 1.161995 0.384916 0.121 Uiso 1 1 calc R . . . .
H12B H 0.586673 1.077309 0.394586 0.121 Uiso 1 1 calc R . . . .
C144 C 0.8590(13) 0.582(2) 0.5815(10) 0.116(15) Uani 1 1 d D U . . .
H144 H 0.867751 0.604284 0.597663 0.139 Uiso 1 1 calc R . . . .
C151 C 0.5240(15) 0.437(5) 0.5586(8) 0.113(17) Uani 1 1 d D U . . .
H15G H 0.504480 0.417652 0.546341 0.135 Uiso 1 1 calc R . . . .
H15H H 0.524307 0.497406 0.557790 0.135 Uiso 1 1 calc R . . . .
C152 C 0.5797(9) 0.379(4) 0.5953(5) 0.129(17) Uani 1 1 d D U . . .
H152 H 0.569802 0.322618 0.591964 0.154 Uiso 1 1 calc R . . . .
C164 C 0.452(2) 1.037(4) 0.3296(13) 0.097(18) Uani 1 1 d D U . . .
H16A H 0.467391 1.076606 0.319869 0.116 Uiso 1 1 calc R . . . .
H16B H 0.469116 1.011744 0.341923 0.116 Uiso 1 1 calc R . . . .
C166 C 0.3486(18) 0.955(4) 0.3429(12) 0.135(12) Uani 1 1 d . U . . .
C397 C 0.322(2) 0.998(3) 0.3282(13) 0.136(12) Uani 1 1 d G U . . .
H397 H 0.323401 1.055144 0.327317 0.163 Uiso 1 1 calc R . . . .
C490 C 0.2933(18) 0.956(4) 0.3147(12) 0.136(12) Uani 1 1 d G U . . .
H490 H 0.275144 0.985099 0.304660 0.163 Uiso 1 1 calc R . . . .
C199 C 0.2913(18) 0.872(4) 0.3160(12) 0.136(12) Uani 1 1 d G U . . .
H199 H 0.271676 0.843415 0.306756 0.163 Uiso 1 1 calc R . . . .
C159 C 0.318(2) 0.829(3) 0.3307(14) 0.136(12) Uani 1 1 d G U . . .
H159 H 0.316464 0.771776 0.331509 0.163 Uiso 1 1 calc R . . . .
C171 C 0.3465(18) 0.871(4) 0.3441(12) 0.136(12) Uani 1 1 d G U . . .
H171 H 0.364721 0.841820 0.354167 0.163 Uiso 1 1 calc R . . . .
C170 C 0.8941(14) 0.562(2) 0.5643(11) 0.113(14) Uani 1 1 d D U . . .
H17C H 0.912120 0.522139 0.571940 0.135 Uiso 1 1 calc R . . . .
H17D H 0.883860 0.539357 0.548812 0.135 Uiso 1 1 calc R . . . .
C179 C 0.4302(19) 0.969(4) 0.3121(15) 0.10(2) Uani 1 1 d D U . . .
H17A H 0.423209 0.992309 0.295972 0.125 Uiso 1 1 calc R . . . .
H17B H 0.405670 0.947282 0.319771 0.125 Uiso 1 1 calc R . . . .
C181 C 0.6196(13) 0.380(3) 0.4525(10) 0.066(11) Uani 1 1 d . U . . .
H18I H 0.619700 0.342642 0.438376 0.079 Uiso 1 1 calc R . . . .
H18J H 0.616099 0.435939 0.446233 0.079 Uiso 1 1 calc R . . . .
C183 C 0.7804(17) 0.435(5) 0.5214(12) 0.15(2) Uani 1 1 d D U . . .
H18A H 0.790845 0.483885 0.529629 0.177 Uiso 1 1 calc R . . . .
H18B H 0.799678 0.418421 0.508618 0.177 Uiso 1 1 calc R . . . .
C184 C 0.9349(14) 0.270(5) 0.5840(12) 0.120(10) Uani 1 1 d D U . . .
H18C H 0.914710 0.226630 0.581577 0.144 Uiso 1 1 calc R . . . .
H18D H 0.924443 0.321818 0.577589 0.144 Uiso 1 1 calc R . . . .
C195 C 0.7011(15) 0.428(5) 0.5478(12) 0.117(18) Uani 1 1 d D U . . .
H19A H 0.684225 0.387047 0.539672 0.140 Uiso 1 1 calc R . . . .
H19B H 0.685736 0.452051 0.561491 0.140 Uiso 1 1 calc R . . . .
C0AA C 0.7903(15) 0.288(3) 0.7456(10) 0.113(10) Uani 1 1 d . U . . .
C3DA C 0.7678(11) 0.226(4) 0.7557(11) 0.116(10) Uani 1 1 d G U . . .
H3DA H 0.739576 0.224301 0.753448 0.139 Uiso 1 1 calc R . . . .
C198 C 0.7865(16) 0.165(3) 0.7692(12) 0.121(11) Uani 1 1 d G U . . .
H198 H 0.771051 0.122270 0.776103 0.145 Uiso 1 1 calc R . . . .
C7DA C 0.8277(16) 0.167(3) 0.7725(12) 0.125(11) Uani 1 1 d G U . . .
H7DA H 0.840466 0.125265 0.781707 0.150 Uiso 1 1 calc R . . . .
C8DA C 0.8502(12) 0.229(4) 0.7624(12) 0.123(11) Uani 1 1 d G U . . .
H8DA H 0.878407 0.230291 0.764656 0.148 Uiso 1 1 calc R . . . .
C1AA C 0.8315(15) 0.290(3) 0.7489(11) 0.117(10) Uani 1 1 d G U . . .
H1AA H 0.846933 0.332323 0.742001 0.140 Uiso 1 1 calc R . . . .
C7AA C 0.973(2) 0.354(4) 0.6141(14) 0.124(11) Uani 1 1 d D U . . .
H7AA H 0.959830 0.402520 0.607130 0.148 Uiso 1 1 calc R . . . .
H7AB H 0.979456 0.364763 0.631501 0.148 Uiso 1 1 calc R . . . .
C196 C 0.739(2) 0.453(6) 0.5098(11) 0.125(19) Uani 1 1 d D U . . .
H19C H 0.726136 0.401858 0.504536 0.150 Uiso 1 1 calc R . . . .
H19D H 0.742272 0.488596 0.495449 0.150 Uiso 1 1 calc R . . . .
C158 C 0.573(2) 1.137(5) 0.4525(10) 0.127(17) Uani 1 1 d D U . . .
H15A H 0.561003 1.191868 0.452526 0.153 Uiso 1 1 calc R . . . .
H15B H 0.575774 1.118751 0.469635 0.153 Uiso 1 1 calc R . . . .
C2BA C 0.6146(18) 1.139(7) 0.4401(14) 0.16(2) Uani 1 1 d D U . . .
H2BA H 0.625831 1.083838 0.439000 0.190 Uiso 1 1 calc R . . . .
H2BB H 0.633196 1.173350 0.449723 0.190 Uiso 1 1 calc R . . . .
C157 C 0.6845(9) 0.433(2) 0.3715(6) 0.137(11) Uani 1 1 d D U . . .
H157 H 0.703202 0.479878 0.371662 0.165 Uiso 1 1 calc R . . . .
C8BA C 0.4460(17) 0.203(4) 0.7390(8) 0.125(11) Uani 1 1 d D U . . .
H8BA H 0.448733 0.204397 0.756933 0.150 Uiso 1 1 calc R . . . .
H8BB H 0.427039 0.159402 0.734436 0.150 Uiso 1 1 calc R . . . .
C250 C 0.713(2) 0.496(5) 0.5294(12) 0.14(2) Uani 1 1 d D U . . .
H25C H 0.688944 0.519984 0.521904 0.172 Uiso 1 1 calc R . . . .
H25D H 0.728470 0.538906 0.537678 0.172 Uiso 1 1 calc R . . . .
C279 C 0.4869(13) 0.190(4) 0.7266(10) 0.122(10) Uani 1 1 d D U . . .
H27A H 0.500797 0.142965 0.733860 0.146 Uiso 1 1 calc R . . . .
H27B H 0.503992 0.238865 0.728821 0.146 Uiso 1 1 calc R . . . .
C9BA C 0.572(3) 0.620(4) 0.4838(14) 0.143(11) Uani 1 1 d D U . . .
H9BA H 0.543730 0.608756 0.488429 0.172 Uiso 1 1 calc R . . . .
C229 C 0.587(2) 0.740(3) 0.5100(14) 0.145(13) Uani 1 1 d D U . . .
H22A H 0.597071 0.796561 0.510682 0.175 Uiso 1 1 calc R . . . .
H22B H 0.559542 0.738289 0.516139 0.175 Uiso 1 1 calc R . . . .
C201 C 0.8883(15) 0.699(3) 0.5455(9) 0.111(15) Uani 1 1 d D U . . .
H20E H 0.902496 0.749684 0.540751 0.134 Uiso 1 1 calc R . . . .
H20F H 0.878185 0.672702 0.530542 0.134 Uiso 1 1 calc R . . . .
C225 C 0.8532(14) 0.720(2) 0.5628(12) 0.110(15) Uani 1 1 d D U . . .
H22G H 0.835261 0.759974 0.555123 0.132 Uiso 1 1 calc R . . . .
H22H H 0.863485 0.742336 0.578249 0.132 Uiso 1 1 calc R . . . .
C256 C 0.9169(10) 0.642(3) 0.5593(9) 0.103(12) Uani 1 1 d D U . . .
H25E H 0.940986 0.631032 0.549322 0.123 Uiso 1 1 calc R . . . .
H25F H 0.925425 0.667086 0.574836 0.123 Uiso 1 1 calc R . . . .
Cl6 Cl 0.4796(13) 0.332(2) 0.5025(6) 0.186(14) Uani 1 1 d D . . . .
Cl16 Cl 0.5041(13) 0.203(2) 0.5353(8) 0.189(14) Uani 1 1 d D . . . .
C6CA C 0.495(5) 0.224(8) 0.503(3) 0.21(6) Uani 1 1 d D U . . .
H6CA H 0.474314 0.188883 0.496071 0.251 Uiso 1 1 calc R . . . .
H6CB H 0.520317 0.216802 0.493201 0.251 Uiso 1 1 calc R . . . .
C165 C 0.669(2) 0.043(7) 0.7265(16) 0.140(12) Uani 1 1 d D U . . .
H165 H 0.674544 0.001183 0.713724 0.168 Uiso 1 1 calc R . . . .
C7CA C 0.626(2) 0.045(5) 0.736(2) 0.140(12) Uani 1 1 d D U . . .
H7CA H 0.607070 0.053155 0.722462 0.168 Uiso 1 1 calc R . . . .
H7CB H 0.622609 0.090847 0.747685 0.168 Uiso 1 1 calc R . . . .
C258 C 0.616(3) -0.036(6) 0.7494(19) 0.141(12) Uani 1 1 d D U . . .
H25G H 0.607022 -0.074668 0.736717 0.169 Uiso 1 1 calc R . . . .
H25H H 0.591916 -0.024963 0.759765 0.169 Uiso 1 1 calc R . . . .
C188 C 0.647(2) -0.080(6) 0.7656(18) 0.140(12) Uani 1 1 d D U . . .
H18E H 0.645556 -0.060281 0.782648 0.169 Uiso 1 1 calc R . . . .
H18F H 0.642015 -0.139523 0.765543 0.169 Uiso 1 1 calc R . . . .
C2DA C 0.687(3) -0.059(5) 0.754(2) 0.140(12) Uani 1 1 d D U . . .
H2DA H 0.709173 -0.081117 0.763886 0.168 Uiso 1 1 calc R . . . .
H2DB H 0.688866 -0.086017 0.737545 0.168 Uiso 1 1 calc R . . . .
C329 C 0.694(3) 0.033(5) 0.7501(17) 0.140(12) Uani 1 1 d D U . . .
H32A H 0.683672 0.065774 0.763764 0.168 Uiso 1 1 calc R . . . .
H32B H 0.723016 0.046423 0.747481 0.168 Uiso 1 1 calc R . . . .
C99 C 0.7242(13) 0.405(3) 0.7484(9) 0.105(9) Uani 1 1 d . U . . .
C2AA C 0.6907(16) 0.441(3) 0.7382(7) 0.113(10) Uani 1 1 d G U . . .
H2AA H 0.687483 0.442414 0.720982 0.135 Uiso 1 1 calc R . . . .
C4DA C 0.6620(13) 0.477(3) 0.7531(10) 0.118(10) Uani 1 1 d G U . . .
H4DA H 0.639176 0.502025 0.746153 0.142 Uiso 1 1 calc R . . . .
C5DA C 0.6668(13) 0.475(3) 0.7783(9) 0.115(10) Uani 1 1 d G U . . .
H5DA H 0.647208 0.499678 0.788528 0.138 Uiso 1 1 calc R . . . .
C268 C 0.7003(15) 0.439(3) 0.7885(7) 0.111(10) Uani 1 1 d G U . . .
H268 H 0.703547 0.437719 0.805733 0.133 Uiso 1 1 calc R . . . .
C224 C 0.7290(12) 0.403(3) 0.7736(9) 0.109(10) Uani 1 1 d G U . . .
H224 H 0.751854 0.378108 0.780562 0.131 Uiso 1 1 calc R . . . .
C156 C 0.8252(19) 0.556(4) 0.6957(13) 0.097(18) Uani 1 1 d D U . . .
H15I H 0.843653 0.564050 0.709651 0.116 Uiso 1 1 calc R . . . .
H15J H 0.819350 0.609883 0.688577 0.116 Uiso 1 1 calc R . . . .
C5BA C 0.784(2) 0.515(4) 0.7054(14) 0.10(2) Uani 1 1 d D U . . .
H5BA H 0.767867 0.494670 0.691544 0.124 Uiso 1 1 calc R . . . .
H5BB H 0.767845 0.555234 0.714582 0.124 Uiso 1 1 calc R . . . .
C6DA C 0.798(3) 0.441(5) 0.723(2) 0.14(3) Uani 1 1 d D U . . .
H6DA H 0.805311 0.464269 0.738987 0.170 Uiso 1 1 calc R . . . .
H6DB H 0.822409 0.416782 0.715889 0.170 Uiso 1 1 calc R . . . .
C232 C 0.5477(16) 0.933(3) 0.2983(9) 0.122(10) Uani 1 1 d . U . . .
H232 H 0.555010 0.902580 0.312365 0.146 Uiso 1 1 calc R . . . .
C185 C 0.5770(12) 0.972(4) 0.2846(11) 0.126(11) Uani 1 1 d G U . . .
H185 H 0.604324 0.968193 0.289358 0.151 Uiso 1 1 calc R . . . .
C9DA C 0.5664(14) 1.016(3) 0.2640(10) 0.128(11) Uani 1 1 d G U . . .
H9DA H 0.586410 1.042524 0.254681 0.154 Uiso 1 1 calc R . . . .
C395 C 0.5265(16) 1.021(4) 0.2571(9) 0.123(11) Uani 1 1 d G U . . .
H395 H 0.519181 1.051244 0.243010 0.147 Uiso 1 1 calc R . . . .
C335 C 0.4972(12) 0.982(3) 0.2708(10) 0.121(11) Uani 1 1 d G U . . .
H335 H 0.469866 0.985632 0.266017 0.145 Uiso 1 1 calc R . . . .
C381 C 0.5078(14) 0.938(2) 0.2914(8) 0.116(10) Uani 1 1 d DG U . . .
C275 C 0.3541(17) 1.083(4) 0.3814(13) 0.133(11) Uani 1 1 d . U . . .
C162 C 0.3633(15) 1.165(4) 0.3835(13) 0.131(12) Uani 1 1 d G U . . .
H162 H 0.387964 1.184593 0.377386 0.157 Uiso 1 1 calc R . . . .
C216 C 0.3364(19) 1.217(3) 0.3946(13) 0.137(12) Uani 1 1 d G U . . .
H216 H 0.342699 1.273320 0.396081 0.164 Uiso 1 1 calc R . . . .
C6BA C 0.3003(17) 1.188(4) 0.4036(13) 0.134(12) Uani 1 1 d G U . . .
H6BA H 0.281904 1.224055 0.411238 0.160 Uiso 1 1 calc R . . . .
C246 C 0.2911(15) 1.106(4) 0.4015(13) 0.137(12) Uani 1 1 d G U . . .
H246 H 0.266375 1.086062 0.407699 0.164 Uiso 1 1 calc R . . . .
C177 C 0.3179(19) 1.053(3) 0.3904(14) 0.132(12) Uani 1 1 d G U . . .
H177 H 0.311640 0.997335 0.389003 0.158 Uiso 1 1 calc R . . . .
C200 C 0.8797(15) 0.561(3) 0.6574(11) 0.120(10) Uani 1 1 d . U . . .
C387 C 0.9179(17) 0.536(3) 0.6511(12) 0.120(10) Uani 1 1 d G U . . .
H387 H 0.927158 0.483910 0.656211 0.144 Uiso 1 1 calc R . . . .
C219 C 0.9427(13) 0.586(4) 0.6374(12) 0.120(10) Uani 1 1 d G U . . .
H219 H 0.968819 0.568155 0.633065 0.144 Uiso 1 1 calc R . . . .
C5AA C 0.9292(15) 0.662(3) 0.6299(11) 0.120(10) Uani 1 1 d G U . . .
H5AA H 0.946081 0.695787 0.620477 0.144 Uiso 1 1 calc R . . . .
C274 C 0.8909(16) 0.687(3) 0.6361(12) 0.120(10) Uani 1 1 d G U . . .
H274 H 0.881684 0.739177 0.631035 0.144 Uiso 1 1 calc R . . . .
C375 C 0.8662(13) 0.637(4) 0.6499(12) 0.120(10) Uani 1 1 d G U . . .
H375 H 0.840023 0.654932 0.654181 0.144 Uiso 1 1 calc R . . . .
C6AA C 0.8864(18) 0.445(4) 0.6907(12) 0.134(12) Uani 1 1 d . U . . .
C143 C 0.8905(18) 0.362(4) 0.6898(12) 0.134(12) Uani 1 1 d G U . . .
H143 H 0.874473 0.330704 0.678870 0.161 Uiso 1 1 calc R . . . .
C339 C 0.918(2) 0.323(3) 0.7049(13) 0.134(12) Uani 1 1 d G U . . .
H339 H 0.920628 0.265381 0.704261 0.161 Uiso 1 1 calc R . . . .
C285 C 0.9413(17) 0.368(4) 0.7209(12) 0.134(12) Uani 1 1 d G U . . .
H285 H 0.960017 0.341332 0.731167 0.161 Uiso 1 1 calc R . . . .
C7BA C 0.9373(18) 0.452(4) 0.7218(12) 0.134(12) Uani 1 1 d G U . . .
H7BA H 0.953250 0.482607 0.732684 0.160 Uiso 1 1 calc R . . . .
C493 C 0.910(2) 0.491(3) 0.7067(13) 0.134(12) Uani 1 1 d G U . . .
H493 H 0.907094 0.547931 0.707294 0.161 Uiso 1 1 calc R . . . .
C320 C 0.7402(19) 0.389(4) 0.5574(13) 0.13(2) Uani 1 1 d D U . . .
H320 H 0.752258 0.433596 0.567342 0.159 Uiso 1 1 calc R . . . .
C318 C 1.0118(14) 0.333(5) 0.5997(12) 0.126(11) Uani 1 1 d D U . . .
H31C H 1.023190 0.281832 0.605929 0.151 Uiso 1 1 calc R . . . .
H31D H 1.031918 0.376610 0.601980 0.151 Uiso 1 1 calc R . . . .
C385 C 0.8303(9) 0.640(3) 0.5676(12) 0.129(19) Uani 1 1 d D U . . .
H38A H 0.806122 0.650490 0.577527 0.155 Uiso 1 1 calc R . . . .
H38B H 0.821948 0.614580 0.552049 0.155 Uiso 1 1 calc R . . . .
C3AA C 0.4788(11) 0.175(3) 0.6991(10) 0.121(10) Uani 1 1 d D U . . .
H3AA H 0.459952 0.128943 0.696665 0.145 Uiso 1 1 calc R . . . .
C33 C 0.4616(16) 0.255(4) 0.6887(8) 0.121(11) Uani 1 1 d D U . . .
H33A H 0.456822 0.248551 0.670937 0.146 Uiso 1 1 calc R . . . .
H33B H 0.480826 0.299589 0.691125 0.146 Uiso 1 1 calc R . . . .
C4AA C 0.4317(17) 0.286(3) 0.7291(9) 0.127(11) Uani 1 1 d D U . . .
H4AA H 0.452996 0.327171 0.731132 0.152 Uiso 1 1 calc R . . . .
H4AB H 0.407650 0.304229 0.738094 0.152 Uiso 1 1 calc R . . . .
C9CA C 0.4219(14) 0.274(3) 0.7018(9) 0.127(11) Uani 1 1 d D U . . .
H9CA H 0.402655 0.228818 0.699635 0.153 Uiso 1 1 calc DR . . . .
H9CB H 0.409795 0.324038 0.694961 0.153 Uiso 1 1 calc R . . . .
C38 C 0.4852(15) 0.413(3) 0.3937(7) 0.116(9) Uani 1 1 d D U . . .
H38 H 0.457444 0.434670 0.392019 0.139 Uiso 1 1 calc R . . . .
C30 C 0.743(2) -0.096(4) 0.6423(10) 0.150(13) Uani 1 1 d D U . . .
H30 H 0.768557 -0.063909 0.642186 0.180 Uiso 1 1 calc R . . . .
C8AA C 0.830(2) 0.131(4) 0.5254(10) 0.135(17) Uani 1 1 d D U . . .
H8AA H 0.823753 0.189210 0.525084 0.162 Uiso 1 1 calc R . . . .
H8AB H 0.854183 0.121339 0.515104 0.162 Uiso 1 1 calc R . . . .
C227 C 0.8386(17) 0.103(5) 0.5520(13) 0.17(2) Uani 1 1 d D U . . .
H22I H 0.841506 0.042998 0.552590 0.201 Uiso 1 1 calc R . . . .
H22J H 0.863735 0.127567 0.558018 0.201 Uiso 1 1 calc R . . . .
C139 C 0.803(2) 0.130(4) 0.5678(6) 0.134(18) Uani 1 1 d D U . . .
H139 H 0.799832 0.190525 0.566803 0.161 Uiso 1 1 calc R . . . .
C358 C 0.795(3) 0.080(8) 0.5160(13) 0.17(3) Uani 1 1 d D U . . .
H35E H 0.799932 0.021896 0.518600 0.208 Uiso 1 1 calc R . . . .
H35F H 0.790970 0.089998 0.498371 0.208 Uiso 1 1 calc R . . . .
C360 C 0.7569(18) 0.107(7) 0.5303(13) 0.17(3) Uani 1 1 d D U . . .
H36C H 0.751783 0.165560 0.527869 0.204 Uiso 1 1 calc R . . . .
H36D H 0.733238 0.076246 0.524523 0.204 Uiso 1 1 calc R . . . .
C189 C 0.7646(19) 0.089(7) 0.5577(11) 0.16(3) Uani 1 1 d D U . . .
H18G H 0.741253 0.107476 0.567233 0.189 Uiso 1 1 calc R . . . .
H18H H 0.767060 0.029518 0.559886 0.189 Uiso 1 1 calc R . . . .
C3BA C 0.5439(14) 0.434(6) 0.6024(7) 0.15(2) Uani 1 1 d D U . . .
H3BA H 0.551027 0.491651 0.600786 0.182 Uiso 1 1 calc R . . . .
H3BB H 0.535426 0.423072 0.619417 0.182 Uiso 1 1 calc R . . . .
C295 C 0.589(2) 0.708(5) 0.4834(11) 0.143(12) Uani 1 1 d D U . . .
H29A H 0.572996 0.742392 0.472517 0.172 Uiso 1 1 calc R . . . .
H29B H 0.617149 0.707301 0.477461 0.172 Uiso 1 1 calc R . . . .
C1CA C 0.595(3) 0.600(5) 0.5213(15) 0.145(12) Uani 1 1 d D U . . .
H1CA H 0.604564 0.560387 0.533621 0.174 Uiso 1 1 calc R . . . .
H1CB H 0.565541 0.603976 0.522560 0.174 Uiso 1 1 calc R . . . .
C223 C 0.615(3) 0.684(4) 0.5257(13) 0.147(13) Uani 1 1 d D U . . .
H22C H 0.613692 0.699557 0.543127 0.177 Uiso 1 1 calc R . . . .
H22D H 0.642655 0.685278 0.519942 0.177 Uiso 1 1 calc R . . . .
C4BA C 0.607(3) 0.572(4) 0.4953(14) 0.142(12) Uani 1 1 d D U . . .
H4BA H 0.633976 0.592174 0.490277 0.171 Uiso 1 1 calc R . . . .
H4BB H 0.605347 0.512646 0.492934 0.171 Uiso 1 1 calc R . . . .
C9AA C 0.290(2) 0.784(4) 0.4262(10) 0.112(13) Uani 1 1 d D U . . .
H9AA H 0.276262 0.733202 0.420683 0.134 Uiso 1 1 calc R . . . .
C4CA C 0.2638(18) 0.860(4) 0.4204(13) 0.118(15) Uani 1 1 d D U . . .
H4CA H 0.258264 0.863985 0.402674 0.141 Uiso 1 1 calc R . . . .
H4CB H 0.276780 0.910200 0.426050 0.141 Uiso 1 1 calc R . . . .
C234 C 0.2968(17) 0.783(5) 0.4541(10) 0.128(18) Uani 1 1 d D U . . .
H23A H 0.317280 0.741616 0.458203 0.153 Uiso 1 1 calc R . . . .
H23B H 0.306776 0.836503 0.459538 0.153 Uiso 1 1 calc R . . . .
C109 C 0.2571(19) 0.763(4) 0.4673(14) 0.118(17) Uani 1 1 d D U . . .
H10A H 0.262014 0.755232 0.484983 0.142 Uiso 1 1 calc R . . . .
H10B H 0.245547 0.712005 0.460720 0.142 Uiso 1 1 calc R . . . .
C5CA C 0.228(2) 0.835(6) 0.4631(14) 0.15(2) Uani 1 1 d D U . . .
H5CA H 0.201428 0.823115 0.470364 0.184 Uiso 1 1 calc R . . . .
H5CB H 0.238677 0.885261 0.470304 0.184 Uiso 1 1 calc R . . . .
C239 C 0.225(2) 0.841(5) 0.4350(14) 0.122(16) Uani 1 1 d D U . . .
H23C H 0.205459 0.884617 0.431168 0.147 Uiso 1 1 calc R . . . .
H23D H 0.213850 0.789800 0.428772 0.147 Uiso 1 1 calc R . . . .
C0DA C 0.4290(16) 0.628(4) 0.4672(8) 0.111(13) Uani 1 1 d D U . . .
H0DA H 0.436034 0.686458 0.469270 0.134 Uiso 1 1 calc R . . . .
C259 C 0.4640(14) 0.572(4) 0.4753(9) 0.112(14) Uani 1 1 d D U . . .
H25A H 0.455900 0.514590 0.474353 0.134 Uiso 1 1 calc R . . . .
H25B H 0.487537 0.580677 0.464704 0.134 Uiso 1 1 calc R . . . .
C226 C 0.4372(18) 0.579(6) 0.5180(8) 0.15(2) Uani 1 1 d D U . . .
H22E H 0.443376 0.592077 0.535227 0.183 Uiso 1 1 calc R . . . .
H22F H 0.428967 0.521852 0.516867 0.183 Uiso 1 1 calc R . . . .
C1DA C 0.4742(13) 0.595(5) 0.5018(10) 0.14(2) Uani 1 1 d D U . . .
H1DA H 0.481944 0.652943 0.502758 0.173 Uiso 1 1 calc R . . . .
H1DB H 0.497016 0.561881 0.507638 0.173 Uiso 1 1 calc R . . . .
C269 C 0.4034(16) 0.636(5) 0.5085(10) 0.15(2) Uani 1 1 d D U . . .
H26A H 0.379820 0.632903 0.519378 0.183 Uiso 1 1 calc R . . . .
H26B H 0.412744 0.692573 0.507715 0.183 Uiso 1 1 calc R . . . .
C506 C 0.3923(12) 0.605(5) 0.4827(10) 0.131(18) Uani 1 1 d D U . . .
H50A H 0.387985 0.545520 0.482724 0.157 Uiso 1 1 calc R . . . .
H50B H 0.367850 0.632090 0.476625 0.157 Uiso 1 1 calc R . . . .
C0EA C 0.6994(16) 0.605(6) 0.6262(13) 0.137(11) Uani 1 1 d D U . . .
H0EA H 0.712729 0.657686 0.621668 0.164 Uiso 1 1 calc R . . . .
C172 C 0.641(2) 0.693(4) 0.6264(14) 0.141(12) Uani 1 1 d D U . . .
H17E H 0.660654 0.735614 0.621954 0.169 Uiso 1 1 calc R . . . .
H17F H 0.619202 0.717875 0.635829 0.169 Uiso 1 1 calc R . . . .
C1EA C 0.661(2) 0.627(6) 0.5876(11) 0.147(12) Uani 1 1 d D U . . .
H1EA H 0.652602 0.603751 0.571814 0.177 Uiso 1 1 calc R . . . .
H1EB H 0.678209 0.675320 0.584186 0.177 Uiso 1 1 calc R . . . .
C270 C 0.685(2) 0.564(4) 0.6025(13) 0.149(12) Uani 1 1 d D U . . .
H27C H 0.667902 0.516524 0.606384 0.178 Uiso 1 1 calc R . . . .
H27D H 0.708427 0.544114 0.592958 0.178 Uiso 1 1 calc R . . . .
C288 C 0.662(2) 0.626(5) 0.6416(10) 0.139(12) Uani 1 1 d D U . . .
H28A H 0.669465 0.646016 0.657973 0.167 Uiso 1 1 calc R . . . .
H28B H 0.644425 0.577594 0.643476 0.167 Uiso 1 1 calc R . . . .
C415 C 0.624(2) 0.652(5) 0.6030(13) 0.148(13) Uani 1 1 d D U . . .
H41C H 0.607236 0.690400 0.593873 0.178 Uiso 1 1 calc R . . . .
H41D H 0.608258 0.603595 0.607292 0.178 Uiso 1 1 calc R . . . .
C132 C 0.756(3) -0.185(5) 0.6468(15) 0.150(13) Uani 1 1 d D U . . .
H13C H 0.732158 -0.218960 0.647656 0.180 Uiso 1 1 calc R . . . .
H13D H 0.769644 -0.187228 0.662921 0.180 Uiso 1 1 calc R . . . .
C148 C 0.785(3) -0.223(5) 0.6277(14) 0.151(14) Uani 1 1 d D U . . .
H14C H 0.789363 -0.281174 0.630824 0.181 Uiso 1 1 calc R . . . .
H14D H 0.811426 -0.194679 0.627643 0.181 Uiso 1 1 calc R . . . .
C281 C 0.762(2) -0.209(4) 0.6034(12) 0.153(13) Uani 1 1 d D U . . .
H28C H 0.775800 -0.237438 0.589894 0.184 Uiso 1 1 calc R . . . .
H28D H 0.734541 -0.228918 0.604752 0.184 Uiso 1 1 calc R . . . .
C296 C 0.7275(19) -0.091(6) 0.6157(13) 0.150(13) Uani 1 1 d D U . . .
H29C H 0.718710 -0.034569 0.611974 0.180 Uiso 1 1 calc R . . . .
H29D H 0.704396 -0.127551 0.613452 0.180 Uiso 1 1 calc R . . . .
C342 C 0.762(3) -0.116(5) 0.5986(8) 0.154(13) Uani 1 1 d D U . . .
H34C H 0.787935 -0.090129 0.603455 0.185 Uiso 1 1 calc R . . . .
H34D H 0.756488 -0.102821 0.581344 0.185 Uiso 1 1 calc R . . . .
C491 C 0.5101(19) 0.411(6) 0.5843(10) 0.14(2) Uani 1 1 d D U . . .
H49A H 0.505296 0.351361 0.584638 0.173 Uiso 1 1 calc R . . . .
H49B H 0.484932 0.438679 0.588743 0.173 Uiso 1 1 calc R . . . .
C678 C 0.6660(14) 0.419(4) 0.3459(5) 0.144(12) Uani 1 1 d D U . . .
H67A H 0.648093 0.370827 0.346225 0.173 Uiso 1 1 calc R . . . .
H67B H 0.650121 0.466641 0.340979 0.173 Uiso 1 1 calc R . . . .
C149 C 0.7190(18) 0.323(3) 0.3359(10) 0.141(12) Uani 1 1 d D U . . .
H14A H 0.697825 0.281293 0.338173 0.170 Uiso 1 1 calc R . . . .
H14B H 0.738247 0.302710 0.323603 0.170 Uiso 1 1 calc R . . . .
C754 C 0.7406(13) 0.339(4) 0.3604(10) 0.137(12) Uani 1 1 d D U . . .
H75A H 0.757417 0.292783 0.365295 0.165 Uiso 1 1 calc R . . . .
H75B H 0.757575 0.388598 0.359296 0.165 Uiso 1 1 calc R . . . .
C430 C 0.7005(18) 0.405(4) 0.3277(6) 0.141(12) Uani 1 1 d D U . . .
H43A H 0.720395 0.448968 0.328674 0.169 Uiso 1 1 calc R . . . .
H43B H 0.690231 0.401056 0.310821 0.169 Uiso 1 1 calc R . . . .
C566 C 0.7058(14) 0.352(3) 0.3785(8) 0.137(11) Uani 1 1 d D U . . .
H56A H 0.716223 0.355627 0.395346 0.165 Uiso 1 1 calc R . . . .
H56B H 0.686844 0.306254 0.377521 0.165 Uiso 1 1 calc R . . . .
C2EA C 0.4836(16) 0.319(3) 0.3922(7) 0.115(10) Uani 1 1 d D U . . .
H2EA H 0.474961 0.301894 0.375748 0.138 Uiso 1 1 calc R . . . .
H2EB H 0.510439 0.295945 0.395455 0.138 Uiso 1 1 calc R . . . .
C418 C 0.5016(15) 0.436(3) 0.4191(9) 0.118(10) Uani 1 1 d D U . . .
H41A H 0.504934 0.495316 0.420284 0.141 Uiso 1 1 calc R . . . .
H41B H 0.527989 0.409886 0.421744 0.141 Uiso 1 1 calc R . . . .
C150 C 0.4534(15) 0.290(3) 0.4116(8) 0.114(10) Uani 1 1 d D U . . .
H15C H 0.449467 0.230574 0.410300 0.136 Uiso 1 1 calc R . . . .
H15D H 0.427244 0.317005 0.409207 0.136 Uiso 1 1 calc R . . . .
C249 C 0.4708(17) 0.312(3) 0.4369(7) 0.113(10) Uani 1 1 d D U . . .
H24A H 0.498284 0.290060 0.438587 0.136 Uiso 1 1 calc R . . . .
H24B H 0.453952 0.289013 0.450008 0.136 Uiso 1 1 calc R . . . .
C707 C 0.4713(18) 0.406(3) 0.4383(6) 0.118(10) Uani 1 1 d D U . . .
H70A H 0.444338 0.427835 0.434853 0.142 Uiso 1 1 calc R . . . .
H70B H 0.479522 0.423671 0.454809 0.142 Uiso 1 1 calc R . . . .
C3EA C 0.7470(15) 0.663(5) 0.3346(13) 0.168(14) Uani 1 1 d D U . . .
H3EA H 0.767015 0.618955 0.337754 0.202 Uiso 1 1 calc R . . . .
C77 C 0.764(2) 0.747(5) 0.3410(12) 0.169(15) Uani 1 1 d D U . . .
H77A H 0.770687 0.750334 0.358550 0.203 Uiso 1 1 calc R . . . .
H77B H 0.744274 0.790109 0.337172 0.203 Uiso 1 1 calc R . . . .
C373 C 0.7341(17) 0.665(5) 0.3076(15) 0.171(14) Uani 1 1 d D U . . .
H37A H 0.720920 0.613301 0.303143 0.206 Uiso 1 1 calc R . . . .
H37B H 0.714860 0.709853 0.304897 0.206 Uiso 1 1 calc R . . . .
C621 C 0.772(2) 0.678(5) 0.2921(11) 0.169(15) Uani 1 1 d D U . . .
H62A H 0.764962 0.675725 0.274514 0.203 Uiso 1 1 calc R . . . .
H62B H 0.791710 0.634835 0.295523 0.203 Uiso 1 1 calc R . . . .
C752 C 0.8023(19) 0.759(5) 0.3255(14) 0.169(15) Uani 1 1 d D U . . .
H75C H 0.815726 0.810699 0.329998 0.203 Uiso 1 1 calc R . . . .
H75D H 0.821203 0.713966 0.328263 0.203 Uiso 1 1 calc R . . . .
C315 C 0.789(2) 0.762(4) 0.2985(13) 0.168(15) Uani 1 1 d D U . . .
H31A H 0.768932 0.804408 0.295988 0.202 Uiso 1 1 calc R . . . .
H31B H 0.812633 0.773733 0.287959 0.202 Uiso 1 1 calc R . . . .
C367 C 0.609(2) 1.176(4) 0.4142(10) 0.118(17) Uani 1 1 d D U . . .
H36A H 0.634516 1.171726 0.405179 0.141 Uiso 1 1 calc R . . . .
H36B H 0.601806 1.233664 0.415640 0.141 Uiso 1 1 calc R . . . .
C107 C 0.5607(11) -0.068(3) 0.6654(6) 0.193(15) Uani 1 1 d D U . . .
H107 H 0.570808 -0.030843 0.678336 0.232 Uiso 1 1 calc R . . . .
C218 C 0.5677(18) -0.159(3) 0.6723(12) 0.193(16) Uani 1 1 d D U . . .
H21E H 0.553724 -0.195231 0.660743 0.231 Uiso 1 1 calc R . . . .
H21F H 0.596555 -0.171942 0.672344 0.231 Uiso 1 1 calc R . . . .
C283 C 0.5153(10) -0.058(4) 0.6611(9) 0.192(16) Uani 1 1 d D U . . .
H28E H 0.509206 -0.004741 0.653814 0.230 Uiso 1 1 calc DR . . . .
H28F H 0.504873 -0.101473 0.650266 0.230 Uiso 1 1 calc R . . . .
C193 C 0.550(2) -0.165(5) 0.6980(11) 0.193(16) Uani 1 1 d D U . . .
H19E H 0.561191 -0.122725 0.708740 0.231 Uiso 1 1 calc R . . . .
H19F H 0.555879 -0.218900 0.705163 0.231 Uiso 1 1 calc R . . . .
C884 C 0.5037(19) -0.154(5) 0.6958(11) 0.194(17) Uani 1 1 d D U . . .
H88A H 0.492359 -0.192982 0.684032 0.232 Uiso 1 1 calc R . . . .
H88B H 0.490636 -0.162121 0.711844 0.232 Uiso 1 1 calc R . . . .
C253 C 0.4973(18) -0.065(5) 0.6868(11) 0.195(16) Uani 1 1 d D U . . .
H25I H 0.468314 -0.052607 0.686415 0.233 Uiso 1 1 calc R . . . .
H25J H 0.510566 -0.026807 0.698038 0.233 Uiso 1 1 calc R . . . .
C0BA C 0.4462(10) 0.808(2) 0.2915(6) 0.134(12) Uani 1 1 d D U . . .
C117 C 0.4701(13) 0.753(3) 0.2791(11) 0.136(12) Uani 1 1 d DG U . . .
H117 H 0.498377 0.757198 0.279757 0.163 Uiso 1 1 calc R . . . .
C609 C 0.4525(18) 0.690(3) 0.2657(12) 0.145(13) Uani 1 1 d G U . . .
H609 H 0.468785 0.652582 0.257225 0.174 Uiso 1 1 calc R . . . .
C291 C 0.4110(19) 0.684(3) 0.2648(11) 0.149(13) Uani 1 1 d G U . . .
H291 H 0.399025 0.641118 0.255633 0.179 Uiso 1 1 calc R . . . .
C1BA C 0.3872(14) 0.739(4) 0.2772(13) 0.145(13) Uani 1 1 d G U . . .
H1BA H 0.358856 0.734269 0.276573 0.174 Uiso 1 1 calc R . . . .
C389 C 0.4048(10) 0.801(3) 0.2906(11) 0.139(12) Uani 1 1 d DG U . . .
H389 H 0.388447 0.838885 0.299105 0.167 Uiso 1 1 calc R . . . .
C4EA C 0.3721(17) 1.093(3) 0.4550(14) 0.130(18) Uani 1 1 d D U . . .
H4EA H 0.361478 1.109425 0.438670 0.156 Uiso 1 1 calc R . . . .
C94 C 0.3985(12) 1.161(3) 0.4658(15) 0.123(18) Uani 1 1 d D U . . .
H94A H 0.422628 1.169017 0.455527 0.147 Uiso 1 1 calc R . . . .
H94B H 0.407234 1.146453 0.482447 0.147 Uiso 1 1 calc R . . . .
C5EA C 0.3732(18) 1.239(3) 0.4663(16) 0.16(2) Uani 1 1 d D U . . .
H5EA H 0.389683 1.285740 0.471741 0.188 Uiso 1 1 calc R . . . .
H5EB H 0.362678 1.251395 0.449805 0.188 Uiso 1 1 calc R . . . .
C238 C 0.3383(18) 1.225(3) 0.4842(14) 0.13(2) Uani 1 1 d D U . . .
H23E H 0.348758 1.209442 0.500427 0.161 Uiso 1 1 calc R . . . .
H23F H 0.322375 1.275492 0.486071 0.161 Uiso 1 1 calc R . . . .
C473 C 0.3119(12) 1.157(3) 0.4738(16) 0.14(2) Uani 1 1 d D U . . .
H47A H 0.302845 1.170980 0.457125 0.163 Uiso 1 1 calc R . . . .
H47B H 0.288072 1.148562 0.484172 0.163 Uiso 1 1 calc R . . . .
C655 C 0.3373(16) 1.079(3) 0.4731(16) 0.14(2) Uani 1 1 d D U . . .
H65A H 0.320808 1.032181 0.467639 0.172 Uiso 1 1 calc R . . . .
H65B H 0.347996 1.066424 0.489507 0.172 Uiso 1 1 calc R . . . .
C6EA C 0.5735(15) 0.606(3) 0.2958(13) 0.123(10) Uani 1 1 d D U . . .
H6EA H 0.556466 0.598691 0.280962 0.148 Uiso 1 1 calc R . . . .
C7EA C 0.6169(18) 0.630(3) 0.2894(13) 0.129(11) Uani 1 1 d D U . . .
H7EA H 0.617089 0.682039 0.280301 0.154 Uiso 1 1 calc R . . . .
H7EB H 0.632771 0.637162 0.304490 0.154 Uiso 1 1 calc R . . . .
C202 C 0.5933(19) 0.460(3) 0.2958(14) 0.135(11) Uani 1 1 d D U . . .
H20A H 0.577443 0.453395 0.280733 0.162 Uiso 1 1 calc R . . . .
H20B H 0.593031 0.408467 0.304938 0.162 Uiso 1 1 calc R . . . .
C357 C 0.6348(17) 0.562(4) 0.2736(11) 0.129(12) Uani 1 1 d D U . . .
H35A H 0.661960 0.576906 0.268058 0.155 Uiso 1 1 calc R . . . .
H35B H 0.617813 0.552101 0.259136 0.155 Uiso 1 1 calc R . . . .
C590 C 0.5753(17) 0.529(4) 0.3116(11) 0.132(11) Uani 1 1 d D U . . .
H59A H 0.548140 0.513630 0.317135 0.158 Uiso 1 1 calc R . . . .
H59B H 0.592256 0.538322 0.326128 0.158 Uiso 1 1 calc R . . . .
C659 C 0.6367(16) 0.485(3) 0.2895(14) 0.138(12) Uani 1 1 d D U . . .
H65C H 0.652001 0.495461 0.304636 0.166 Uiso 1 1 calc R . . . .
H65D H 0.650076 0.440204 0.280525 0.166 Uiso 1 1 calc R . . . .
C141 C 0.7479(13) 0.599(2) 0.4420(10) 0.117(9) Uani 1 1 d D U . . .
H141 H 0.746742 0.600268 0.460242 0.140 Uiso 1 1 calc R . . . .
C9EA C 0.7621(14) 0.450(2) 0.4437(13) 0.119(10) Uani 1 1 d D U . . .
H9EA H 0.753088 0.395322 0.438882 0.142 Uiso 1 1 calc R . . . .
H9EB H 0.761710 0.454064 0.461669 0.142 Uiso 1 1 calc R . . . .
C0FA C 0.8183(10) 0.549(3) 0.4441(13) 0.121(10) Uani 1 1 d D U . . .
H0FA H 0.816243 0.549702 0.462088 0.145 Uiso 1 1 calc R . . . .
H0FB H 0.846529 0.559828 0.439537 0.145 Uiso 1 1 calc R . . . .
C235 C 0.7345(11) 0.515(3) 0.4325(12) 0.118(10) Uani 1 1 d D U . . .
H23G H 0.706342 0.504540 0.437230 0.141 Uiso 1 1 calc R . . . .
H23H H 0.736259 0.513582 0.414468 0.141 Uiso 1 1 calc R . . . .
C8EA C 0.7908(15) 0.614(2) 0.4330(12) 0.117(10) Uani 1 1 d D U . . .
H8EA H 0.799706 0.669112 0.438119 0.140 Uiso 1 1 calc R . . . .
H8EB H 0.791714 0.611643 0.414974 0.140 Uiso 1 1 calc R . . . .
C359 C 0.8048(13) 0.466(3) 0.4340(13) 0.121(10) Uani 1 1 d D U . . .
H35C H 0.823242 0.422783 0.439568 0.145 Uiso 1 1 calc R . . . .
H35D H 0.804871 0.466865 0.415943 0.145 Uiso 1 1 calc R . . . .
C2CA C 0.5753(18) 0.458(3) 0.6817(12) 0.153(12) Uani 1 1 d D U . . .
H2CA H 0.576499 0.443157 0.664024 0.184 Uiso 1 1 calc R . . . .
C3CA C 0.5332(19) 0.614(3) 0.6790(17) 0.153(12) Uani 1 1 d D U . . .
H3CA H 0.532609 0.626103 0.696675 0.184 Uiso 1 1 calc R . . . .
H3CB H 0.519871 0.658254 0.670120 0.184 Uiso 1 1 calc R . . . .
C298 C 0.5316(18) 0.467(4) 0.6901(15) 0.153(12) Uani 1 1 d D U . . .
H29E H 0.530695 0.483915 0.707453 0.183 Uiso 1 1 calc R . . . .
H29F H 0.517237 0.414913 0.688452 0.183 Uiso 1 1 calc R . . . .
C356 C 0.5769(18) 0.604(3) 0.6702(16) 0.153(12) Uani 1 1 d D U . . .
H35G H 0.577479 0.586994 0.652915 0.184 Uiso 1 1 calc R . . . .
H35H H 0.591344 0.656345 0.671711 0.184 Uiso 1 1 calc R . . . .
C394 C 0.5968(14) 0.539(5) 0.6864(15) 0.153(12) Uani 1 1 d D U . . .
H39A H 0.625603 0.534148 0.682311 0.184 Uiso 1 1 calc R . . . .
H39B H 0.594496 0.554296 0.703812 0.184 Uiso 1 1 calc R . . . .
C123 C 0.5117(13) 0.532(4) 0.6740(16) 0.153(12) Uani 1 1 d D U . . .
H12G H 0.482895 0.537070 0.678000 0.184 Uiso 1 1 calc R . . . .
H12H H 0.514248 0.517609 0.656565 0.184 Uiso 1 1 calc R . . . .
C192 C 0.652(2) 0.140(5) 0.5540(8) 0.170(14) Uani 1 1 d D U . . .
H192 H 0.681422 0.146624 0.552225 0.204 Uiso 1 1 calc R . . . .
C169 C 0.641(3) 0.103(4) 0.5105(11) 0.171(15) Uani 1 1 d D U . . .
H16C H 0.632401 0.061248 0.498870 0.206 Uiso 1 1 calc R . . . .
H16D H 0.670246 0.113308 0.507969 0.206 Uiso 1 1 calc R . . . .
C1FA C 0.617(2) 0.183(5) 0.5066(12) 0.175(16) Uani 1 1 d D U . . .
H1FA H 0.619352 0.200331 0.489435 0.209 Uiso 1 1 calc R . . . .
H1FB H 0.588783 0.173836 0.510614 0.209 Uiso 1 1 calc R . . . .
C261 C 0.628(3) 0.219(4) 0.5501(12) 0.175(15) Uani 1 1 d D U . . .
H26C H 0.599120 0.209752 0.552824 0.209 Uiso 1 1 calc R . . . .
H26D H 0.637153 0.261521 0.561760 0.209 Uiso 1 1 calc R . . . .
C276 C 0.636(3) 0.247(3) 0.5237(14) 0.175(15) Uani 1 1 d D U . . .
H27E H 0.622695 0.300679 0.520779 0.210 Uiso 1 1 calc R . . . .
H27F H 0.664608 0.252831 0.520619 0.210 Uiso 1 1 calc R . . . .
C408 C 0.634(3) 0.075(3) 0.5370(15) 0.173(15) Uani 1 1 d D U . . .
H40C H 0.604441 0.070254 0.539992 0.208 Uiso 1 1 calc R . . . .
H40D H 0.646238 0.021954 0.539933 0.208 Uiso 1 1 calc R . . . .
C106 C 0.4807(15) 0.105(2) 0.5938(14) 0.15(3) Uani 1 1 d D U . . .
H106 H 0.484659 0.098399 0.575862 0.184 Uiso 1 1 calc R . . . .
C2FA C 0.4365(18) 0.128(3) 0.5980(17) 0.17(3) Uani 1 1 d D U . . .
H2FA H 0.431325 0.183053 0.591922 0.199 Uiso 1 1 calc R . . . .
H2FB H 0.430188 0.125954 0.615659 0.199 Uiso 1 1 calc R . . . .
C272 C 0.4877(16) 0.021(3) 0.6055(12) 0.16(3) Uani 1 1 d D U . . .
H27G H 0.516273 0.005442 0.604292 0.197 Uiso 1 1 calc R . . . .
H27H H 0.480144 0.021919 0.622972 0.197 Uiso 1 1 calc DR . . . .
C420 C 0.4616(18) -0.041(2) 0.5918(14) 0.15(2) Uani 1 1 d D U . . .
H42A H 0.466783 -0.096819 0.598034 0.180 Uiso 1 1 calc R . . . .
H42B H 0.468070 -0.040425 0.574156 0.180 Uiso 1 1 calc R . . . .
C564 C 0.4175(16) -0.018(3) 0.5958(13) 0.136(17) Uani 1 1 d D U . . .
H56E H 0.411435 -0.016221 0.613465 0.163 Uiso 1 1 calc R . . . .
H56F H 0.399745 -0.059276 0.588169 0.163 Uiso 1 1 calc R . . . .
C800 C 0.4105(13) 0.066(4) 0.5841(15) 0.16(2) Uani 1 1 d D U . . .
H80A H 0.381903 0.080675 0.585279 0.189 Uiso 1 1 calc R . . . .
H80B H 0.418175 0.064319 0.566683 0.189 Uiso 1 1 calc R . . . .
C36 C 0.8255(13) 0.059(2) 0.6803(8) 0.189(17) Uani 1 1 d D U . . .
H36 H 0.810228 0.046744 0.665069 0.227 Uiso 1 1 calc R . . . .
C3FA C 0.819(2) -0.011(2) 0.6986(13) 0.191(17) Uani 1 1 d D U . . .
H3FA H 0.836536 -0.003956 0.712900 0.229 Uiso 1 1 calc R . . . .
H3FB H 0.790655 -0.010584 0.704346 0.229 Uiso 1 1 calc R . . . .
C495 C 0.8706(15) 0.060(3) 0.6741(14) 0.195(17) Uani 1 1 d D U . . .
H49C H 0.877109 0.106540 0.663492 0.234 Uiso 1 1 calc R . . . .
H49D H 0.886722 0.064077 0.689210 0.234 Uiso 1 1 calc R . . . .
C575 C 0.873(2) -0.090(3) 0.6792(12) 0.196(18) Uani 1 1 d D U . . .
H57A H 0.881266 -0.142693 0.671923 0.235 Uiso 1 1 calc DR . . . .
H57B H 0.889293 -0.081064 0.694114 0.235 Uiso 1 1 calc R . . . .
C860 C 0.828(2) -0.091(2) 0.6854(17) 0.192(17) Uani 1 1 d D U . . .
H86A H 0.812150 -0.094957 0.670243 0.231 Uiso 1 1 calc R . . . .
H86B H 0.821756 -0.137461 0.695955 0.231 Uiso 1 1 calc R . . . .
C955 C 0.880(2) -0.021(3) 0.6608(12) 0.195(18) Uani 1 1 d D U . . .
H95A H 0.862334 -0.027206 0.646527 0.234 Uiso 1 1 calc R . . . .
H95B H 0.908212 -0.020699 0.655109 0.234 Uiso 1 1 calc R . . . .
C215 C 0.4498(17) 0.941(4) 0.5134(10) 0.139(19) Uani 1 1 d D U . . .
H21A H 0.431051 0.925867 0.526522 0.166 Uiso 1 1 calc R . . . .
H21B H 0.437938 0.986735 0.504020 0.166 Uiso 1 1 calc R . . . .
C5FA C 0.5248(14) 0.924(3) 0.4862(11) 0.126(16) Uani 1 1 d D U . . .
H5FA H 0.536623 0.878355 0.495721 0.151 Uiso 1 1 calc R . . . .
H5FB H 0.543726 0.938634 0.473099 0.151 Uiso 1 1 calc R . . . .
C341 C 0.4575(17) 0.868(3) 0.4964(11) 0.139(18) Uani 1 1 d D U . . .
H34A H 0.471033 0.824166 0.505494 0.167 Uiso 1 1 calc R . . . .
H34B H 0.431867 0.847136 0.489967 0.167 Uiso 1 1 calc R . . . .
C4FA C 0.5169(18) 0.997(3) 0.5030(11) 0.15(2) Uani 1 1 d D U . . .
H4FA H 0.503065 1.040526 0.493835 0.177 Uiso 1 1 calc R . . . .
H4FB H 0.542506 1.018895 0.509300 0.177 Uiso 1 1 calc R . . . .
C748 C 0.490(2) 0.967(4) 0.5243(7) 0.15(2) Uani 1 1 d D U . . .
H74A H 0.503305 0.920483 0.532540 0.180 Uiso 1 1 calc R . . . .
H74B H 0.486586 1.011070 0.536326 0.180 Uiso 1 1 calc R . . . .
C58 C 0.6496(12) 0.867(3) 0.4413(6) 0.110(13) Uani 1 1 d D U . . .
H58 H 0.654482 0.809026 0.445632 0.132 Uiso 1 1 calc R . . . .
C124 C 0.6654(13) 0.905(4) 0.4842(5) 0.106(14) Uani 1 1 d D U . . .
H12C H 0.655548 0.930826 0.499310 0.127 Uiso 1 1 calc R . . . .
H12D H 0.670143 0.846547 0.487557 0.127 Uiso 1 1 calc R . . . .
C136 C 0.7044(12) 0.946(3) 0.4757(8) 0.095(13) Uani 1 1 d D U . . .
H13A H 0.724528 0.944563 0.488902 0.114 Uiso 1 1 calc R . . . .
H13B H 0.699220 1.003012 0.471234 0.114 Uiso 1 1 calc R . . . .
C0CA C 0.6888(14) 0.908(4) 0.4327(6) 0.107(13) Uani 1 1 d D U . . .
H0CA H 0.698677 0.881129 0.417689 0.129 Uiso 1 1 calc R . . . .
H0CB H 0.684185 0.965795 0.429224 0.129 Uiso 1 1 calc R . . . .
C209 C 0.7199(9) 0.898(3) 0.4533(8) 0.108(12) Uani 1 1 d D U . . .
H20C H 0.746040 0.920349 0.448035 0.129 Uiso 1 1 calc R . . . .
H20D H 0.723353 0.840352 0.457487 0.129 Uiso 1 1 calc R . . . .
C211 C 0.6343(9) 0.914(4) 0.4636(8) 0.117(16) Uani 1 1 d D U . . .
H21C H 0.608062 0.892648 0.468916 0.141 Uiso 1 1 calc R . . . .
H21D H 0.630895 0.972502 0.459480 0.141 Uiso 1 1 calc R . . . .
C175 C 0.6594(15) 0.958(3) 0.3533(15) 0.16(2) Uani 1 1 d D U . . .
H175 H 0.657306 0.945154 0.371053 0.194 Uiso 1 1 calc R . . . .
C306 C 0.7229(13) 1.027(3) 0.3651(17) 0.15(3) Uani 1 1 d D U . . .
H30A H 0.752150 1.030362 0.362570 0.186 Uiso 1 1 calc R . . . .
H30B H 0.717886 1.009034 0.382111 0.186 Uiso 1 1 calc R . . . .
C405 C 0.7032(16) 1.110(2) 0.3606(17) 0.15(3) Uani 1 1 d D U . . .
H40A H 0.706098 1.125883 0.343218 0.177 Uiso 1 1 calc R . . . .
H40B H 0.716070 1.152371 0.370761 0.177 Uiso 1 1 calc R . . . .
C539 C 0.6584(16) 1.102(3) 0.3673(17) 0.16(2) Uani 1 1 d D U . . .
H53A H 0.655602 1.081606 0.384176 0.190 Uiso 1 1 calc R . . . .
H53B H 0.644979 1.155367 0.366127 0.190 Uiso 1 1 calc R . . . .
C56 C 0.6396(14) 1.042(4) 0.3491(16) 0.18(3) Uani 1 1 d D U . . .
H56C H 0.610361 1.037786 0.351892 0.215 Uiso 1 1 calc R . . . .
H56D H 0.644206 1.059981 0.332180 0.215 Uiso 1 1 calc R . . . .
C82 C 0.7042(16) 0.966(4) 0.3470(16) 0.18(3) Uani 1 1 d D U . . .
H82A H 0.707401 0.986288 0.330101 0.216 Uiso 1 1 calc R . . . .
H82B H 0.717544 0.912855 0.348355 0.216 Uiso 1 1 calc R . . . .
C39 C 0.4078(15) 0.5707(18) 0.3556(11) 0.125(17) Uani 1 1 d D U . . .
H39 H 0.424848 0.553289 0.369691 0.149 Uiso 1 1 calc R . . . .
C154 C 0.3520(17) 0.434(3) 0.3526(11) 0.134(18) Uani 1 1 d D U . . .
H15E H 0.335779 0.452356 0.338523 0.160 Uiso 1 1 calc R . . . .
H15F H 0.341468 0.380937 0.358165 0.160 Uiso 1 1 calc R . . . .
C7FA C 0.3497(14) 0.497(3) 0.3734(8) 0.098(12) Uani 1 1 d D U . . .
H7FA H 0.321864 0.500786 0.379492 0.118 Uiso 1 1 calc R . . . .
H7FB H 0.367133 0.479761 0.387068 0.118 Uiso 1 1 calc R . . . .
C8CA C 0.4097(19) 0.508(3) 0.3346(11) 0.16(2) Uani 1 1 d D U . . .
H8CA H 0.391642 0.524950 0.321202 0.191 Uiso 1 1 calc R . . . .
H8CB H 0.437257 0.504433 0.328169 0.191 Uiso 1 1 calc R . . . .
C6FA C 0.3636(16) 0.579(2) 0.3632(12) 0.15(2) Uani 1 1 d D U . . .
H6FA H 0.360739 0.621689 0.375832 0.175 Uiso 1 1 calc R . . . .
H6FB H 0.347056 0.594480 0.348973 0.175 Uiso 1 1 calc R . . . .
C732 C 0.3963(19) 0.426(2) 0.3451(14) 0.15(2) Uani 1 1 d D U . . .
H73A H 0.399381 0.382594 0.332685 0.185 Uiso 1 1 calc R . . . .
H73B H 0.412846 0.411324 0.359457 0.185 Uiso 1 1 calc R . . . .

loop_
_atom_site_aniso_label
_atom_site_aniso_U_11
_atom_site_aniso_U_22
_atom_site_aniso_U_33
_atom_site_aniso_U_23
_atom_site_aniso_U_13
_atom_site_aniso_U_12
Au01 0.122(2) 0.0937(19) 0.103(2) 0.0014(17) -0.0002(18) -0.0020(16)
Au02 0.120(2) 0.0932(19) 0.109(2) -0.0032(17) -0.0007(19) -0.0020(16)
Au03 0.120(2) 0.099(2) 0.102(2) 0.0044(17) -0.0035(18) -0.0005(17)
Au04 0.118(2) 0.099(2) 0.103(2) -0.0040(17) -0.0019(18) -0.0041(16)
Au05 0.114(2) 0.095(2) 0.108(2) -0.0032(17) -0.0007(18) -0.0022(16)
Au06 0.119(2) 0.100(2) 0.101(2) -0.0033(18) -0.0007(18) -0.0030(16)
Au07 0.118(2) 0.103(2) 0.100(2) 0.0056(17) 0.0016(18) 0.0025(17)
Au08 0.112(2) 0.097(2) 0.109(2) 0.0004(18) 0.0074(18) -0.0001(16)
Au09 0.114(2) 0.0946(19) 0.107(2) -0.0056(17) 0.0026(18) 0.0003(16)
Au0A 0.116(2) 0.104(2) 0.099(2) 0.0025(18) -0.0023(18) 0.0052(16)
Au0B 0.120(2) 0.101(2) 0.099(2) -0.0014(17) 0.0012(17) 0.0062(16)
Au0C 0.119(2) 0.094(2) 0.110(2) -0.0053(17) 0.0017(18) 0.0012(17)
Au0D 0.117(2) 0.099(2) 0.107(2) 0.0013(18) 0.0036(18) -0.0033(16)
Au0E 0.128(2) 0.0931(19) 0.103(2) -0.0027(17) 0.0066(19) -0.0021(17)
Au0F 0.122(2) 0.101(2) 0.102(2) 0.0014(18) -0.0025(19) -0.0039(17)
Au0G 0.113(2) 0.100(2) 0.114(2) -0.0011(19) 0.0040(19) 0.0016(16)
Au0H 0.124(2) 0.102(2) 0.106(2) 0.0031(19) -0.0017(19) -0.0013(18)
Au0I 0.120(2) 0.109(2) 0.105(2) 0.0034(19) 0.0032(19) 0.0013(18)
Au0J 0.121(2) 0.105(2) 0.101(2) 0.0066(18) 0.0020(18) 0.0044(17)
Au0K 0.112(2) 0.108(2) 0.108(2) -0.0003(19) 0.0016(18) 0.0056(17)
Au0L 0.118(2) 0.106(2) 0.108(2) -0.0020(19) 0.0005(19) 0.0046(18)
Au0M 0.124(2) 0.093(2) 0.118(3) -0.0002(19) 0.006(2) 0.0001(17)
Au0N 0.118(2) 0.097(2) 0.117(2) -0.0029(19) 0.000(2) -0.0030(17)
Au0O 0.124(2) 0.103(2) 0.110(2) 0.0009(19) 0.000(2) 0.0004(18)
Au0P 0.126(2) 0.093(2) 0.106(2) -0.0017(17) 0.0039(19) -0.0041(17)
Au0Q 0.117(2) 0.095(2) 0.124(3) 0.0005(19) 0.006(2) -0.0022(17)
Au0R 0.119(2) 0.094(2) 0.120(3) -0.0049(18) -0.001(2) -0.0020(17)
Au0S 0.121(2) 0.103(2) 0.117(3) -0.004(2) 0.001(2) -0.0001(18)
Au0T 0.130(3) 0.103(2) 0.104(2) -0.0022(18) -0.004(2) -0.0059(19)
Au0U 0.120(2) 0.116(2) 0.096(2) 0.0012(19) -0.0006(18) 0.0024(18)
Au0V 0.128(2) 0.101(2) 0.103(2) -0.0015(18) -0.0005(19) -0.0072(18)
Au0W 0.128(2) 0.099(2) 0.119(3) 0.0047(19) 0.000(2) -0.0022(18)
Au0X 0.129(3) 0.107(2) 0.108(2) 0.0044(19) 0.005(2) 0.0069(19)
Au0Y 0.119(2) 0.098(2) 0.131(3) 0.003(2) 0.010(2) 0.0052(18)
Au0Z 0.134(3) 0.092(2) 0.121(3) -0.0037(19) 0.007(2) -0.0013(18)
Au10 0.130(3) 0.119(3) 0.107(2) 0.016(2) 0.003(2) 0.004(2)
Au11 0.125(2) 0.097(2) 0.130(3) 0.003(2) -0.004(2) 0.0044(18)
Au12 0.122(2) 0.098(2) 0.137(3) 0.003(2) 0.001(2) 0.0016(18)
Au13 0.133(3) 0.106(2) 0.112(3) 0.009(2) 0.008(2) 0.0060(19)
Au14 0.128(3) 0.111(2) 0.117(3) 0.007(2) 0.010(2) 0.005(2)
Au15 0.128(3) 0.099(2) 0.126(3) -0.001(2) 0.006(2) 0.0019(19)
Au16 0.128(3) 0.109(2) 0.124(3) -0.003(2) -0.001(2) -0.010(2)
Au17 0.126(2) 0.104(2) 0.139(3) -0.003(2) 0.005(2) 0.0026(19)
Au18 0.136(3) 0.105(2) 0.135(3) 0.004(2) 0.015(3) 0.011(2)
S019 0.100(10) 0.119(13) 0.082(10) 0.008(9) -0.008(8) 0.006(9)
S01A 0.155(18) 0.102(13) 0.102(13) 0.009(11) -0.005(13) 0.016(12)
P01B 0.125(14) 0.096(12) 0.104(13) 0.014(11) 0.013(11) 0.002(10)
S01D 0.125(12) 0.121(11) 0.104(12) -0.004(10) -0.001(10) -0.009(11)
S01E 0.126(13) 0.089(11) 0.118(14) -0.014(10) -0.033(11) -0.006(10)
S01F 0.107(10) 0.086(10) 0.124(15) 0.003(10) 0.017(11) -0.007(8)
S01G 0.131(12) 0.079(9) 0.101(11) -0.008(8) -0.008(10) -0.020(9)
S01H 0.126(13) 0.137(15) 0.084(10) -0.014(10) 0.020(10) -0.006(11)
S01I 0.114(13) 0.118(14) 0.146(19) 0.014(14) 0.009(13) 0.019(11)
S01J 0.159(16) 0.072(10) 0.204(18) -0.025(11) -0.002(14) -0.020(11)
S01K 0.112(12) 0.121(15) 0.110(13) -0.005(11) 0.019(10) 0.011(11)
S01L 0.154(16) 0.098(13) 0.119(15) 0.003(11) 0.007(13) -0.015(12)
S01M 0.121(11) 0.107(11) 0.148(19) -0.003(12) -0.008(13) 0.001(9)
P01N 0.113(10) 0.123(13) 0.102(10) 0.002(9) 0.006(8) 0.003(9)
S01O 0.134(16) 0.111(15) 0.139(17) 0.016(14) 0.013(13) -0.013(13)
S01P 0.140(14) 0.091(11) 0.105(12) -0.012(10) -0.009(11) 0.012(10)
P01Q 0.125(10) 0.136(13) 0.086(10) 0.004(8) 0.010(8) 0.005(9)
S01R 0.087(9) 0.133(15) 0.107(13) -0.017(12) -0.002(9) 0.005(9)
S01S 0.118(12) 0.107(13) 0.135(16) 0.008(13) 0.001(12) -0.004(11)
S01T 0.129(11) 0.099(13) 0.134(14) -0.003(12) 0.007(11) -0.005(9)
P01U 0.126(14) 0.104(11) 0.131(15) 0.016(11) -0.001(11) -0.006(10)
S01V 0.138(13) 0.084(11) 0.145(13) 0.022(11) 0.015(12) 0.005(9)
S01W 0.139(15) 0.088(11) 0.17(2) 0.014(13) 0.002(16) -0.016(11)
S01X 0.119(10) 0.090(11) 0.136(13) 0.005(10) 0.022(10) -0.008(9)
S01Y 0.170(15) 0.095(13) 0.22(2) 0.036(17) 0.034(18) 0.048(11)
S01Z 0.129(15) 0.099(13) 0.18(3) 0.022(15) -0.001(16) 0.013(11)
S020 0.159(19) 0.113(14) 0.137(12) 0.018(10) 0.004(12) -0.012(13)
S021 0.133(12) 0.146(19) 0.112(13) -0.012(14) 0.001(10) 0.017(11)
S022 0.18(2) 0.174(16) 0.093(13) 0.018(12) 0.015(15) -0.023(15)
S023 0.159(18) 0.104(13) 0.133(12) 0.018(12) -0.015(12) 0.007(12)
S45 0.111(15) 0.17(2) 0.172(16) 0.000(13) -0.001(12) -0.014(15)
S3 0.142(14) 0.081(9) 0.127(11) -0.012(9) 0.015(11) -0.010(10)
Cl13 0.20(3) 0.17(3) 0.25(5) -0.02(3) 0.03(3) -0.08(3)
Cl31 0.104(15) 0.27(4) 0.27(5) 0.10(4) -0.02(2) -0.05(2)
C73 0.123(13) 0.124(13) 0.126(13) -0.001(10) 0.003(8) -0.001(8)
C88 0.123(11) 0.121(13) 0.123(11) -0.002(9) -0.001(7) 0.000(8)
C96 0.12(2) 0.07(3) 0.13(2) 0.00(3) 0.00(2) 0.01(2)
C104 0.134(19) 0.09(3) 0.084(18) -0.019(17) 0.008(14) -0.027(18)
C110 0.14(3) 0.15(5) 0.12(4) 0.05(3) 0.01(3) 0.02(3)
C113 0.122(14) 0.123(14) 0.126(12) 0.001(9) 0.002(8) 0.000(9)
C114 0.15(3) 0.10(3) 0.093(19) -0.01(2) -0.007(18) -0.05(3)
C115 0.17(3) 0.076(17) 0.11(2) -0.004(16) -0.02(2) -0.01(2)
C118 0.11(2) 0.11(2) 0.11(2) 0.000(12) 0.000(12) 0.007(12)
C120 0.11(2) 0.13(5) 0.13(2) -0.01(3) 0.000(18) 0.01(3)
C125 0.133(19) 0.06(3) 0.11(2) -0.01(2) 0.014(18) -0.024(19)
C144 0.122(19) 0.094(16) 0.13(4) 0.000(19) 0.013(19) 0.018(13)
C151 0.13(2) 0.10(4) 0.11(3) 0.02(3) 0.00(2) 0.03(3)
C152 0.119(19) 0.14(5) 0.128(19) 0.00(2) 0.004(15) 0.01(2)
C164 0.10(2) 0.09(2) 0.10(2) 0.004(11) -0.002(11) 0.002(11)
C166 0.135(13) 0.136(13) 0.135(13) 0.001(6) -0.002(6) 0.000(6)
C397 0.135(13) 0.137(13) 0.135(13) 0.000(6) -0.002(6) 0.000(6)
C490 0.135(13) 0.137(13) 0.135(13) 0.000(6) -0.002(6) -0.001(6)
C199 0.135(13) 0.137(13) 0.135(13) 0.000(6) -0.002(6) -0.001(6)
C159 0.135(13) 0.137(13) 0.135(13) 0.001(6) -0.002(6) -0.001(6)
C171 0.135(13) 0.137(13) 0.135(13) 0.001(6) -0.002(6) -0.001(6)
C170 0.12(2) 0.11(2) 0.11(4) -0.02(2) 0.00(2) 0.015(16)
C179 0.11(2) 0.10(2) 0.10(2) 0.005(12) -0.001(12) 0.001(12)
C181 0.064(13) 0.069(14) 0.065(14) 0.001(11) 0.010(10) 0.008(10)
C183 0.13(3) 0.17(5) 0.14(4) 0.07(4) 0.00(2) 0.01(3)
C184 0.121(12) 0.117(15) 0.123(12) 0.000(9) 0.000(7) -0.002(9)
C195 0.14(3) 0.14(4) 0.07(3) 0.02(3) 0.00(2) 0.01(3)
C0AA 0.116(10) 0.112(12) 0.111(15) -0.003(9) 0.001(8) 0.000(7)
C3DA 0.119(11) 0.114(12) 0.114(15) -0.001(9) -0.001(9) -0.002(8)
C198 0.124(11) 0.120(13) 0.120(15) 0.004(10) -0.002(9) 0.001(8)
C7DA 0.124(11) 0.125(13) 0.127(16) 0.005(10) -0.003(8) 0.002(8)
C8DA 0.122(11) 0.123(13) 0.125(15) 0.002(10) -0.003(9) 0.003(7)
C1AA 0.116(10) 0.117(13) 0.117(15) -0.002(10) 0.000(8) 0.000(7)
C7AA 0.125(12) 0.123(13) 0.123(14) -0.001(10) -0.002(8) -0.002(8)
C196 0.13(3) 0.15(5) 0.09(3) 0.03(3) 0.01(2) 0.01(3)
C158 0.17(3) 0.11(3) 0.10(2) 0.01(3) -0.02(2) -0.08(3)
C2BA 0.17(3) 0.18(6) 0.13(3) 0.04(3) -0.02(2) -0.08(3)
C157 0.134(13) 0.138(14) 0.140(12) 0.003(8) 0.008(7) 0.004(9)
C8BA 0.122(13) 0.127(14) 0.125(13) 0.001(9) 0.006(9) 0.002(9)
C250 0.17(4) 0.16(5) 0.10(3) 0.04(3) 0.03(3) 0.03(3)
C279 0.121(12) 0.127(15) 0.118(11) -0.004(9) 0.002(7) 0.001(9)
C9BA 0.146(14) 0.142(13) 0.141(13) 0.004(8) -0.003(9) 0.000(8)
C229 0.148(17) 0.145(14) 0.143(14) 0.000(8) 0.000(10) 0.001(10)
C201 0.11(2) 0.11(3) 0.11(3) -0.01(2) 0.01(2) -0.01(2)
C225 0.11(2) 0.11(2) 0.11(3) 0.01(3) 0.01(3) 0.001(18)
C256 0.13(2) 0.11(2) 0.07(3) -0.038(19) 0.02(2) 0.010(16)
Cl6 0.25(4) 0.20(3) 0.108(17) 0.03(2) 0.00(2) -0.04(3)
Cl16 0.24(4) 0.14(2) 0.19(3) -0.01(2) 0.04(3) 0.01(2)
C6CA 0.21(6) 0.21(6) 0.21(6) -0.001(12) 0.001(12) -0.001(12)
C165 0.140(13) 0.141(13) 0.140(13) 0.001(6) 0.000(6) 0.000(6)
C7CA 0.140(13) 0.141(13) 0.140(13) 0.001(6) 0.001(6) 0.000(6)
C258 0.140(13) 0.141(13) 0.141(13) 0.001(6) 0.001(6) 0.000(6)
C188 0.140(13) 0.140(13) 0.141(13) 0.001(6) 0.000(6) 0.000(6)
C2DA 0.140(13) 0.140(13) 0.141(13) 0.001(6) 0.000(6) 0.000(6)
C329 0.140(13) 0.140(13) 0.141(13) 0.001(6) 0.000(6) 0.000(6)
C99 0.108(11) 0.104(15) 0.105(10) -0.001(8) 0.004(7) -0.004(9)
C2AA 0.112(11) 0.111(15) 0.114(11) -0.002(9) -0.001(7) 0.000(9)
C4DA 0.119(12) 0.120(15) 0.116(11) -0.001(9) 0.001(7) 0.007(10)
C5DA 0.115(12) 0.115(16) 0.116(11) -0.001(9) 0.002(8) 0.002(10)
C268 0.113(12) 0.113(15) 0.108(10) -0.003(9) 0.005(7) 0.001(9)
C224 0.111(12) 0.111(15) 0.105(10) -0.003(8) 0.003(7) -0.001(10)
C156 0.09(2) 0.10(2) 0.10(2) -0.004(12) 0.000(11) 0.002(11)
C5BA 0.10(2) 0.10(2) 0.11(2) -0.001(12) 0.000(12) 0.000(11)
C6DA 0.14(3) 0.14(3) 0.14(3) 0.001(12) 0.001(12) -0.001(12)
C232 0.121(10) 0.123(15) 0.121(14) 0.000(10) 0.000(7) -0.001(8)
C185 0.123(11) 0.127(16) 0.128(13) 0.004(10) 0.004(8) 0.000(9)
C9DA 0.126(11) 0.130(16) 0.130(14) 0.007(10) 0.002(8) -0.003(9)
C395 0.125(11) 0.121(15) 0.123(14) 0.007(10) 0.005(7) -0.004(8)
C335 0.125(11) 0.121(15) 0.117(13) 0.008(10) 0.003(8) -0.003(9)
C381 0.119(10) 0.116(15) 0.112(12) 0.003(10) 0.005(7) -0.001(8)
C275 0.134(13) 0.128(12) 0.137(16) 0.000(9) -0.003(9) -0.001(7)
C162 0.135(14) 0.129(12) 0.130(17) -0.002(9) 0.000(10) -0.001(7)
C216 0.137(13) 0.134(12) 0.139(17) -0.004(9) 0.003(10) 0.002(7)
C6BA 0.135(14) 0.135(13) 0.132(17) 0.000(9) -0.002(10) 0.002(8)
C246 0.136(14) 0.135(13) 0.138(17) -0.002(9) -0.001(10) 0.002(7)
C177 0.133(13) 0.131(13) 0.131(17) 0.001(9) -0.003(9) 0.000(7)
C200 0.120(11) 0.120(11) 0.120(11) 0.000(6) 0.001(6) 0.000(6)
C387 0.120(11) 0.120(11) 0.120(11) 0.000(6) 0.001(6) -0.001(6)
C219 0.120(11) 0.121(11) 0.121(11) 0.000(6) 0.001(6) -0.002(6)
C5AA 0.119(11) 0.121(11) 0.121(11) 0.000(6) 0.001(6) -0.002(6)
C274 0.119(11) 0.120(11) 0.120(11) 0.000(6) 0.001(6) -0.001(6)
C375 0.120(11) 0.121(11) 0.120(11) 0.000(6) 0.001(6) -0.001(6)
C6AA 0.133(12) 0.135(12) 0.133(12) 0.000(6) -0.002(6) 0.001(6)
C143 0.134(12) 0.135(12) 0.133(12) 0.000(6) -0.002(6) 0.002(6)
C339 0.134(12) 0.135(12) 0.133(12) 0.000(6) -0.002(6) 0.002(6)
C285 0.134(12) 0.135(12) 0.133(12) 0.001(6) -0.002(6) 0.002(6)
C7BA 0.134(12) 0.135(12) 0.133(12) 0.001(6) -0.002(6) 0.002(6)
C493 0.134(12) 0.135(12) 0.133(12) 0.000(6) -0.002(6) 0.001(6)
C320 0.14(3) 0.15(4) 0.11(3) 0.04(3) 0.00(2) 0.01(2)
C318 0.126(12) 0.126(16) 0.127(13) 0.000(9) 0.000(7) -0.002(9)
C385 0.11(2) 0.11(2) 0.17(5) 0.03(3) 0.02(3) 0.006(19)
C3AA 0.122(12) 0.121(13) 0.119(11) -0.003(8) -0.001(8) 0.002(9)
C33 0.121(13) 0.119(14) 0.124(13) -0.003(9) -0.004(9) -0.001(9)
C4AA 0.126(15) 0.128(14) 0.128(12) 0.002(8) 0.003(8) 0.002(9)
C9CA 0.127(13) 0.126(15) 0.129(12) 0.000(9) 0.001(8) 0.004(9)
C38 0.117(13) 0.112(11) 0.118(10) 0.004(7) -0.002(7) -0.003(8)
C30 0.152(17) 0.145(14) 0.151(13) 0.001(9) -0.005(8) 0.001(9)
C8AA 0.18(4) 0.08(4) 0.15(3) 0.02(3) 0.04(3) 0.05(3)
C227 0.18(3) 0.17(7) 0.15(2) 0.05(3) 0.04(3) 0.05(3)
C139 0.15(3) 0.12(5) 0.134(19) 0.01(2) 0.017(15) 0.01(3)
C358 0.21(4) 0.15(5) 0.16(3) 0.00(5) 0.04(3) 0.01(4)
C360 0.18(4) 0.20(9) 0.12(3) 0.01(4) 0.01(2) 0.02(4)
C189 0.18(3) 0.16(7) 0.13(3) 0.01(4) 0.00(2) -0.03(4)
C3BA 0.15(2) 0.20(5) 0.11(3) 0.00(4) 0.00(2) 0.05(3)
C295 0.146(17) 0.142(13) 0.142(13) 0.002(8) 0.001(10) 0.000(9)
C1CA 0.148(16) 0.145(14) 0.141(12) 0.001(9) -0.002(9) 0.001(9)
C223 0.149(17) 0.146(15) 0.146(15) 0.000(8) -0.004(11) 0.000(9)
C4BA 0.145(15) 0.143(14) 0.140(12) 0.003(8) -0.002(9) 0.000(10)
C9AA 0.126(19) 0.11(3) 0.103(19) 0.02(2) -0.022(16) -0.013(17)
C4CA 0.13(2) 0.10(3) 0.13(3) 0.02(3) -0.03(2) -0.017(19)
C234 0.12(3) 0.16(5) 0.103(19) 0.02(2) -0.020(16) 0.00(3)
C109 0.12(3) 0.15(5) 0.09(3) 0.00(3) -0.027(18) -0.01(3)
C5CA 0.13(4) 0.18(5) 0.15(3) 0.04(3) 0.00(2) 0.02(3)
C239 0.14(2) 0.08(4) 0.15(3) 0.03(3) -0.01(2) 0.00(2)
C0DA 0.12(2) 0.11(4) 0.108(15) 0.000(15) 0.024(12) 0.00(2)
C259 0.12(2) 0.11(4) 0.11(2) 0.00(2) 0.014(17) -0.01(2)
C226 0.12(3) 0.23(7) 0.10(3) -0.03(4) 0.00(2) -0.02(3)
C1DA 0.12(3) 0.20(6) 0.11(2) -0.02(3) 0.011(17) 0.00(3)
C269 0.11(3) 0.24(7) 0.110(19) -0.01(3) 0.02(2) -0.02(3)
C506 0.11(2) 0.17(5) 0.105(19) 0.01(3) 0.015(19) -0.02(3)
C0EA 0.138(13) 0.131(15) 0.142(13) 0.005(8) 0.005(7) 0.005(8)
C172 0.139(15) 0.139(15) 0.146(14) 0.002(8) 0.000(9) 0.006(9)
C1EA 0.148(15) 0.148(17) 0.146(13) -0.003(9) -0.002(8) 0.000(10)
C270 0.150(16) 0.150(16) 0.146(13) -0.002(8) 0.001(9) 0.004(9)
C288 0.134(13) 0.140(16) 0.144(13) 0.002(9) 0.002(8) 0.006(9)
C415 0.148(14) 0.150(17) 0.146(14) 0.000(10) -0.002(8) 0.002(9)
C132 0.153(17) 0.145(14) 0.151(14) 0.000(9) 0.003(10) 0.003(9)
C148 0.152(17) 0.149(16) 0.152(15) -0.002(9) 0.003(8) 0.001(10)
C281 0.155(17) 0.152(15) 0.153(14) -0.002(9) 0.002(9) 0.001(9)
C296 0.151(16) 0.150(17) 0.149(13) -0.001(9) -0.003(8) 0.000(10)
C342 0.155(17) 0.153(15) 0.154(15) 0.000(9) 0.001(10) 0.003(9)
C491 0.14(2) 0.18(6) 0.11(3) 0.04(3) 0.00(2) 0.04(3)
C678 0.143(14) 0.146(17) 0.143(12) 0.001(9) 0.003(7) 0.004(9)
C149 0.144(16) 0.141(15) 0.139(13) -0.002(9) 0.002(9) 0.002(9)
C754 0.136(13) 0.138(16) 0.138(13) -0.002(9) 0.005(7) 0.005(9)
C430 0.141(15) 0.141(15) 0.140(13) -0.002(9) 0.001(9) 0.001(9)
C566 0.135(14) 0.136(14) 0.140(13) -0.002(9) 0.006(9) 0.005(9)
C2EA 0.115(14) 0.113(11) 0.116(12) 0.004(8) 0.002(9) -0.004(8)
C418 0.116(13) 0.117(14) 0.120(11) 0.001(8) -0.001(8) -0.002(10)
C150 0.114(13) 0.114(13) 0.113(12) 0.003(7) 0.001(8) -0.003(10)
C249 0.111(15) 0.115(12) 0.115(11) -0.002(8) 0.001(9) 0.000(9)
C707 0.121(15) 0.115(12) 0.119(11) -0.002(8) 0.003(9) 0.000(9)
C3EA 0.164(16) 0.169(16) 0.171(15) 0.000(9) 0.005(8) 0.001(9)
C77 0.170(17) 0.169(17) 0.168(17) 0.001(10) 0.000(9) 0.001(9)
C373 0.171(16) 0.169(19) 0.173(15) -0.002(9) 0.001(8) -0.001(10)
C621 0.170(17) 0.169(17) 0.168(16) -0.001(10) -0.001(9) 0.001(9)
C752 0.170(16) 0.169(19) 0.170(16) 0.000(9) 0.000(8) -0.001(10)
C315 0.166(18) 0.168(17) 0.170(16) 0.000(10) 0.002(9) 0.003(9)
C367 0.15(3) 0.09(4) 0.12(3) 0.00(2) 0.00(2) -0.05(3)
C107 0.189(16) 0.189(17) 0.201(18) 0.002(10) 0.002(9) -0.004(9)
C218 0.194(19) 0.192(17) 0.192(18) 0.008(10) 0.003(10) -0.003(9)
C283 0.188(16) 0.193(19) 0.194(18) 0.000(10) 0.006(9) -0.001(9)
C193 0.194(17) 0.20(2) 0.189(17) 0.000(10) 0.001(9) -0.001(9)
C884 0.194(17) 0.195(18) 0.19(2) 0.000(10) 0.001(9) 0.000(9)
C253 0.196(18) 0.195(18) 0.193(18) 0.000(10) 0.006(10) 0.002(10)
C0BA 0.138(12) 0.133(14) 0.132(16) -0.002(10) -0.002(7) 0.001(7)
C117 0.142(14) 0.133(14) 0.134(16) -0.002(10) 0.001(9) 0.001(8)
C609 0.148(13) 0.142(15) 0.145(17) -0.009(10) -0.001(8) -0.003(8)
C291 0.148(14) 0.148(15) 0.150(17) -0.005(10) -0.002(8) -0.004(8)
C1BA 0.144(13) 0.144(15) 0.147(17) -0.002(10) -0.002(9) -0.006(8)
C389 0.138(12) 0.140(15) 0.141(17) 0.001(10) -0.003(8) -0.001(7)
C4EA 0.09(2) 0.110(17) 0.19(5) 0.017(19) 0.02(2) 0.006(13)
C94 0.11(3) 0.11(2) 0.14(5) 0.02(3) 0.02(3) 0.000(19)
C5EA 0.14(3) 0.116(19) 0.21(7) 0.01(3) 0.04(4) 0.01(2)
C238 0.13(3) 0.09(3) 0.18(6) 0.01(3) 0.02(3) 0.02(2)
C473 0.14(3) 0.10(3) 0.17(6) 0.00(3) 0.03(3) 0.017(19)
C655 0.12(3) 0.09(2) 0.22(6) 0.01(3) 0.05(3) 0.003(19)
C6EA 0.127(12) 0.126(12) 0.117(14) -0.006(8) 0.000(9) 0.001(8)
C7EA 0.127(12) 0.131(13) 0.128(15) -0.004(9) 0.003(9) 0.001(8)
C202 0.139(13) 0.131(12) 0.137(16) 0.002(9) 0.002(10) 0.003(8)
C357 0.130(15) 0.131(13) 0.127(15) -0.005(8) 0.001(10) 0.001(9)
C590 0.133(15) 0.129(11) 0.133(15) 0.001(8) -0.001(10) 0.000(9)
C659 0.139(13) 0.135(13) 0.141(16) 0.003(10) 0.004(9) 0.004(8)
C141 0.116(10) 0.115(10) 0.120(15) 0.000(8) -0.001(8) 0.001(7)
C9EA 0.120(12) 0.117(11) 0.119(16) 0.001(10) -0.002(9) 0.002(7)
C0FA 0.118(11) 0.121(12) 0.124(15) 0.004(8) 0.000(10) 0.002(7)
C235 0.119(12) 0.114(10) 0.120(15) 0.001(8) -0.001(10) 0.000(7)
C8EA 0.116(10) 0.118(12) 0.117(15) -0.001(10) -0.001(9) 0.000(7)
C359 0.120(12) 0.120(11) 0.123(16) 0.004(9) 0.000(9) 0.002(8)
C2CA 0.148(19) 0.154(19) 0.16(3) 0.02(2) 0.02(2) 0.009(18)
C3CA 0.148(19) 0.154(19) 0.16(3) 0.02(2) 0.02(2) 0.009(18)
C298 0.148(19) 0.153(19) 0.16(3) 0.02(2) 0.02(2) 0.009(18)
C356 0.148(19) 0.154(19) 0.16(3) 0.02(2) 0.02(2) 0.009(18)
C394 0.148(19) 0.154(19) 0.16(3) 0.02(2) 0.02(2) 0.009(18)
C123 0.148(19) 0.153(19) 0.16(3) 0.02(2) 0.02(2) 0.009(18)
C192 0.169(18) 0.172(16) 0.168(16) 0.000(7) 0.007(9) -0.001(8)
C169 0.17(2) 0.172(17) 0.171(16) -0.001(9) 0.000(9) 0.000(10)
C1FA 0.175(19) 0.173(18) 0.175(17) 0.000(8) -0.001(11) 0.002(9)
C261 0.175(19) 0.174(16) 0.174(16) 0.000(8) 0.002(9) 0.002(10)
C276 0.177(19) 0.173(17) 0.174(16) 0.000(8) 0.001(9) 0.000(10)
C408 0.175(19) 0.173(17) 0.172(16) 0.000(8) 0.000(9) 0.000(10)
C106 0.13(2) 0.076(16) 0.25(7) 0.01(2) -0.03(3) 0.000(17)
C2FA 0.12(2) 0.15(3) 0.23(7) 0.02(4) -0.04(3) 0.007(19)
C272 0.19(4) 0.066(17) 0.24(7) 0.00(3) -0.03(4) 0.00(2)
C420 0.18(4) 0.09(2) 0.18(6) 0.00(3) 0.02(3) -0.03(2)
C564 0.18(3) 0.15(3) 0.08(4) 0.01(3) 0.01(3) -0.01(3)
C800 0.14(3) 0.16(4) 0.17(6) 0.04(3) -0.02(4) -0.03(2)
C36 0.194(18) 0.188(18) 0.19(2) -0.002(9) 0.002(10) 0.001(9)
C3FA 0.19(2) 0.186(17) 0.19(2) 0.001(8) -0.001(10) 0.001(9)
C495 0.195(18) 0.195(18) 0.20(2) -0.002(10) 0.005(10) 0.001(9)
C575 0.196(19) 0.196(19) 0.20(2) 0.000(10) 0.002(10) 0.002(9)
C860 0.195(19) 0.189(18) 0.19(2) -0.002(10) 0.000(10) 0.001(9)
C955 0.19(2) 0.195(18) 0.20(2) -0.001(8) 0.002(10) 0.003(9)
C215 0.19(4) 0.08(3) 0.15(3) -0.03(3) 0.01(3) -0.04(3)
C5FA 0.18(3) 0.08(3) 0.12(3) -0.01(2) -0.03(3) -0.02(2)
C341 0.22(4) 0.07(2) 0.13(3) -0.02(2) 0.01(3) -0.03(3)
C4FA 0.18(4) 0.10(3) 0.16(4) -0.04(3) 0.01(3) -0.04(3)
C748 0.19(4) 0.10(4) 0.16(4) -0.04(3) 0.01(3) -0.04(3)
C58 0.124(18) 0.12(4) 0.091(15) 0.008(16) 0.007(13) -0.003(19)
C124 0.10(2) 0.10(4) 0.114(18) -0.01(2) -0.005(16) -0.05(2)
C136 0.09(2) 0.09(3) 0.11(2) 0.02(2) -0.009(18) -0.020(19)
C0CA 0.118(18) 0.11(4) 0.09(2) 0.02(2) 0.009(15) 0.01(2)
C209 0.125(19) 0.09(3) 0.10(2) 0.04(2) 0.000(16) 0.00(2)
C211 0.090(19) 0.15(5) 0.109(17) -0.03(2) 0.002(16) -0.03(2)
C175 0.11(2) 0.11(2) 0.26(7) -0.03(3) -0.07(3) 0.019(17)
C306 0.12(3) 0.09(3) 0.25(7) -0.03(3) -0.06(4) 0.01(2)
C405 0.15(3) 0.10(3) 0.19(8) -0.02(4) -0.02(4) 0.03(2)
C539 0.14(3) 0.09(2) 0.24(7) 0.02(3) -0.02(4) 0.03(2)
C56 0.14(3) 0.11(2) 0.28(8) -0.01(3) -0.02(4) 0.03(2)
C82 0.12(2) 0.12(3) 0.30(7) -0.07(4) -0.06(3) 0.010(19)
C39 0.13(3) 0.076(13) 0.17(4) -0.013(14) 0.03(3) -0.020(15)
C154 0.18(4) 0.13(3) 0.10(3) 0.00(3) -0.02(3) -0.03(2)
C7FA 0.11(3) 0.10(2) 0.08(3) 0.01(2) -0.04(2) -0.033(18)
C8CA 0.17(5) 0.107(19) 0.20(5) -0.04(3) 0.02(4) -0.03(3)
C6FA 0.13(3) 0.09(2) 0.21(6) 0.02(2) 0.05(4) -0.011(17)
C732 0.19(4) 0.106(18) 0.17(5) -0.05(3) 0.00(4) -0.04(2)

loop_
_atom_type_symbol
_atom_type_description
_atom_type_scat_dispersion_real
_atom_type_scat_dispersion_imag
_atom_type_scat_source
C C 0.0181 0.0091 'International Tables Vol C Tables 4.2.6.8 and 6.1.1.4'
H H 0.0000 0.0000 'International Tables Vol C Tables 4.2.6.8 and 6.1.1.4'
Au Au -4.4197 7.2980 'International Tables Vol C Tables 4.2.6.8 and 6.1.1.4'
Cl Cl 0.3639 0.7018 'International Tables Vol C Tables 4.2.6.8 and 6.1.1.4'
P P 0.2955 0.4335 'International Tables Vol C Tables 4.2.6.8 and 6.1.1.4'
S S 0.3331 0.5567 'International Tables Vol C Tables 4.2.6.8 and 6.1.1.4'

loop_
_geom_angle_atom_site_label_1
_geom_angle_atom_site_label_2
_geom_angle_atom_site_label_3
_geom_angle
_geom_angle_site_symmetry_1
_geom_angle_site_symmetry_3
_geom_angle_publ_flag
Au04 Au01 Au05 117.59(16) . . ?
Au04 Au01 Au06 53.04(12) . . ?
Au04 Au01 Au0C 177.42(16) . . ?
Au04 Au01 Au0P 128.83(17) . . ?
Au05 Au01 Au0C 63.54(12) . . ?
Au06 Au01 Au05 64.55(13) . . ?
Au06 Au01 Au0C 128.02(16) . . ?
Au08 Au01 Au04 123.20(18) . . ?
Au08 Au01 Au05 87.38(15) . . ?
Au08 Au01 Au06 121.16(16) . . ?
Au08 Au01 Au0C 58.75(13) . . ?
Au08 Au01 Au0D 175.1(2) . . ?
Au08 Au01 Au0P 60.73(13) . . ?
Au08 Au01 Au0V 61.64(14) . . ?
Au09 Au01 Au04 85.25(15) . . ?
Au09 Au01 Au05 63.16(13) . . ?
Au09 Au01 Au06 60.63(13) . . ?
Au09 Au01 Au08 60.58(13) . . ?
Au09 Au01 Au0C 97.30(14) . . ?
Au09 Au01 Au0D 120.67(18) . . ?
Au09 Au01 Au0P 121.31(17) . . ?
Au09 Au01 Au0V 60.32(14) . . ?
Au0D Au01 Au04 61.60(14) . . ?
Au0D Au01 Au05 89.19(15) . . ?
Au0D Au01 Au06 60.11(13) . . ?
Au0D Au01 Au0C 116.49(16) . . ?
Au0D Au01 Au0P 117.75(16) . . ?
Au0D Au01 Au0V 123.26(18) . . ?
Au0E Au01 Au04 88.92(16) . . ?
Au0E Au01 Au05 124.30(17) . . ?
Au0E Au01 Au06 119.22(17) . . ?
Au0E Au01 Au08 119.32(18) . . ?
Au0E Au01 Au09 172.3(2) . . ?
Au0E Au01 Au0C 88.56(15) . . ?
Au0E Au01 Au0D 60.18(14) . . ?
Au0E Au01 Au0P 59.29(13) . . ?
Au0E Au01 Au0V 112.36(18) . . ?
Au0F Au01 Au04 122.12(17) . . ?
Au0F Au01 Au05 63.84(14) . . ?
Au0F Au01 Au06 98.23(16) . . ?
Au0F Au01 Au08 114.67(18) . . ?
Au0F Au01 Au09 126.93(19) . . ?
Au0F Au01 Au0C 55.93(13) . . ?
Au0F Au01 Au0D 60.57(14) . . ?
Au0F Au01 Au0E 60.65(14) . . ?
Au0F Au01 Au0P 78.46(15) . . ?
Au0F Au01 Au0V 170.3(2) . . ?
Au0P Au01 Au05 113.51(16) . . ?
Au0P Au01 Au06 176.70(18) . . ?
Au0P Au01 Au0C 49.97(12) . . ?
Au0V Au01 Au04 62.13(14) . . ?
Au0V Au01 Au05 123.30(16) . . ?
Au0V Au01 Au06 91.12(16) . . ?
Au0V Au01 Au0C 119.50(17) . . ?
Au0V Au01 Au0P 92.18(16) . . ?
Au04 Au02 Au09 81.98(14) . . ?
Au04 Au02 Au0Q 97.45(16) . . ?
Au04 Au02 Au0R 129.88(18) . . ?
Au06 Au02 Au04 59.49(14) . . ?
Au06 Au02 Au09 59.86(13) . . ?
Au06 Au02 Au0Q 68.59(14) . . ?
Au06 Au02 Au0R 70.85(14) . . ?
Au0Q Au02 Au09 119.95(17) . . ?
Au0R Au02 Au09 67.06(13) . . ?
Au0R Au02 Au0Q 68.73(14) . . ?
P01U Au02 Au04 133.2(7) . . ?
P01U Au02 Au06 164.7(8) . . ?
P01U Au02 Au09 124.8(6) . . ?
P01U Au02 Au0Q 98.8(7) . . ?
P01U Au02 Au0R 96.9(7) . . ?
Au0A Au03 Au07 117.02(15) . . ?
Au0B Au03 Au07 60.09(12) . . ?
Au0B Au03 Au0A 56.94(12) . . ?
Au0I Au03 Au07 87.43(14) . . ?
Au0I Au03 Au0A 53.93(12) . . ?
Au0I Au03 Au0B 51.06(12) . . ?
Au0O Au03 Au07 53.51(12) . . ?
Au0O Au03 Au0A 85.82(13) . . ?
Au0O Au03 Au0B 51.91(12) . . ?
Au0O Au03 Au0I 102.95(15) . . ?
S019 Au03 Au07 140.7(5) . . ?
S019 Au03 Au0A 47.2(5) . . ?
S019 Au03 Au0B 94.4(5) . . ?
S019 Au03 Au0I 99.1(5) . . ?
S019 Au03 Au0O 87.4(5) . . ?
S01S Au03 Au07 44.8(6) . . ?
S01S Au03 Au0A 140.8(6) . . ?
S01S Au03 Au0B 94.4(6) . . ?
S01S Au03 Au0I 87.7(6) . . ?
S01S Au03 Au0O 96.8(6) . . ?
S01S Au03 S019 171.1(8) . . ?
Au01 Au04 Au0N 116.26(17) . . ?
Au02 Au04 Au01 98.15(15) . . ?
Au02 Au04 Au0D 122.15(18) . . ?
Au02 Au04 Au0N 92.97(15) . . ?
Au02 Au04 Au0V 73.88(14) . . ?
Au06 Au04 Au01 65.27(14) . . ?
Au06 Au04 Au02 59.66(14) . . ?
Au06 Au04 Au0D 62.49(14) . . ?
Au06 Au04 Au0N 67.80(14) . . ?
Au06 Au04 Au0V 94.78(16) . . ?
Au0D Au04 Au01 55.84(12) . . ?
Au0D Au04 Au0N 65.31(13) . . ?
Au0D Au04 Au0V 111.14(16) . . ?
Au0V Au04 Au01 55.68(13) . . ?
Au0V Au04 Au0N 162.13(17) . . ?
S01F Au04 Au01 105.5(5) . . ?
S01F Au04 Au02 133.2(6) . . ?
S01F Au04 Au06 166.6(6) . . ?
S01F Au04 Au0D 104.5(5) . . ?
S01F Au04 Au0N 111.0(5) . . ?
S01F Au04 Au0V 86.9(5) . . ?
Au01 Au05 Au06 56.83(11) . . ?
Au09 Au05 Au01 52.18(11) . . ?
Au09 Au05 Au06 54.63(11) . . ?
Au09 Au05 Au0F 104.00(15) . . ?
Au0F Au05 Au01 51.87(11) . . ?
Au0F Au05 Au06 86.12(13) . . ?
S01E Au05 Au01 96.0(5) . . ?
S01E Au05 Au06 48.5(5) . . ?
S01E Au05 Au09 100.4(6) . . ?
S01E Au05 Au0F 89.1(5) . . ?
S01P Au05 Au01 95.6(5) . . ?
S01P Au05 Au06 141.7(6) . . ?
S01P Au05 Au09 87.9(5) . . ?
S01P Au05 Au0F 96.9(5) . . ?
S01P Au05 S01E 168.3(7) . . ?
Au01 Au06 Au05 58.63(12) . . ?
Au01 Au06 Au0N 109.16(15) . . ?
Au01 Au06 Au0Q 153.30(17) . . ?
Au01 Au06 Au0R 119.33(15) . . ?
Au02 Au06 Au01 96.61(16) . . ?
Au02 Au06 Au05 125.76(16) . . ?
Au02 Au06 Au09 67.54(14) . . ?
Au02 Au06 Au0D 123.74(18) . . ?
Au02 Au06 Au0N 90.13(15) . . ?
Au02 Au06 Au0Q 60.49(14) . . ?
Au02 Au06 Au0R 57.94(13) . . ?
Au04 Au06 Au01 61.68(13) . . ?
Au04 Au06 Au02 60.85(14) . . ?
Au04 Au06 Au05 120.31(17) . . ?
Au04 Au06 Au09 86.50(16) . . ?
Au04 Au06 Au0D 62.90(14) . . ?
Au04 Au06 Au0N 61.67(13) . . ?
Au04 Au06 Au0Q 93.35(15) . . ?
Au04 Au06 Au0R 118.42(17) . . ?
Au09 Au06 Au01 54.08(12) . . ?
Au09 Au06 Au05 58.87(12) . . ?
Au09 Au06 Au0N 147.62(18) . . ?
Au09 Au06 Au0Q 119.58(16) . . ?
Au09 Au06 Au0R 65.26(13) . . ?
Au0D Au06 Au01 54.94(12) . . ?
Au0D Au06 Au05 83.08(13) . . ?
Au0D Au06 Au09 108.97(16) . . ?
Au0D Au06 Au0N 63.37(12) . . ?
Au0D Au06 Au0Q 124.28(16) . . ?
Au0D Au06 Au0R 173.44(17) . . ?
Au0N Au06 Au05 141.52(16) . . ?
Au0N Au06 Au0Q 61.05(12) . . ?
Au0N Au06 Au0R 123.14(15) . . ?
Au0Q Au06 Au05 145.00(16) . . ?
Au0Q Au06 Au0R 62.27(12) . . ?
Au0R Au06 Au05 91.02(13) . . ?
S01E Au06 Au01 94.4(6) . . ?
S01E Au06 Au02 153.9(5) . . ?
S01E Au06 Au04 144.2(5) . . ?
S01E Au06 Au05 44.7(6) . . ?
S01E Au06 Au09 100.9(6) . . ?
S01E Au06 Au0D 81.8(5) . . ?
S01E Au06 Au0N 108.4(6) . . ?
S01E Au06 Au0Q 112.1(6) . . ?
S01E Au06 Au0R 96.1(5) . . ?
Au0B Au07 Au03 57.17(11) . . ?
Au0B Au07 Au16 119.14(15) . . ?
Au0B Au07 Au17 153.12(16) . . ?
Au0K Au07 Au03 80.95(14) . . ?
Au0K Au07 Au0B 51.78(11) . . ?
Au0K Au07 Au14 67.21(14) . . ?
Au0K Au07 Au16 169.87(18) . . ?
Au0K Au07 Au17 129.69(17) . . ?
Au0O Au07 Au03 58.53(12) . . ?
Au0O Au07 Au0B 52.23(12) . . ?
Au0O Au07 Au0K 104.01(16) . . ?
Au0O Au07 Au14 143.25(18) . . ?
Au0O Au07 Au16 67.04(14) . . ?
Au0O Au07 Au17 117.69(17) . . ?
Au0X Au07 Au03 117.86(17) . . ?
Au0X Au07 Au0B 60.72(13) . . ?
Au0X Au07 Au0K 62.46(15) . . ?
Au0X Au07 Au0O 82.67(16) . . ?
Au0X Au07 Au14 61.35(14) . . ?
Au0X Au07 Au16 118.99(17) . . ?
Au0X Au07 Au17 94.98(17) . . ?
Au14 Au07 Au03 144.30(17) . . ?
Au14 Au07 Au0B 109.10(16) . . ?
Au14 Au07 Au16 122.72(17) . . ?
Au14 Au07 Au17 62.58(14) . . ?
Au15 Au07 Au03 124.15(17) . . ?
Au15 Au07 Au0B 96.41(16) . . ?
Au15 Au07 Au0K 122.97(19) . . ?
Au15 Au07 Au0O 66.47(15) . . ?
Au15 Au07 Au0X 60.57(16) . . ?
Au15 Au07 Au14 87.98(16) . . ?
Au15 Au07 Au16 58.98(15) . . ?
Au15 Au07 Au17 59.19(14) . . ?
Au16 Au07 Au03 90.01(14) . . ?
Au17 Au07 Au03 144.41(17) . . ?
Au17 Au07 Au16 60.37(14) . . ?
S01S Au07 Au03 44.9(6) . . ?
S01S Au07 Au0B 92.0(6) . . ?
S01S Au07 Au0K 80.0(6) . . ?
S01S Au07 Au0O 101.8(6) . . ?
S01S Au07 Au0X 141.9(6) . . ?
S01S Au07 Au14 111.0(7) . . ?
S01S Au07 Au15 155.5(7) . . ?
S01S Au07 Au16 96.9(6) . . ?
S01S Au07 Au17 114.9(6) . . ?
Au01 Au08 Au09 59.70(13) . . ?
Au01 Au08 Au0C 70.45(14) . . ?
Au01 Au08 Au0P 65.20(13) . . ?
Au01 Au08 Au0V 59.90(14) . . ?
Au09 Au08 Au0C 104.39(17) . . ?
Au09 Au08 Au0P 124.90(17) . . ?
Au09 Au08 Au0V 59.46(14) . . ?
Au0P Au08 Au0C 54.04(12) . . ?
Au0V Au08 Au0C 129.25(17) . . ?
Au0V Au08 Au0P 93.79(15) . . ?
S01R Au08 Au01 156.8(6) . . ?
S01R Au08 Au09 142.7(6) . . ?
S01R Au08 Au0C 92.9(6) . . ?
S01R Au08 Au0P 92.0(6) . . ?
S01R Au08 Au0V 130.2(5) . . ?
Au01 Au09 Au02 94.21(15) . . ?
Au01 Au09 Au05 64.67(13) . . ?
Au01 Au09 Au06 65.29(14) . . ?
Au01 Au09 Au08 59.72(13) . . ?
Au01 Au09 Au0R 127.46(17) . . ?
Au01 Au09 Au0V 60.58(14) . . ?
Au02 Au09 Au0R 53.56(11) . . ?
Au05 Au09 Au02 118.55(16) . . ?
Au05 Au09 Au0R 93.33(14) . . ?
Au06 Au09 Au02 52.61(12) . . ?
Au06 Au09 Au05 66.49(13) . . ?
Au06 Au09 Au0R 62.17(12) . . ?
Au08 Au09 Au02 131.99(17) . . ?
Au08 Au09 Au05 87.77(15) . . ?
Au08 Au09 Au06 124.96(16) . . ?
Au08 Au09 Au0R 172.33(17) . . ?
Au08 Au09 Au0V 61.44(14) . . ?
Au0V Au09 Au02 70.70(14) . . ?
Au0V Au09 Au05 125.06(16) . . ?
Au0V Au09 Au06 93.96(16) . . ?
Au0V Au09 Au0R 123.21(17) . . ?
S01G Au09 Au01 170.6(6) . . ?
S01G Au09 Au02 78.3(5) . . ?
S01G Au09 Au05 113.8(5) . . ?
S01G Au09 Au06 105.4(5) . . ?
S01G Au09 Au08 129.7(5) . . ?
S01G Au09 Au0R 43.2(5) . . ?
S01G Au09 Au0V 121.0(5) . . ?
Au0B Au0A Au03 59.13(12) . . ?
Au0B Au0A Au0L 109.73(15) . . ?
Au0B Au0A Au0S 152.36(17) . . ?
Au0B Au0A Au0W 118.84(16) . . ?
Au0G Au0A Au03 83.15(13) . . ?
Au0G Au0A Au0B 54.95(12) . . ?
Au0G Au0A Au0L 64.75(13) . . ?
Au0G Au0A Au0S 124.45(16) . . ?
Au0G Au0A Au0W 172.79(17) . . ?
Au0H Au0A Au03 125.38(17) . . ?
Au0H Au0A Au0B 95.50(16) . . ?
Au0H Au0A Au0G 123.23(18) . . ?
Au0H Au0A Au0I 66.68(15) . . ?
Au0H Au0A Au0J 60.81(15) . . ?
Au0H Au0A Au0L 88.93(15) . . ?
Au0H Au0A Au0S 60.64(14) . . ?
Au0H Au0A Au0W 58.68(14) . . ?
Au0I Au0A Au03 59.40(12) . . ?
Au0I Au0A Au0B 53.39(12) . . ?
Au0I Au0A Au0G 108.30(16) . . ?
Au0I Au0A Au0L 146.09(17) . . ?
Au0I Au0A Au0S 119.33(16) . . ?
Au0I Au0A Au0W 65.47(13) . . ?
Au0J Au0A Au03 120.49(17) . . ?
Au0J Au0A Au0B 61.37(13) . . ?
Au0J Au0A Au0G 62.44(14) . . ?
Au0J Au0A Au0I 85.97(16) . . ?
Au0J Au0A Au0L 60.99(13) . . ?
Au0J Au0A Au0S 92.97(15) . . ?
Au0J Au0A Au0W 119.16(17) . . ?
Au0L Au0A Au03 143.10(16) . . ?
Au0L Au0A Au0S 59.84(12) . . ?
Au0L Au0A Au0W 122.41(16) . . ?
Au0S Au0A Au03 145.17(16) . . ?
Au0S Au0A Au0W 62.76(13) . . ?
Au0W Au0A Au03 90.31(13) . . ?
S019 Au0A Au03 45.7(5) . . ?
S019 Au0A Au0B 95.0(5) . . ?
S019 Au0A Au0G 80.6(5) . . ?
S019 Au0A Au0H 155.5(6) . . ?
S019 Au0A Au0I 103.0(5) . . ?
S019 Au0A Au0J 142.9(5) . . ?
S019 Au0A Au0L 108.1(5) . . ?
S019 Au0A Au0S 112.4(5) . . ?
S019 Au0A Au0W 97.0(5) . . ?
Au03 Au0B Au07 62.74(12) . . ?
Au03 Au0B Au10 178.84(18) . . ?
Au07 Au0B Au10 116.24(15) . . ?
Au0A Au0B Au03 63.93(12) . . ?
Au0A Au0B Au07 126.66(16) . . ?
Au0A Au0B Au10 117.07(16) . . ?
Au0G Au0B Au03 88.44(16) . . ?
Au0G Au0B Au07 117.14(17) . . ?
Au0G Au0B Au0A 59.81(13) . . ?
Au0G Au0B Au0J 61.00(14) . . ?
Au0G Au0B Au0X 118.03(17) . . ?
Au0G Au0B Au10 91.62(15) . . ?
Au0I Au0B Au03 63.32(14) . . ?
Au0I Au0B Au07 96.36(15) . . ?
Au0I Au0B Au0A 59.99(13) . . ?
Au0I Au0B Au0G 119.75(19) . . ?
Au0I Au0B Au0J 84.62(16) . . ?
Au0I Au0B Au0K 60.91(14) . . ?
Au0I Au0B Au0O 125.76(19) . . ?
Au0I Au0B Au0U 61.27(15) . . ?
Au0I Au0B Au0X 121.88(17) . . ?
Au0I Au0B Au10 117.60(17) . . ?
Au0I Au0B Au13 173.1(2) . . ?
Au0J Au0B Au03 116.48(16) . . ?
Au0J Au0B Au07 178.12(18) . . ?
Au0J Au0B Au0A 52.55(12) . . ?
Au0J Au0B Au0X 130.15(17) . . ?
Au0J Au0B Au10 64.53(13) . . ?
Au0K Au0B Au03 88.03(15) . . ?
Au0K Au0B Au07 58.56(13) . . ?
Au0K Au0B Au0A 120.86(17) . . ?
Au0K Au0B Au0G 175.4(2) . . ?
Au0K Au0B Au0J 123.30(18) . . ?
Au0K Au0B Au0U 61.48(14) . . ?
Au0K Au0B Au0X 60.98(14) . . ?
Au0K Au0B Au10 91.84(16) . . ?
Au0K Au0B Au13 120.09(19) . . ?
Au0O Au0B Au03 62.46(14) . . ?
Au0O Au0B Au07 57.08(13) . . ?
Au0O Au0B Au0A 96.62(16) . . ?
Au0O Au0B Au0G 60.06(14) . . ?
Au0O Au0B Au0J 121.05(17) . . ?
Au0O Au0B Au0K 115.63(18) . . ?
Au0O Au0B Au0U 171.1(2) . . ?
Au0O Au0B Au0X 79.41(16) . . ?
Au0O Au0B Au10 116.60(17) . . ?
Au0O Au0B Au13 60.66(15) . . ?
Au0U Au0B Au03 124.38(17) . . ?
Au0U Au0B Au07 119.23(16) . . ?
Au0U Au0B Au0A 91.85(16) . . ?
Au0U Au0B Au0G 123.01(18) . . ?
Au0U Au0B Au0J 62.65(14) . . ?
Au0U Au0B Au0X 92.14(16) . . ?
Au0U Au0B Au10 56.47(14) . . ?
Au0X Au0B Au03 113.24(16) . . ?
Au0X Au0B Au07 50.54(12) . . ?
Au0X Au0B Au0A 175.99(18) . . ?
Au0X Au0B Au10 65.72(13) . . ?
Au13 Au0B Au03 122.96(18) . . ?
Au13 Au0B Au07 89.55(16) . . ?
Au13 Au0B Au0A 118.84(17) . . ?
Au13 Au0B Au0G 59.88(14) . . ?
Au13 Au0B Au0J 89.57(16) . . ?
Au13 Au0B Au0U 112.64(19) . . ?
Au13 Au0B Au0X 59.79(14) . . ?
Au13 Au0B Au10 56.17(14) . . ?
Au01 Au0C Au12 152.64(16) . . ?
Au08 Au0C Au01 50.80(11) . . ?
Au08 Au0C Au0Y 68.34(13) . . ?
Au08 Au0C Au11 169.95(18) . . ?
Au08 Au0C Au12 128.28(17) . . ?
Au0F Au0C Au01 51.56(12) . . ?
Au0F Au0C Au08 102.36(15) . . ?
Au0F Au0C Au0Y 140.86(18) . . ?
Au0F Au0C Au11 69.20(14) . . ?
Au0F Au0C Au12 119.94(16) . . ?
Au0M Au0C Au01 97.40(15) . . ?
Au0M Au0C Au08 122.04(19) . . ?
Au0M Au0C Au0F 68.67(15) . . ?
Au0M Au0C Au0P 60.41(15) . . ?
Au0M Au0C Au0Y 84.08(16) . . ?
Au0M Au0C Au11 60.98(15) . . ?
Au0M Au0C Au12 58.49(13) . . ?
Au0P Au0C Au01 60.03(13) . . ?
Au0P Au0C Au08 61.64(14) . . ?
Au0P Au0C Au0F 82.02(15) . . ?
Au0P Au0C Au0Y 59.79(14) . . ?
Au0P Au0C Au11 120.65(16) . . ?
Au0P Au0C Au12 94.44(16) . . ?
Au0Y Au0C Au01 108.26(16) . . ?
Au0Y Au0C Au12 60.15(13) . . ?
Au11 Au0C Au01 120.58(16) . . ?
Au11 Au0C Au0Y 121.61(16) . . ?
Au11 Au0C Au12 61.76(14) . . ?
S01P Au0C Au01 88.5(6) . . ?
S01P Au0C Au08 77.2(5) . . ?
S01P Au0C Au0F 100.4(6) . . ?
S01P Au0C Au0M 158.9(6) . . ?
S01P Au0C Au0P 138.0(5) . . ?
S01P Au0C Au0Y 113.4(6) . . ?
S01P Au0C Au11 98.6(5) . . ?
S01P Au0C Au12 118.7(6) . . ?
Au01 Au0D Au04 62.56(13) . . ?
Au01 Au0D Au06 64.94(13) . . ?
Au01 Au0D Au0F 59.00(14) . . ?
Au01 Au0D Au0N 116.87(16) . . ?
Au04 Au0D Au0N 59.29(13) . . ?
Au06 Au0D Au04 54.61(12) . . ?
Au06 Au0D Au0N 62.84(12) . . ?
Au0E Au0D Au01 59.24(13) . . ?
Au0E Au0D Au04 88.97(16) . . ?
Au0E Au0D Au06 123.03(17) . . ?
Au0E Au0D Au0F 59.80(14) . . ?
Au0E Au0D Au0N 137.52(19) . . ?
Au0F Au0D Au04 121.52(17) . . ?
Au0F Au0D Au06 100.43(16) . . ?
Au0F Au0D Au0N 160.03(18) . . ?
S01K Au0D Au01 162.0(6) . . ?
S01K Au0D Au04 102.1(6) . . ?
S01K Au0D Au06 98.9(6) . . ?
S01K Au0D Au0E 133.6(6) . . ?
S01K Au0D Au0F 135.8(6) . . ?
S01K Au0D Au0N 45.4(6) . . ?
Au01 Au0E Au0D 60.58(14) . . ?
Au01 Au0E Au0F 59.62(14) . . ?
Au01 Au0E Au0P 66.09(14) . . ?
Au01 Au0E Au0T 74.26(15) . . ?
Au01 Au0E Au0Z 141.16(19) . . ?
Au0D Au0E Au0P 124.69(17) . . ?
Au0D Au0E Au0T 103.92(17) . . ?
Au0D Au0E Au0Z 130.28(18) . . ?
Au0F Au0E Au0D 60.36(14) . . ?
Au0F Au0E Au0P 81.26(15) . . ?
Au0F Au0E Au0T 133.34(17) . . ?
Au0F Au0E Au0Z 91.83(16) . . ?
Au0P Au0E Au0T 73.68(15) . . ?
Au0P Au0E Au0Z 85.19(15) . . ?
Au0T Au0E Au0Z 123.66(17) . . ?
S3 Au0E Au01 174.4(7) . . ?
S3 Au0E Au0D 118.2(5) . . ?
S3 Au0E Au0F 125.1(7) . . ?
S3 Au0E Au0P 116.3(5) . . ?
S3 Au0E Au0T 101.3(6) . . ?
S3 Au0E Au0Z 44.2(6) . . ?
Au01 Au0F Au05 64.30(14) . . ?
Au01 Au0F Au0C 72.51(15) . . ?
Au01 Au0F Au0D 60.44(14) . . ?
Au01 Au0F Au0E 59.73(14) . . ?
Au01 Au0F Au0M 100.46(17) . . ?
Au05 Au0F Au0M 120.60(15) . . ?
Au0C Au0F Au05 68.91(13) . . ?
Au0C Au0F Au0M 52.13(12) . . ?
Au0D Au0F Au05 89.37(15) . . ?
Au0D Au0F Au0C 132.94(18) . . ?
Au0D Au0F Au0M 134.77(18) . . ?
Au0E Au0F Au05 123.84(17) . . ?
Au0E Au0F Au0C 97.65(17) . . ?
Au0E Au0F Au0D 59.84(14) . . ?
Au0E Au0F Au0M 75.03(15) . . ?
S020 Au0F Au01 168.8(7) . . ?
S020 Au0F Au05 104.9(7) . . ?
S020 Au0F Au0C 101.5(7) . . ?
S020 Au0F Au0D 124.8(7) . . ?
S020 Au0F Au0E 131.3(7) . . ?
S020 Au0F Au0M 82.3(8) . . ?
Au0A Au0G Au0L 61.92(12) . . ?
Au0B Au0G Au0A 65.24(14) . . ?
Au0B Au0G Au0J 62.56(14) . . ?
Au0B Au0G Au0L 115.66(17) . . ?
Au0J Au0G Au0A 54.45(13) . . ?
Au0J Au0G Au0L 57.92(12) . . ?
Au0O Au0G Au0A 99.52(16) . . ?
Au0O Au0G Au0B 59.04(14) . . ?
Au0O Au0G Au0J 121.60(18) . . ?
Au0O Au0G Au0L 158.66(18) . . ?
Au13 Au0G Au0A 123.67(18) . . ?
Au13 Au0G Au0B 59.36(14) . . ?
Au13 Au0G Au0J 90.19(17) . . ?
Au13 Au0G Au0L 137.85(19) . . ?
Au13 Au0G Au0O 60.14(15) . . ?
S01O Au0G Au0A 97.9(6) . . ?
S01O Au0G Au0B 159.4(7) . . ?
S01O Au0G Au0J 98.4(7) . . ?
S01O Au0G Au0L 43.7(7) . . ?
S01O Au0G Au0O 139.4(8) . . ?
S01O Au0G Au13 132.8(6) . . ?
Au0A Au0H Au0I 60.34(14) . . ?
Au0A Au0H Au0J 59.68(14) . . ?
Au0A Au0H Au0S 68.84(15) . . ?
Au0A Au0H Au0W 70.22(15) . . ?
Au0J Au0H Au0I 82.24(15) . . ?
Au0J Au0H Au0S 97.22(16) . . ?
Au0J Au0H Au0W 129.49(19) . . ?
Au0S Au0H Au0I 120.92(18) . . ?
Au0W Au0H Au0I 67.31(14) . . ?
Au0W Au0H Au0S 68.82(15) . . ?
P01B Au0H Au0A 164.7(6) . . ?
P01B Au0H Au0I 124.8(6) . . ?
P01B Au0H Au0J 132.6(6) . . ?
P01B Au0H Au0S 98.4(6) . . ?
P01B Au0H Au0W 97.8(6) . . ?
Au03 Au0I Au0W 92.19(15) . . ?
Au0A Au0I Au03 66.68(13) . . ?
Au0A Au0I Au0H 52.98(13) . . ?
Au0A Au0I Au0W 61.94(13) . . ?
Au0B Au0I Au03 65.63(14) . . ?
Au0B Au0I Au0A 66.62(14) . . ?
Au0B Au0I Au0H 95.22(16) . . ?
Au0B Au0I Au0K 60.14(14) . . ?
Au0B Au0I Au0U 60.27(15) . . ?
Au0B Au0I Au0W 128.54(18) . . ?
Au0H Au0I Au03 119.05(17) . . ?
Au0H Au0I Au0W 54.33(12) . . ?
Au0K Au0I Au03 88.89(16) . . ?
Au0K Au0I Au0A 126.70(18) . . ?
Au0K Au0I Au0H 132.43(19) . . ?
Au0K Au0I Au0U 60.89(14) . . ?
Au0K Au0I Au0W 170.64(18) . . ?
Au0U Au0I Au03 125.69(18) . . ?
Au0U Au0I Au0A 95.13(16) . . ?
Au0U Au0I Au0H 71.59(15) . . ?
Au0U Au0I Au0W 124.92(17) . . ?
S01X Au0I Au03 110.6(7) . . ?
S01X Au0I Au0A 106.9(6) . . ?
S01X Au0I Au0B 173.3(6) . . ?
S01X Au0I Au0H 81.7(6) . . ?
S01X Au0I Au0K 126.2(6) . . ?
S01X Au0I Au0U 123.7(7) . . ?
S01X Au0I Au0W 45.0(6) . . ?
Au0A Au0J Au0B 66.09(14) . . ?
Au0A Au0J Au0G 63.11(14) . . ?
Au0A Au0J Au0H 59.51(14) . . ?
Au0A Au0J Au0L 68.51(14) . . ?
Au0A Au0J Au0U 95.75(16) . . ?
Au0A Au0J Au10 129.40(17) . . ?
Au0B Au0J Au0L 118.89(17) . . ?
Au0B Au0J Au0U 55.17(13) . . ?
Au0B Au0J Au10 63.31(13) . . ?
Au0G Au0J Au0B 56.45(13) . . ?
Au0G Au0J Au0L 67.54(14) . . ?
Au0G Au0J Au0U 111.12(16) . . ?
Au0G Au0J Au10 88.57(15) . . ?
Au0H Au0J Au0B 97.65(16) . . ?
Au0H Au0J Au0G 122.60(18) . . ?
Au0H Au0J Au0L 92.46(16) . . ?
Au0H Au0J Au0U 74.10(15) . . ?
Au0H Au0J Au10 127.46(18) . . ?
Au0L Au0J Au10 140.05(17) . . ?
Au0U Au0J Au0L 163.33(18) . . ?
Au0U Au0J Au10 54.48(13) . . ?
S022 Au0J Au0A 170.5(8) . . ?
S022 Au0J Au0B 106.7(8) . . ?
S022 Au0J Au0G 108.0(8) . . ?
S022 Au0J Au0H 129.2(8) . . ?
S022 Au0J Au0L 112.2(7) . . ?
S022 Au0J Au0U 84.3(7) . . ?
S022 Au0J Au10 43.9(8) . . ?
Au07 Au0K Au14 58.95(13) . . ?
Au0B Au0K Au07 69.66(14) . . ?
Au0B Au0K Au0I 58.95(14) . . ?
Au0B Au0K Au0U 59.57(14) . . ?
Au0B Au0K Au0X 64.87(14) . . ?
Au0B Au0K Au14 116.70(17) . . ?
Au0I Au0K Au07 102.31(17) . . ?
Au0I Au0K Au0U 59.97(14) . . ?
Au0I Au0K Au0X 123.79(18) . . ?
Au0I Au0K Au14 158.51(19) . . ?
Au0U Au0K Au07 128.26(18) . . ?
Au0U Au0K Au0X 93.34(16) . . ?
Au0U Au0K Au14 138.83(18) . . ?
Au0X Au0K Au07 54.35(13) . . ?
Au0X Au0K Au14 56.19(13) . . ?
S01H Au0K Au07 95.5(6) . . ?
S01H Au0K Au0B 159.3(6) . . ?
S01H Au0K Au0I 140.8(6) . . ?
S01H Au0K Au0U 129.9(6) . . ?
S01H Au0K Au0X 94.9(6) . . ?
S01H Au0K Au14 43.0(6) . . ?
Au0A Au0L Au0G 53.33(11) . . ?
Au0J Au0L Au0A 50.50(12) . . ?
Au0J Au0L Au0G 54.54(12) . . ?
Au0J Au0L Au0S 86.80(14) . . ?
Au0S Au0L Au0A 60.09(12) . . ?
Au0S Au0L Au0G 113.30(15) . . ?
S01O Au0L Au0A 90.9(7) . . ?
S01O Au0L Au0G 44.6(7) . . ?
S01O Au0L Au0J 95.9(7) . . ?
S01O Au0L Au0S 139.4(7) . . ?
S01O Au0L S01T 172.6(10) . . ?
S01T Au0L Au0A 96.5(6) . . ?
S01T Au0L Au0G 142.1(7) . . ?
S01T Au0L Au0J 89.4(7) . . ?
S01T Au0L Au0S 45.9(7) . . ?
Au0C Au0M Au0F 59.20(13) . . ?
Au0C Au0M Au0P 60.81(14) . . ?
Au0C Au0M Au0Z 141.17(19) . . ?
Au0C Au0M Au11 67.92(15) . . ?
Au0C Au0M Au12 72.44(15) . . ?
Au0P Au0M Au0F 77.76(15) . . ?
Au0P Au0M Au0Z 92.98(18) . . ?
Au0P Au0M Au11 127.87(17) . . ?
Au0P Au0M Au12 103.27(17) . . ?
Au0Z Au0M Au0F 89.11(15) . . ?
Au0Z Au0M Au11 123.83(19) . . ?
Au0Z Au0M Au12 145.48(18) . . ?
Au11 Au0M Au0F 68.47(14) . . ?
Au11 Au0M Au12 68.06(16) . . ?
Au12 Au0M Au0F 123.79(17) . . ?
S01V Au0M Au0C 164.3(7) . . ?
S01V Au0M Au0F 118.1(6) . . ?
S01V Au0M Au0P 134.9(7) . . ?
S01V Au0M Au0Z 49.2(6) . . ?
S01V Au0M Au11 96.5(7) . . ?
S01V Au0M Au12 100.6(6) . . ?
Au04 Au0N Au06 50.52(11) . . ?
Au04 Au0N Au0D 55.40(12) . . ?
Au04 Au0N Au0Q 85.81(14) . . ?
Au06 Au0N Au0D 53.79(11) . . ?
Au06 Au0N Au0Q 59.56(11) . . ?
Au0D Au0N Au0Q 113.25(14) . . ?
S01K Au0N Au04 99.9(6) . . ?
S01K Au0N Au06 92.3(6) . . ?
S01K Au0N Au0D 47.0(6) . . ?
S01K Au0N Au0Q 138.1(7) . . ?
S01K Au0N S01L 170.1(9) . . ?
S01L Au0N Au04 89.3(7) . . ?
S01L Au0N Au06 96.5(6) . . ?
S01L Au0N Au0D 142.9(7) . . ?
S01L Au0N Au0Q 45.8(6) . . ?
Au07 Au0O Au03 67.95(13) . . ?
Au07 Au0O Au15 53.06(13) . . ?
Au0B Au0O Au03 65.63(14) . . ?
Au0B Au0O Au07 70.69(15) . . ?
Au0B Au0O Au0G 60.90(14) . . ?
Au0B Au0O Au13 59.90(15) . . ?
Au0B Au0O Au15 99.89(18) . . ?
Au0G Au0O Au03 90.58(15) . . ?
Au0G Au0O Au07 131.58(19) . . ?
Au0G Au0O Au13 59.91(15) . . ?
Au0G Au0O Au15 134.48(19) . . ?
Au13 Au0O Au03 125.35(18) . . ?
Au13 Au0O Au07 97.04(18) . . ?
Au13 Au0O Au15 74.68(16) . . ?
Au15 Au0O Au03 120.24(17) . . ?
S45 Au0O Au03 104.9(9) . . ?
S45 Au0O Au07 102.0(8) . . ?
S45 Au0O Au0B 169.5(9) . . ?
S45 Au0O Au0G 125.8(8) . . ?
S45 Au0O Au13 129.8(9) . . ?
S45 Au0O Au15 80.6(8) . . ?
Au08 Au0P Au01 54.07(12) . . ?
Au08 Au0P Au0Y 72.30(13) . . ?
Au0C Au0P Au01 70.00(14) . . ?
Au0C Au0P Au08 64.32(14) . . ?
Au0C Au0P Au0E 98.93(17) . . ?
Au0C Au0P Au0Y 68.20(15) . . ?
Au0E Au0P Au01 54.62(12) . . ?
Au0E Au0P Au08 108.13(16) . . ?
Au0E Au0P Au0Y 165.9(2) . . ?
Au0M Au0P Au01 102.90(17) . . ?
Au0M Au0P Au08 123.09(18) . . ?
Au0M Au0P Au0C 58.78(14) . . ?
Au0M Au0P Au0E 80.25(16) . . ?
Au0M Au0P Au0Y 87.77(16) . . ?
Au0Y Au0P Au01 122.08(16) . . ?
S01D Au0P Au01 96.7(6) . . ?
S01D Au0P Au08 88.2(6) . . ?
S01D Au0P Au0C 152.4(6) . . ?
S01D Au0P Au0E 91.8(6) . . ?
S01D Au0P Au0M 148.7(6) . . ?
S01D Au0P Au0Y 102.3(6) . . ?
Au02 Au0Q Au06 50.91(12) . . ?
Au02 Au0Q Au0N 83.69(14) . . ?
Au02 Au0Q Au0R 54.35(12) . . ?
Au06 Au0Q Au0N 59.39(11) . . ?
Au06 Au0Q Au0R 59.36(11) . . ?
Au0N Au0Q Au0R 118.60(15) . . ?
S01I Au0Q Au02 99.2(7) . . ?
S01I Au0Q Au06 87.7(6) . . ?
S01I Au0Q Au0N 134.9(6) . . ?
S01I Au0Q Au0R 44.9(7) . . ?
S01I Au0Q S01L 174.4(10) . . ?
S01L Au0Q Au02 86.4(7) . . ?
S01L Au0Q Au06 96.0(7) . . ?
S01L Au0Q Au0N 45.4(7) . . ?
S01L Au0Q Au0R 140.7(7) . . ?
Au02 Au0R Au06 51.21(12) . . ?
Au02 Au0R Au09 59.38(12) . . ?
Au02 Au0R Au0Q 56.92(13) . . ?
Au06 Au0R Au09 52.57(11) . . ?
Au06 Au0R Au0Q 58.37(11) . . ?
Au09 Au0R Au0Q 105.08(14) . . ?
S01G Au0R Au02 85.0(5) . . ?
S01G Au0R Au06 99.3(5) . . ?
S01G Au0R Au09 46.7(5) . . ?
S01G Au0R Au0Q 141.9(5) . . ?
S01G Au0R S01I 173.9(9) . . ?
S01I Au0R Au02 100.7(7) . . ?
S01I Au0R Au06 86.1(6) . . ?
S01I Au0R Au09 138.4(6) . . ?
S01I Au0R Au0Q 43.8(7) . . ?
Au0A Au0S Au0W 58.65(12) . . ?
Au0H Au0S Au0A 50.52(12) . . ?
Au0H Au0S Au0L 83.39(14) . . ?
Au0H Au0S Au0W 54.40(13) . . ?
Au0L Au0S Au0A 60.07(12) . . ?
Au0L Au0S Au0W 118.55(15) . . ?
S01T Au0S Au0A 96.7(6) . . ?
S01T Au0S Au0H 85.3(7) . . ?
S01T Au0S Au0L 46.2(6) . . ?
S01T Au0S Au0W 139.7(7) . . ?
S01T Au0S S01Z 176.9(11) . . ?
S01Z Au0S Au0A 84.2(6) . . ?
S01Z Au0S Au0H 97.5(8) . . ?
S01Z Au0S Au0L 132.7(7) . . ?
S01Z Au0S Au0W 43.1(8) . . ?
Au0E Au0T Au0V 100.86(16) . . ?
S01D Au0T Au0E 92.0(6) . . ?
S01D Au0T Au0V 86.5(6) . . ?
S01D Au0T S01F 168.8(9) . . ?
S01F Au0T Au0E 98.0(6) . . ?
S01F Au0T Au0V 86.6(5) . . ?
Au0B Au0U Au0I 58.46(14) . . ?
Au0B Au0U Au0J 62.19(14) . . ?
Au0B Au0U Au0K 58.95(14) . . ?
Au0B Au0U Au10 72.18(16) . . ?
Au0I Au0U Au0J 83.05(15) . . ?
Au0I Au0U Au0K 59.14(14) . . ?
Au0I Au0U Au10 130.47(19) . . ?
Au0K Au0U Au0J 120.36(18) . . ?
Au0K Au0U Au10 99.89(17) . . ?
Au10 Au0U Au0J 69.92(14) . . ?
P01N Au0U Au0B 167.6(7) . . ?
P01N Au0U Au0I 133.9(7) . . ?
P01N Au0U Au0J 116.1(6) . . ?
P01N Au0U Au0K 123.4(6) . . ?
P01N Au0U Au10 95.6(7) . . ?
Au01 Au0V Au04 62.19(14) . . ?
Au01 Au0V Au08 58.47(14) . . ?
Au01 Au0V Au0T 72.52(15) . . ?
Au04 Au0V Au0T 69.83(14) . . ?
Au08 Au0V Au04 120.12(18) . . ?
Au08 Au0V Au0T 98.81(16) . . ?
Au09 Au0V Au01 59.10(14) . . ?
Au09 Au0V Au04 84.69(16) . . ?
Au09 Au0V Au08 59.11(13) . . ?
Au09 Au0V Au0T 131.54(18) . . ?
P01Q Au0V Au01 168.9(6) . . ?
P01Q Au0V Au04 116.4(6) . . ?
P01Q Au0V Au08 123.3(6) . . ?
P01Q Au0V Au09 131.9(6) . . ?
P01Q Au0V Au0T 96.6(6) . . ?
Au0A Au0W Au0I 52.59(11) . . ?
Au0A Au0W Au0S 58.59(12) . . ?
Au0H Au0W Au0A 51.11(12) . . ?
Au0H Au0W Au0I 58.36(13) . . ?
Au0H Au0W Au0S 56.77(13) . . ?
Au0I Au0W Au0S 104.67(14) . . ?
S01X Au0W Au0A 98.0(5) . . ?
S01X Au0W Au0H 85.1(6) . . ?
S01X Au0W Au0I 45.4(5) . . ?
S01X Au0W Au0S 141.9(6) . . ?
S01Z Au0W Au0A 84.6(6) . . ?
S01Z Au0W Au0H 100.6(7) . . ?
S01Z Au0W Au0I 137.0(6) . . ?
S01Z Au0W Au0S 43.8(7) . . ?
S01Z Au0W S01X 174.1(10) . . ?
Au07 Au0X Au0B 68.74(14) . . ?
Au07 Au0X Au0K 63.19(14) . . ?
Au07 Au0X Au13 98.48(18) . . ?
Au07 Au0X Au14 66.67(15) . . ?
Au07 Au0X Au15 59.04(15) . . ?
Au0K Au0X Au0B 54.15(12) . . ?
Au0K Au0X Au14 69.32(14) . . ?
Au13 Au0X Au0B 54.83(13) . . ?
Au13 Au0X Au0K 108.44(17) . . ?
Au13 Au0X Au14 164.6(2) . . ?
Au14 Au0X Au0B 118.98(17) . . ?
Au15 Au0X Au0B 100.58(18) . . ?
Au15 Au0X Au0K 122.16(19) . . ?
Au15 Au0X Au13 78.17(17) . . ?
Au15 Au0X Au14 90.15(17) . . ?
S01A Au0X Au07 156.7(6) . . ?
S01A Au0X Au0B 97.7(7) . . ?
S01A Au0X Au0K 93.6(6) . . ?
S01A Au0X Au13 87.8(6) . . ?
S01A Au0X Au14 107.4(6) . . ?
S01A Au0X Au15 144.1(6) . . ?
Au0C Au0Y Au12 62.30(13) . . ?
Au0P Au0Y Au0C 52.01(12) . . ?
Au0P Au0Y Au12 91.10(15) . . ?
S01R Au0Y Au0C 90.2(6) . . ?
S01R Au0Y Au0P 93.1(5) . . ?
S01R Au0Y Au12 140.4(6) . . ?
S01R Au0Y S01Y 174.3(10) . . ?
S01Y Au0Y Au0C 94.9(9) . . ?
S01Y Au0Y Au0P 92.0(8) . . ?
S01Y Au0Y Au12 41.9(11) . . ?
Au0M Au0Z Au0E 71.55(13) . . ?
S01V Au0Z Au0E 123.6(6) . . ?
S01V Au0Z Au0M 53.4(5) . . ?
S3 Au0Z Au0E 49.7(5) . . ?
S3 Au0Z Au0M 121.0(6) . . ?
S3 Au0Z S01V 171.9(9) . . ?
Au0B Au10 Au0J 52.16(11) . . ?
Au0U Au10 Au0B 51.35(12) . . ?
Au0U Au10 Au0J 55.60(12) . . ?
Au13 Au10 Au0B 51.31(13) . . ?
Au13 Au10 Au0J 78.89(15) . . ?
Au13 Au10 Au0U 102.66(17) . . ?
S01A Au10 Au0B 91.7(6) . . ?
S01A Au10 Au0J 141.2(6) . . ?
S01A Au10 Au0U 92.4(6) . . ?
S01A Au10 Au13 89.1(7) . . ?
S01A Au10 S022 166.9(10) . . ?
S022 Au10 Au0B 98.0(7) . . ?
S022 Au10 Au0J 46.3(7) . . ?
S022 Au10 Au0U 87.0(8) . . ?
S022 Au10 Au13 103.8(7) . . ?
Au0C Au11 Au12 61.90(13) . . ?
Au0M Au11 Au0C 51.10(12) . . ?
Au0M Au11 Au12 56.15(14) . . ?
S01M Au11 Au0C 92.3(7) . . ?
S01M Au11 Au0M 100.1(8) . . ?
S01M Au11 Au12 44.3(8) . . ?
S01M Au11 S020 170.7(11) . . ?
S020 Au11 Au0C 96.7(8) . . ?
S020 Au11 Au0M 87.6(8) . . ?
S020 Au11 Au12 143.7(8) . . ?
Au0M Au12 Au0C 49.07(11) . . ?
Au0M Au12 Au0Y 77.52(15) . . ?
Au0M Au12 Au11 55.79(14) . . ?
Au0Y Au12 Au0C 57.55(12) . . ?
Au0Y Au12 Au11 113.64(15) . . ?
Au11 Au12 Au0C 56.34(12) . . ?
S01M Au12 Au0C 87.0(6) . . ?
S01M Au12 Au0M 99.0(7) . . ?
S01M Au12 Au0Y 136.4(6) . . ?
S01M Au12 Au11 43.5(6) . . ?
S01Y Au12 Au0C 93.9(7) . . ?
S01Y Au12 Au0M 79.8(8) . . ?
S01Y Au12 Au0Y 45.8(6) . . ?
S01Y Au12 Au11 135.5(9) . . ?
S01Y Au12 S01M 177.3(10) . . ?
Au0B Au13 Au0G 60.76(14) . . ?
Au0B Au13 Au0O 59.44(14) . . ?
Au0B Au13 Au0X 65.38(15) . . ?
Au0B Au13 Au10 72.51(16) . . ?
Au0B Au13 Au18 141.7(2) . . ?
Au0G Au13 Au0O 59.96(15) . . ?
Au0G Au13 Au0X 124.29(18) . . ?
Au0G Au13 Au10 102.10(18) . . ?
Au0G Au13 Au18 131.2(2) . . ?
Au0O Au13 Au0X 81.58(16) . . ?
Au0O Au13 Au10 131.64(19) . . ?
Au0O Au13 Au18 93.32(18) . . ?
Au0X Au13 Au10 73.53(16) . . ?
Au0X Au13 Au18 85.75(17) . . ?
Au10 Au13 Au18 124.52(19) . . ?
S023 Au13 Au0B 166.9(7) . . ?
S023 Au13 Au0G 120.2(7) . . ?
S023 Au13 Au0O 133.4(7) . . ?
S023 Au13 Au0X 115.5(7) . . ?
S023 Au13 Au10 94.9(7) . . ?
S023 Au13 Au18 49.1(7) . . ?
Au07 Au14 Au0K 53.84(12) . . ?
Au07 Au14 Au17 60.49(13) . . ?
Au0X Au14 Au07 51.98(13) . . ?
Au0X Au14 Au0K 54.49(13) . . ?
Au0X Au14 Au17 88.13(16) . . ?
Au17 Au14 Au0K 114.26(16) . . ?
S01H Au14 Au07 92.6(5) . . ?
S01H Au14 Au0K 45.0(5) . . ?
S01H Au14 Au0X 95.2(6) . . ?
S01H Au14 Au17 142.3(6) . . ?
S021 Au14 Au07 96.7(7) . . ?
S021 Au14 Au0K 143.2(6) . . ?
S021 Au14 Au0X 90.9(6) . . ?
S021 Au14 Au17 44.8(7) . . ?
S021 Au14 S01H 170.6(8) . . ?
Au07 Au15 Au0O 60.47(14) . . ?
Au07 Au15 Au0X 60.39(15) . . ?
Au07 Au15 Au16 70.99(15) . . ?
Au07 Au15 Au17 70.59(15) . . ?
Au07 Au15 Au18 141.2(2) . . ?
Au0X Au15 Au0O 79.71(16) . . ?
Au0X Au15 Au16 130.67(19) . . ?
Au0X Au15 Au17 101.93(18) . . ?
Au0X Au15 Au18 91.76(19) . . ?
Au16 Au15 Au0O 69.29(15) . . ?
Au16 Au15 Au18 124.5(2) . . ?
Au17 Au15 Au0O 122.24(18) . . ?
Au17 Au15 Au16 67.20(16) . . ?
Au17 Au15 Au18 146.4(2) . . ?
Au18 Au15 Au0O 90.11(16) . . ?
S01J Au15 Au07 165.6(8) . . ?
S01J Au15 Au0O 116.4(7) . . ?
S01J Au15 Au0X 134.0(8) . . ?
S01J Au15 Au16 94.6(8) . . ?
S01J Au15 Au17 103.3(7) . . ?
S01J Au15 Au18 48.6(7) . . ?
Au07 Au16 Au17 59.56(13) . . ?
Au15 Au16 Au07 50.03(12) . . ?
Au15 Au16 Au17 56.38(14) . . ?
S01W Au16 Au07 90.9(7) . . ?
S01W Au16 Au15 99.2(8) . . ?
S01W Au16 Au17 43.3(8) . . ?
S45 Au16 Au07 92.7(9) . . ?
S45 Au16 Au15 83.5(9) . . ?
S45 Au16 Au17 139.6(10) . . ?
S45 Au16 S01W 176.4(12) . . ?
Au07 Au17 Au14 56.93(12) . . ?
Au07 Au17 Au16 60.07(13) . . ?
Au15 Au17 Au07 50.22(12) . . ?
Au15 Au17 Au14 79.65(15) . . ?
Au15 Au17 Au16 56.42(14) . . ?
Au16 Au17 Au14 116.80(16) . . ?
S01W Au17 Au07 92.1(6) . . ?
S01W Au17 Au14 140.1(6) . . ?
S01W Au17 Au15 100.3(7) . . ?
S01W Au17 Au16 44.4(7) . . ?
S01W Au17 S021 175.1(9) . . ?
S021 Au17 Au07 92.8(7) . . ?
S021 Au17 Au14 43.9(7) . . ?
S021 Au17 Au15 83.0(6) . . ?
S021 Au17 Au16 139.2(6) . . ?
Au15 Au18 Au13 71.09(15) . . ?
S01J Au18 Au13 122.3(6) . . ?
S01J Au18 Au15 53.3(5) . . ?
S01J Au18 S023 171.3(9) . . ?
S023 Au18 Au13 49.6(6) . . ?
S023 Au18 Au15 119.7(7) . . ?
Au03 S019 Au0A 87.1(7) . . ?
C320 S019 Au03 106(2) . . ?
C320 S019 Au0A 116(3) . . ?
Au10 S01A Au0X 97.1(9) . . ?
C165 S01A Au0X 107(3) . . ?
C165 S01A Au10 103(3) . . ?
C156 P01B Au0H 119(3) . . ?
C156 P01B C200 105(3) . . ?
C156 P01B C6AA 103(4) . . ?
C200 P01B Au0H 117(3) . . ?
C200 P01B C6AA 97(3) . . ?
C6AA P01B Au0H 112(3) . . ?
Au0T S01D Au0P 95.9(9) . . ?
C6EA S01D Au0P 110(2) . . ?
C6EA S01D Au0T 120(2) . . ?
Au05 S01E Au06 86.8(8) . . ?
C115 S01E Au05 111(2) . . ?
C115 S01E Au06 106.4(19) . . ?
Au0T S01F Au04 94.4(8) . . ?
C39 S01F Au04 109(2) . . ?
C39 S01F Au0T 109.8(18) . . ?
Au0R S01G Au09 90.0(7) . . ?
C104 S01G Au09 112(2) . . ?
C104 S01G Au0R 103.4(18) . . ?
Au14 S01H Au0K 92.0(8) . . ?
C2CA S01H Au0K 106(2) . . ?
C2CA S01H Au14 101(3) . . ?
Au0Q S01I Au0R 91.3(11) . . ?
C4EA S01I Au0Q 112(2) . . ?
C4EA S01I Au0R 106(2) . . ?
Au18 S01J Au15 78.1(8) . . ?
C107 S01J Au15 96.9(17) . . ?
C107 S01J Au18 93.2(16) . . ?
Au0N S01K Au0D 87.6(9) . . ?
C0DA S01K Au0D 107(2) . . ?
C0DA S01K Au0N 108(2) . . ?
Au0N S01L Au0Q 88.8(10) . . ?
C9AA S01L Au0N 105(2) . . ?
C9AA S01L Au0Q 106(2) . . ?
Au11 S01M Au12 92.2(9) . . ?
C141 S01M Au11 104(2) . . ?
C141 S01M Au12 112(2) . . ?
C0AA P01N Au0U 118(2) . . ?
C0AA P01N C99 106(3) . . ?
C99 P01N Au0U 113.2(19) . . ?
C6DA P01N Au0U 107(4) . . ?
C6DA P01N C0AA 105(4) . . ?
C6DA P01N C99 107(4) . . ?
Au0L S01O Au0G 91.7(11) . . ?
C139 S01O Au0G 105(3) . . ?
C139 S01O Au0L 103(3) . . ?
Au05 S01P Au0C 91.2(8) . . ?
C58 S01P Au05 106.5(19) . . ?
C58 S01P Au0C 105.7(18) . . ?
C179 P01Q Au0V 113(3) . . ?
C381 P01Q Au0V 112(2) . . ?
C381 P01Q C179 103(3) . . ?
C0BA P01Q Au0V 110.9(12) . . ?
C0BA P01Q C179 106(3) . . ?
C0BA P01Q C381 110.8(16) . . ?
Au0Y S01R Au08 95.1(9) . . ?
C175 S01R Au08 108(3) . . ?
C175 S01R Au0Y 106(2) . . ?
Au07 S01S Au03 90.3(8) . . ?
C152 S01S Au03 107.4(13) . . ?
C152 S01S Au07 110(2) . . ?
Au0S S01T Au0L 87.9(9) . . ?
C88 S01T Au0L 109(2) . . ?
C88 S01T Au0S 108(3) . . ?
C118 P01U Au02 115(3) . . ?
C166 P01U Au02 106(3) . . ?
C166 P01U C118 106(4) . . ?
C275 P01U Au02 116(3) . . ?
C275 P01U C118 104(3) . . ?
C275 P01U C166 109(3) . . ?
Au0Z S01V Au0M 77.4(7) . . ?
C157 S01V Au0M 103.3(13) . . ?
C157 S01V Au0Z 119.5(14) . . ?
Au17 S01W Au16 92.3(11) . . ?
C106 S01W Au16 105(2) . . ?
C106 S01W Au17 108(3) . . ?
Au0W S01X Au0I 89.6(8) . . ?
C0EA S01X Au0I 119(3) . . ?
C0EA S01X Au0W 104(3) . . ?
Au12 S01Y Au0Y 92.3(12) . . ?
C3EA S01Y Au0Y 104(3) . . ?
C3EA S01Y Au12 105(3) . . ?
Au0W S01Z Au0S 93.0(12) . . ?
C144 S01Z Au0S 109.0(19) . . ?
C144 S01Z Au0W 107(2) . . ?
Au11 S020 Au0F 92.2(10) . . ?
C9BA S020 Au0F 114(3) . . ?
C9BA S020 Au11 123(3) . . ?
Au14 S021 Au17 91.3(11) . . ?
C3AA S021 Au14 108(2) . . ?
C3AA S021 Au17 106(2) . . ?
Au10 S022 Au0J 89.9(11) . . ?
C36 S022 Au0J 107.9(15) . . ?
C36 S022 Au10 109.8(18) . . ?
Au18 S023 Au13 81.3(8) . . ?
C30 S023 Au13 102(3) . . ?
C30 S023 Au18 104(3) . . ?
Au16 S45 Au0O 98.0(14) . . ?
C192 S45 Au0O 112(3) . . ?
C192 S45 Au16 112(3) . . ?
Au0Z S3 Au0E 86.1(8) . . ?
C38 S3 Au0E 102.6(18) . . ?
C38 S3 Au0Z 109(2) . . ?
C184 C73 C113 107.8(11) . . ?
C184 C88 S01T 103(4) . . ?
C184 C88 C7AA 109(4) . . ?
C7AA C88 S01T 107(4) . . ?
C151 C96 C120 116(2) . . ?
C114 C104 S01G 118(4) . . ?
C114 C104 C125 107.4(11) . . ?
C125 C104 S01G 114(4) . . ?
C183 C110 C320 107.5(10) . . ?
C318 C113 C73 102(4) . . ?
C104 C114 C158 109(5) . . ?
C5FA C115 S01E 104(3) . . ?
C341 C115 S01E 109(3) . . ?
C341 C115 C5FA 107.6(10) . . ?
C164 C118 P01U 114(5) . . ?
C152 C120 C96 105(2) . . ?
C104 C125 C367 117(4) . . ?
C170 C144 S01Z 108(3) . . ?
C170 C144 C385 107.4(10) . . ?
C385 C144 S01Z 101(3) . . ?
C96 C151 C491 113(4) . . ?
C120 C152 S01S 111(2) . . ?
C120 C152 C3BA 107.7(11) . . ?
C3BA C152 S01S 111(2) . . ?
C179 C164 C118 101(5) . . ?
C397 C166 P01U 119(4) . . ?
C397 C166 C171 120.0 . . ?
C171 C166 P01U 121(4) . . ?
C166 C397 C490 120.00(5) . . ?
C199 C490 C397 120.0 . . ?
C490 C199 C159 120.0 . . ?
C171 C159 C199 120.0 . . ?
C159 C171 C166 120.0 . . ?
C256 C170 C144 107.7(10) . . ?
C164 C179 P01Q 104(4) . . ?
Cl31 C181 Cl13 112(4) . . ?
C196 C183 C110 108(6) . . ?
C73 C184 C88 100(4) . . ?
C250 C195 C320 107.6(11) . . ?
C3DA C0AA P01N 117(3) . . ?
C3DA C0AA C1AA 120.0 . . ?
C1AA C0AA P01N 123(3) . . ?
C198 C3DA C0AA 120.0 . . ?
C7DA C198 C3DA 120.00(5) . . ?
C198 C7DA C8DA 120.0 . . ?
C7DA C8DA C1AA 120.0 . . ?
C8DA C1AA C0AA 120.00(7) . . ?
C318 C7AA C88 102.6(17) . . ?
C183 C196 C250 107.7(11) . . ?
C2BA C158 C114 109(6) . . ?
C158 C2BA C367 107.7(11) . . ?
C678 C157 S01V 107.2(10) . . ?
C678 C157 C566 106.3(11) . . ?
C566 C157 S01V 107.2(10) . . ?
C279 C8BA C4AA 104.0(16) . . ?
C196 C250 C195 106(5) . . ?
C8BA C279 C3AA 107.0(10) . . ?
C295 C9BA S020 95(5) . . ?
C4BA C9BA S020 89(5) . . ?
C4BA C9BA C295 101(5) . . ?
C223 C229 C295 107.2(11) . . ?
C225 C201 C256 107.5(10) . . ?
C201 C225 C385 107.4(10) . . ?
C170 C256 C201 107.6(10) . . ?
Cl16 C6CA Cl6 104(9) . . ?
C7CA C165 S01A 103(6) . . ?
C7CA C165 C329 103(8) . . ?
C329 C165 S01A 106(7) . . ?
C165 C7CA C258 111(8) . . ?
C7CA C258 C188 122(8) . . ?
C2DA C188 C258 104(7) . . ?
C329 C2DA C188 114(8) . . ?
C165 C329 C2DA 97(8) . . ?
C2AA C99 P01N 119(3) . . ?
C2AA C99 C224 120.0 . . ?
C224 C99 P01N 121(3) . . ?
C99 C2AA C4DA 120.0 . . ?
C2AA C4DA C5DA 120.0 . . ?
C268 C5DA C4DA 120.0 . . ?
C224 C268 C5DA 120.0 . . ?
C268 C224 C99 120.0 . . ?
C5BA C156 P01B 111(5) . . ?
C156 C5BA C6DA 105(6) . . ?
C5BA C6DA P01N 117(6) . . ?
C185 C232 C381 120.0 . . ?
C232 C185 C9DA 120.0 . . ?
C395 C9DA C185 120.0 . . ?
C9DA C395 C335 120.0 . . ?
C381 C335 C395 120.0 . . ?
C232 C381 P01Q 121(3) . . ?
C335 C381 P01Q 119(3) . . ?
C335 C381 C232 120.0 . . ?
C162 C275 P01U 123(4) . . ?
C162 C275 C177 120.0 . . ?
C177 C275 P01U 116(4) . . ?
C275 C162 C216 120.0 . . ?
C6BA C216 C162 120.00(5) . . ?
C216 C6BA C246 120.0 . . ?
C177 C246 C6BA 120.0 . . ?
C246 C177 C275 120.00(6) . . ?
C387 C200 P01B 119(3) . . ?
C387 C200 C375 120.00(6) . . ?
C375 C200 P01B 121(4) . . ?
C200 C387 C219 120.0 . . ?
C5AA C219 C387 120.0 . . ?
C274 C5AA C219 120.00(5) . . ?
C5AA C274 C375 120.0 . . ?
C274 C375 C200 120.0 . . ?
C143 C6AA P01B 121(4) . . ?
C143 C6AA C493 120.0 . . ?
C493 C6AA P01B 119(4) . . ?
C339 C143 C6AA 120.00(7) . . ?
C285 C339 C143 120.00(5) . . ?
C339 C285 C7BA 120.0 . . ?
C493 C7BA C285 120.00(6) . . ?
C7BA C493 C6AA 120.00(6) . . ?
C110 C320 S019 106(4) . . ?
C195 C320 S019 118(4) . . ?
C195 C320 C110 122(5) . . ?
C7AA C318 C113 110(4) . . ?
C144 C385 C225 107.4(9) . . ?
C279 C3AA S021 104(3) . . ?
C33 C3AA S021 112(3) . . ?
C33 C3AA C279 107.1(10) . . ?
C3AA C33 C9CA 108.8(11) . . ?
C8BA C4AA C9CA 107.1(10) . . ?
C33 C9CA C4AA 107.1(10) . . ?
C2EA C38 S3 108(3) . . ?
C418 C38 S3 114(3) . . ?
C418 C38 C2EA 107.8(8) . . ?
C132 C30 S023 113(5) . . ?
C132 C30 C296 107.4(11) . . ?
C296 C30 S023 121(5) . . ?
C358 C8AA C227 107(5) . . ?
C139 C227 C8AA 107.6(11) . . ?
C227 C139 S01O 110(4) . . ?
C189 C139 S01O 110(4) . . ?
C189 C139 C227 107.8(11) . . ?
C8AA C358 C360 108(7) . . ?
C189 C360 C358 107.3(11) . . ?
C139 C189 C360 114(3) . . ?
C152 C3BA C491 105(5) . . ?
C9BA C295 C229 107.1(11) . . ?
C4BA C1CA C223 107.1(11) . . ?
C229 C223 C1CA 101(5) . . ?
C9BA C4BA C1CA 91(6) . . ?
C4CA C9AA S01L 101(4) . . ?
C234 C9AA S01L 115(5) . . ?
C234 C9AA C4CA 107.3(11) . . ?
C9AA C4CA C239 102(5) . . ?
C109 C234 C9AA 110(6) . . ?
C234 C109 C5CA 107.8(11) . . ?
C239 C5CA C109 104(6) . . ?
C5CA C239 C4CA 118(7) . . ?
C259 C0DA S01K 107(4) . . ?
C506 C0DA S01K 109(3) . . ?
C506 C0DA C259 107.1(11) . . ?
C1DA C259 C0DA 107.3(10) . . ?
C1DA C226 C269 106.9(10) . . ?
C259 C1DA C226 108.9(11) . . ?
C506 C269 C226 106.7(11) . . ?
C0DA C506 C269 103.7(16) . . ?
C270 C0EA S01X 114(6) . . ?
C288 C0EA S01X 110(5) . . ?
C288 C0EA C270 107.8(11) . . ?
C288 C172 C415 107.4(11) . . ?
C270 C1EA C415 107.3(11) . . ?
C0EA C270 C1EA 107.5(11) . . ?
C0EA C288 C172 103(4) . . ?
C172 C415 C1EA 106(4) . . ?
C30 C132 C148 117(6) . . ?
C132 C148 C281 102(5) . . ?
C342 C281 C148 107.0(11) . . ?
C30 C296 C342 107.5(11) . . ?
C296 C342 C281 99(4) . . ?
C151 C491 C3BA 107.2(11) . . ?
C430 C678 C157 108.2(11) . . ?
C754 C149 C430 106.4(11) . . ?
C566 C754 C149 103.3(16) . . ?
C678 C430 C149 103.9(15) . . ?
C754 C566 C157 107.7(11) . . ?
C150 C2EA C38 107.3(9) . . ?
C38 C418 C707 107.8(9) . . ?
C2EA C150 C249 107.4(9) . . ?
C150 C249 C707 106.5(8) . . ?
C418 C707 C249 106.9(9) . . ?
C77 C3EA S01Y 115(5) . . ?
C77 C3EA C373 107.4(10) . . ?
C373 C3EA S01Y 99(5) . . ?
C3EA C77 C752 107.3(10) . . ?
C621 C373 C3EA 107.8(10) . . ?
C373 C621 C315 107.9(11) . . ?
C315 C752 C77 107.4(10) . . ?
C621 C315 C752 107.7(10) . . ?
C2BA C367 C125 112(5) . . ?
C218 C107 S01J 107.1(11) . . ?
C283 C107 S01J 107.4(11) . . ?
C283 C107 C218 106.7(11) . . ?
C193 C218 C107 103.4(15) . . ?
C253 C283 C107 103.7(15) . . ?
C218 C193 C884 107.8(10) . . ?
C253 C884 C193 106.0(11) . . ?
C283 C253 C884 108.0(10) . . ?
C117 C0BA P01Q 120.0(9) . . ?
C117 C0BA C389 120.0 . . ?
C389 C0BA P01Q 120.0(9) . . ?
C0BA C117 C609 120.0 . . ?
C291 C609 C117 120.0 . . ?
C609 C291 C1BA 120.0 . . ?
C389 C1BA C291 120.0 . . ?
C1BA C389 C0BA 120.0 . . ?
C94 C4EA S01I 109(4) . . ?
C94 C4EA C655 107.3(10) . . ?
C655 C4EA S01I 109(4) . . ?
C4EA C94 C5EA 107.3(10) . . ?
C238 C5EA C94 107.5(10) . . ?
C473 C238 C5EA 107.7(10) . . ?
C238 C473 C655 107.8(11) . . ?
C473 C655 C4EA 107.5(10) . . ?
C7EA C6EA S01D 109(4) . . ?
C590 C6EA S01D 102(4) . . ?
C590 C6EA C7EA 107.7(10) . . ?
C357 C7EA C6EA 107.7(10) . . ?
C590 C202 C659 107.6(10) . . ?
C7EA C357 C659 107.5(10) . . ?
C6EA C590 C202 107.7(10) . . ?
C357 C659 C202 107.6(10) . . ?
C235 C141 S01M 111(3) . . ?
C8EA C141 S01M 106(3) . . ?
C8EA C141 C235 108.3(10) . . ?
C235 C9EA C359 107.6(10) . . ?
C8EA C0FA C359 107.6(10) . . ?
C9EA C235 C141 108.0(10) . . ?
C141 C8EA C0FA 108.1(10) . . ?
C0FA C359 C9EA 107.2(10) . . ?
C298 C2CA S01H 112(4) . . ?
C298 C2CA C394 107.8(11) . . ?
C394 C2CA S01H 105(4) . . ?
C123 C3CA C356 107.3(10) . . ?
C2CA C298 C123 107.8(10) . . ?
C394 C356 C3CA 107.3(10) . . ?
C2CA C394 C356 107.7(11) . . ?
C298 C123 C3CA 107.5(11) . . ?
C261 C192 S45 107(5) . . ?
C261 C192 C408 107.3(10) . . ?
C408 C192 S45 100(5) . . ?
C408 C169 C1FA 107.2(10) . . ?
C276 C1FA C169 107.2(10) . . ?
C276 C261 C192 107.4(10) . . ?
C1FA C276 C261 107.4(11) . . ?
C192 C408 C169 107.2(10) . . ?
C2FA C106 S01W 109(4) . . ?
C2FA C106 C272 107.6(11) . . ?
C272 C106 S01W 117(4) . . ?
C106 C2FA C800 107.7(11) . . ?
C420 C272 C106 107.9(10) . . ?
C272 C420 C564 107.9(11) . . ?
C420 C564 C800 107.8(10) . . ?
C564 C800 C2FA 107.6(10) . . ?
C3FA C36 S022 112.8(11) . . ?
C3FA C36 C495 106.8(9) . . ?
C495 C36 S022 111.9(17) . . ?
C860 C3FA C36 107.5(10) . . ?
C955 C495 C36 107.4(9) . . ?
C860 C575 C955 107.0(10) . . ?
C3FA C860 C575 107.4(10) . . ?
C575 C955 C495 107.4(9) . . ?
C341 C215 C748 107.6(10) . . ?
C4FA C5FA C115 107.5(10) . . ?
C115 C341 C215 107.8(10) . . ?
C5FA C4FA C748 107.3(10) . . ?
C215 C748 C4FA 107.4(10) . . ?
C0CA C58 S01P 108(3) . . ?
C211 C58 S01P 110(3) . . ?
C211 C58 C0CA 107.8(10) . . ?
C136 C124 C211 107.7(10) . . ?
C124 C136 C209 107.7(10) . . ?
C209 C0CA C58 107.9(10) . . ?
C0CA C209 C136 107.9(10) . . ?
C58 C211 C124 107.8(10) . . ?
C56 C175 S01R 108(4) . . ?
C82 C175 S01R 117(4) . . ?
C82 C175 C56 107.9(11) . . ?
C82 C306 C405 107.4(10) . . ?
C306 C405 C539 107.1(11) . . ?
C56 C539 C405 107.3(10) . . ?
C175 C56 C539 107.7(10) . . ?
C175 C82 C306 107.8(10) . . ?
C8CA C39 S01F 109(4) . . ?
C6FA C39 S01F 106(3) . . ?
C6FA C39 C8CA 107.4(10) . . ?
C7FA C154 C732 107.7(10) . . ?
C6FA C7FA C154 107.9(10) . . ?
C732 C8CA C39 107.3(10) . . ?
C7FA C6FA C39 107.9(10) . . ?
C154 C732 C8CA 107.4(11) . . ?

loop_
_geom_bond_atom_site_label_1
_geom_bond_atom_site_label_2
_geom_bond_distance
_geom_bond_site_symmetry_2
_geom_bond_publ_flag
Au01 Au04 2.955(5) . ?
Au01 Au05 3.110(6) . ?
Au01 Au06 3.049(5) . ?
Au01 Au08 2.718(5) . ?
Au01 Au09 2.718(5) . ?
Au01 Au0C 3.305(5) . ?
Au01 Au0D 2.755(5) . ?
Au01 Au0E 2.717(5) . ?
Au01 Au0F 2.715(5) . ?
Au01 Au0P 3.047(6) . ?
Au01 Au0V 2.759(6) . ?
Au02 Au04 2.719(5) . ?
Au02 Au06 2.687(5) . ?
Au02 Au09 3.125(5) . ?
Au02 Au0Q 3.013(6) . ?
Au02 Au0R 2.922(5) . ?
Au02 P01U 2.31(3) . ?
Au03 Au07 3.334(5) . ?
Au03 Au0A 3.299(5) . ?
Au03 Au0B 3.152(5) . ?
Au03 Au0I 3.092(6) . ?
Au03 Au0O 3.068(5) . ?
Au03 S019 2.36(2) . ?
Au03 S01S 2.35(2) . ?
Au04 Au06 2.682(5) . ?
Au04 Au0D 2.928(5) . ?
Au04 Au0N 3.059(6) . ?
Au04 Au0V 2.953(5) . ?
Au04 S01F 2.33(2) . ?
Au05 Au06 3.289(5) . ?
Au05 Au09 3.070(5) . ?
Au05 Au0F 3.098(5) . ?
Au05 S01E 2.32(3) . ?
Au05 S01P 2.31(3) . ?
Au06 Au09 2.924(5) . ?
Au06 Au0D 2.918(5) . ?
Au06 Au0N 3.217(5) . ?
Au06 Au0Q 3.223(5) . ?
Au06 Au0R 3.257(5) . ?
Au06 S01E 2.47(2) . ?
Au07 Au0B 3.251(5) . ?
Au07 Au0K 2.958(6) . ?
Au07 Au0O 2.892(6) . ?
Au07 Au0X 2.693(6) . ?
Au07 Au14 3.139(6) . ?
Au07 Au15 2.657(6) . ?
Au07 Au16 3.277(6) . ?
Au07 Au17 3.260(6) . ?
Au07 S01S 2.35(2) . ?
Au08 Au09 2.742(5) . ?
Au08 Au0C 2.999(5) . ?
Au08 Au0P 2.928(5) . ?
Au08 Au0V 2.806(5) . ?
Au08 S01R 2.39(2) . ?
Au09 Au0R 3.344(5) . ?
Au09 Au0V 2.752(6) . ?
Au09 S01G 2.44(2) . ?
Au0A Au0B 3.078(5) . ?
Au0A Au0G 2.930(5) . ?
Au0A Au0H 2.668(6) . ?
Au0A Au0I 2.904(5) . ?
Au0A Au0J 2.673(5) . ?
Au0A Au0L 3.223(5) . ?
Au0A Au0S 3.224(5) . ?
Au0A Au0W 3.226(5) . ?
Au0A S019 2.424(19) . ?
Au0B Au0G 2.775(5) . ?
Au0B Au0I 2.692(5) . ?
Au0B Au0J 2.955(5) . ?
Au0B Au0K 2.725(5) . ?
Au0B Au0O 2.723(6) . ?
Au0B Au0U 2.742(6) . ?
Au0B Au0X 3.043(6) . ?
Au0B Au10 3.343(6) . ?
Au0B Au13 2.736(6) . ?
Au0C Au0F 2.871(5) . ?
Au0C Au0M 2.638(5) . ?
Au0C Au0P 2.693(6) . ?
Au0C Au0Y 3.173(6) . ?
Au0C Au11 3.141(6) . ?
Au0C Au12 3.329(6) . ?
Au0C S01P 2.43(2) . ?
Au0D Au0E 2.744(5) . ?
Au0D Au0F 2.758(5) . ?
Au0D Au0N 3.232(5) . ?
Au0D S01K 2.36(2) . ?
Au0E Au0F 2.743(6) . ?
Au0E Au0P 2.866(5) . ?
Au0E Au0T 2.915(6) . ?
Au0E Au0Z 3.165(5) . ?
Au0E S3 2.42(2) . ?
Au0F Au0M 3.113(6) . ?
Au0F S020 2.43(3) . ?
Au0G Au0J 2.912(6) . ?
Au0G Au0L 3.304(5) . ?
Au0G Au0O 2.752(6) . ?
Au0G Au13 2.751(6) . ?
Au0G S01O 2.32(3) . ?
Au0H Au0I 3.069(6) . ?
Au0H Au0J 2.703(5) . ?
Au0H Au0S 3.013(6) . ?
Au0H Au0W 2.928(6) . ?
Au0H P01B 2.30(3) . ?
Au0I Au0K 2.746(6) . ?
Au0I Au0U 2.769(6) . ?
Au0I Au0W 3.325(6) . ?
Au0I S01X 2.37(2) . ?
Au0J Au0L 3.029(6) . ?
Au0J Au0U 2.967(6) . ?
Au0J Au10 3.378(6) . ?
Au0J S022 2.44(3) . ?
Au0K Au0U 2.794(5) . ?
Au0K Au0X 2.939(6) . ?
Au0K Au14 3.378(6) . ?
Au0K S01H 2.39(2) . ?
Au0L Au0S 3.216(6) . ?
Au0L S01O 2.28(3) . ?
Au0L S01T 2.32(3) . ?
Au0M Au0P 2.683(6) . ?
Au0M Au0Z 2.948(5) . ?
Au0M Au11 2.964(6) . ?
Au0M Au12 2.977(6) . ?
Au0M S01V 2.42(2) . ?
Au0N Au0Q 3.271(5) . ?
Au0N S01K 2.30(2) . ?
Au0N S01L 2.33(3) . ?
Au0O Au13 2.757(6) . ?
Au0O Au15 3.048(6) . ?
Au0O S45 2.30(3) . ?
Au0P Au0Y 2.953(6) . ?
Au0P S01D 2.37(2) . ?
Au0Q Au0R 3.350(5) . ?
Au0Q S01I 2.32(3) . ?
Au0Q S01L 2.35(3) . ?
Au0R S01G 2.29(2) . ?
Au0R S01I 2.37(3) . ?
Au0S Au0W 3.358(6) . ?
Au0S S01T 2.31(3) . ?
Au0S S01Z 2.33(3) . ?
Au0T Au0V 2.987(6) . ?
Au0T S01D 2.30(2) . ?
Au0T S01F 2.30(2) . ?
Au0U Au10 2.927(6) . ?
Au0U P01N 2.32(3) . ?
Au0V P01Q 2.30(2) . ?
Au0W S01X 2.35(2) . ?
Au0W S01Z 2.30(3) . ?
Au0X Au13 2.892(6) . ?
Au0X Au14 3.000(6) . ?
Au0X Au15 2.698(6) . ?
Au0X S01A 2.36(2) . ?
Au0Y Au12 3.261(6) . ?
Au0Y S01R 2.31(2) . ?
Au0Y S01Y 2.34(2) . ?
Au0Z S01V 2.29(3) . ?
Au0Z S3 2.21(3) . ?
Au10 Au13 2.912(6) . ?
Au10 S01A 2.27(3) . ?
Au10 S022 2.34(3) . ?
Au11 Au12 3.325(7) . ?
Au11 S01M 2.29(3) . ?
Au11 S020 2.32(3) . ?
Au12 S01M 2.32(3) . ?
Au12 S01Y 2.18(4) . ?
Au13 Au18 3.094(6) . ?
Au13 S023 2.38(3) . ?
Au14 Au17 3.326(7) . ?
Au14 S01H 2.31(3) . ?
Au14 S021 2.31(3) . ?
Au15 Au16 2.971(7) . ?
Au15 Au17 2.969(6) . ?
Au15 Au18 2.973(6) . ?
Au15 S01J 2.43(2) . ?
Au16 Au17 3.287(7) . ?
Au16 S01W 2.30(3) . ?
Au16 S45 2.23(3) . ?
Au17 S01W 2.26(3) . ?
Au17 S021 2.34(3) . ?
Au18 S01J 2.28(3) . ?
Au18 S023 2.37(3) . ?
S019 C320 1.802(12) . ?
S01A C165 1.94(11) . ?
P01B C156 1.74(6) . ?
P01B C200 1.76(5) . ?
P01B C6AA 1.77(5) . ?
S01D C6EA 1.85(6) . ?
S01E C115 1.803(12) . ?
S01F C39 1.805(12) . ?
S01G C104 1.85(6) . ?
S01H C2CA 1.803(12) . ?
S01I C4EA 1.79(5) . ?
S01J C107 1.799(12) . ?
S01K C0DA 1.75(6) . ?
S01L C9AA 1.81(8) . ?
S01M C141 1.804(12) . ?
P01N C0AA 1.83(5) . ?
P01N C99 1.86(4) . ?
P01N C6DA 1.74(6) . ?
S01O C139 1.800(12) . ?
S01P C58 1.805(12) . ?
P01Q C179 1.86(6) . ?
P01Q C381 1.81(4) . ?
P01Q C0BA 1.80(4) . ?
S01R C175 1.804(12) . ?
S01S C152 1.808(12) . ?
S01T C88 1.97(6) . ?
P01U C118 1.86(6) . ?
P01U C166 1.85(5) . ?
P01U C275 1.83(6) . ?
S01V C157 1.800(12) . ?
S01W C106 1.804(12) . ?
S01X C0EA 1.66(7) . ?
S01Y C3EA 1.805(12) . ?
S01Z C144 1.805(12) . ?
S020 C9BA 1.93(9) . ?
S021 C3AA 1.853(12) . ?
S022 C36 1.805(12) . ?
S023 C30 1.798(12) . ?
S45 C192 1.799(12) . ?
S3 C38 1.804(12) . ?
Cl13 C181 1.77(6) . ?
Cl31 C181 1.72(5) . ?
C73 C113 1.549(12) . ?
C73 C184 1.545(12) . ?
C88 C184 1.546(12) . ?
C88 C7AA 1.548(12) . ?
C96 C120 1.548(12) . ?
C96 C151 1.547(12) . ?
C104 C114 1.550(12) . ?
C104 C125 1.550(12) . ?
C110 C183 1.550(9) . ?
C110 C320 1.551(12) . ?
C113 C318 1.548(12) . ?
C114 C158 1.550(12) . ?
C115 C5FA 1.543(12) . ?
C115 C341 1.541(12) . ?
C118 C164 1.65(7) . ?
C120 C152 1.547(12) . ?
C125 C367 1.552(12) . ?
C144 C170 1.543(12) . ?
C144 C385 1.546(8) . ?
C151 C491 1.549(12) . ?
C152 C3BA 1.550(12) . ?
C164 C179 1.64(7) . ?
C166 C397 1.3900 . ?
C166 C171 1.3900 . ?
C397 C490 1.3900 . ?
C490 C199 1.3900 . ?
C199 C159 1.3900 . ?
C159 C171 1.3900 . ?
C170 C256 1.541(11) . ?
C183 C196 1.549(12) . ?
C195 C250 1.550(9) . ?
C195 C320 1.551(12) . ?
C0AA C3DA 1.3900 . ?
C0AA C1AA 1.3900 . ?
C3DA C198 1.3900 . ?
C198 C7DA 1.3900 . ?
C7DA C8DA 1.3900 . ?
C8DA C1AA 1.3900 . ?
C7AA C318 1.546(12) . ?
C196 C250 1.550(12) . ?
C158 C2BA 1.548(12) . ?
C2BA C367 1.551(12) . ?
C157 C678 1.548(12) . ?
C157 C566 1.552(12) . ?
C8BA C279 1.541(12) . ?
C8BA C4AA 1.542(12) . ?
C279 C3AA 1.551(12) . ?
C9BA C295 1.552(12) . ?
C9BA C4BA 1.551(12) . ?
C229 C295 1.553(12) . ?
C229 C223 1.551(12) . ?
C201 C225 1.542(12) . ?
C201 C256 1.542(11) . ?
C225 C385 1.546(8) . ?
Cl6 C6CA 1.84(11) . ?
Cl16 C6CA 1.84(11) . ?
C165 C7CA 1.548(12) . ?
C165 C329 1.549(12) . ?
C7CA C258 1.550(12) . ?
C258 C188 1.551(12) . ?
C188 C2DA 1.550(12) . ?
C2DA C329 1.550(12) . ?
C99 C2AA 1.3900 . ?
C99 C224 1.3900 . ?
C2AA C4DA 1.3900 . ?
C4DA C5DA 1.3900 . ?
C5DA C268 1.3900 . ?
C268 C224 1.3900 . ?
C156 C5BA 1.62(7) . ?
C5BA C6DA 1.62(7) . ?
C232 C185 1.3900 . ?
C232 C381 1.3900 . ?
C185 C9DA 1.3900 . ?
C9DA C395 1.3900 . ?
C395 C335 1.3900 . ?
C335 C381 1.3900 . ?
C275 C162 1.3900 . ?
C275 C177 1.3900 . ?
C162 C216 1.3900 . ?
C216 C6BA 1.3900 . ?
C6BA C246 1.3900 . ?
C246 C177 1.3900 . ?
C200 C387 1.3900 . ?
C200 C375 1.3900 . ?
C387 C219 1.3900 . ?
C219 C5AA 1.3900 . ?
C5AA C274 1.3900 . ?
C274 C375 1.3900 . ?
C6AA C143 1.3900 . ?
C6AA C493 1.3900 . ?
C143 C339 1.3900 . ?
C339 C285 1.3900 . ?
C285 C7BA 1.3900 . ?
C7BA C493 1.3900 . ?
C3AA C33 1.538(11) . ?
C33 C9CA 1.542(11) . ?
C4AA C9CA 1.549(12) . ?
C38 C2EA 1.544(8) . ?
C38 C418 1.542(8) . ?
C30 C132 1.550(12) . ?
C30 C296 1.551(12) . ?
C8AA C227 1.550(12) . ?
C8AA C358 1.54(13) . ?
C227 C139 1.549(12) . ?
C139 C189 1.549(12) . ?
C358 C360 1.552(12) . ?
C360 C189 1.550(12) . ?
C3BA C491 1.550(12) . ?
C1CA C223 1.553(12) . ?
C1CA C4BA 1.552(12) . ?
C9AA C4CA 1.552(12) . ?
C9AA C234 1.549(12) . ?
C4CA C239 1.552(12) . ?
C234 C109 1.548(12) . ?
C109 C5CA 1.550(12) . ?
C5CA C239 1.550(12) . ?
C0DA C259 1.551(12) . ?
C0DA C506 1.541(12) . ?
C259 C1DA 1.539(11) . ?
C226 C1DA 1.542(12) . ?
C226 C269 1.552(12) . ?
C269 C506 1.544(12) . ?
C0EA C270 1.549(12) . ?
C0EA C288 1.547(12) . ?
C172 C288 1.550(12) . ?
C172 C415 1.551(12) . ?
C1EA C270 1.550(12) . ?
C1EA C415 1.552(12) . ?
C132 C148 1.551(12) . ?
C148 C281 1.553(12) . ?
C281 C342 1.552(12) . ?
C296 C342 1.551(12) . ?
C678 C430 1.541(12) . ?
C149 C754 1.548(12) . ?
C149 C430 1.553(12) . ?
C754 C566 1.541(12) . ?
C2EA C150 1.544(8) . ?
C418 C707 1.544(8) . ?
C150 C249 1.546(8) . ?
C249 C707 1.548(8) . ?
C3EA C77 1.543(12) . ?
C3EA C373 1.543(12) . ?
C77 C752 1.545(12) . ?
C373 C621 1.539(12) . ?
C621 C315 1.539(12) . ?
C752 C315 1.542(12) . ?
C107 C218 1.550(12) . ?
C107 C283 1.547(12) . ?
C218 C193 1.540(12) . ?
C283 C253 1.539(12) . ?
C193 C884 1.553(12) . ?
C884 C253 1.551(12) . ?
C0BA C117 1.3900 . ?
C0BA C389 1.3900 . ?
C117 C609 1.3900 . ?
C609 C291 1.3900 . ?
C291 C1BA 1.3900 . ?
C1BA C389 1.3900 . ?
C4EA C94 1.543(12) . ?
C4EA C655 1.544(12) . ?
C94 C5EA 1.544(11) . ?
C5EA C238 1.542(12) . ?
C238 C473 1.541(12) . ?
C473 C655 1.541(11) . ?
C6EA C7EA 1.542(11) . ?
C6EA C590 1.540(12) . ?
C7EA C357 1.542(12) . ?
C202 C590 1.542(12) . ?
C202 C659 1.543(12) . ?
C357 C659 1.542(12) . ?
C141 C235 1.540(12) . ?
C141 C8EA 1.538(12) . ?
C9EA C235 1.539(12) . ?
C9EA C359 1.544(12) . ?
C0FA C8EA 1.541(12) . ?
C0FA C359 1.544(12) . ?
C2CA C298 1.539(12) . ?
C2CA C394 1.541(12) . ?
C3CA C356 1.546(12) . ?
C3CA C123 1.543(12) . ?
C298 C123 1.542(12) . ?
C356 C394 1.543(12) . ?
C192 C261 1.544(12) . ?
C192 C408 1.544(12) . ?
C169 C1FA 1.545(12) . ?
C169 C408 1.545(12) . ?
C1FA C276 1.544(12) . ?
C261 C276 1.544(12) . ?
C106 C2FA 1.541(12) . ?
C106 C272 1.542(12) . ?
C2FA C800 1.544(12) . ?
C272 C420 1.540(12) . ?
C420 C564 1.540(12) . ?
C564 C800 1.541(12) . ?
C36 C3FA 1.544(12) . ?
C36 C495 1.546(8) . ?
C3FA C860 1.539(11) . ?
C495 C955 1.543(8) . ?
C575 C860 1.542(11) . ?
C575 C955 1.543(12) . ?
C215 C341 1.543(11) . ?
C215 C748 1.543(12) . ?
C5FA C4FA 1.542(12) . ?
C4FA C748 1.545(12) . ?
C58 C0CA 1.543(12) . ?
C58 C211 1.540(11) . ?
C124 C136 1.540(12) . ?
C124 C211 1.542(12) . ?
C136 C209 1.542(11) . ?
C0CA C209 1.540(11) . ?
C175 C56 1.542(12) . ?
C175 C82 1.540(12) . ?
C306 C405 1.543(12) . ?
C306 C82 1.542(12) . ?
C405 C539 1.546(12) . ?
C539 C56 1.542(12) . ?
C39 C8CA 1.545(12) . ?
C39 C6FA 1.543(11) . ?
C154 C7FA 1.540(11) . ?
C154 C732 1.543(11) . ?
C7FA C6FA 1.540(12) . ?
C8CA C732 1.543(12) . ?
